data_7017218
loop_
_publ_author_name
'Hall, Benjamin R.'
'Manck, Lauren E.'
'Tidmarsh, Ian S.'
'Stephenson, Andrew'
'Taylor, Brian F.'
'Blaikie, Emma J.'
'Griend, Douglas A Vander'
'Ward, Michael D.'

_publ_section_title
;
 Structures, host-guest chemistry and mechanism of stepwise self-assembly
 of M(4)L(6) tetrahedral cage complexes.
;
_journal_issue 45
_journal_name_full 'Dalton transactions (Cambridge, England : 2003)'
_journal_page_first 12132
_journal_page_last 12145
_journal_paper_doi 10.1039/c1dt10781j
_journal_volume 40
_journal_year 2011
_chemical_formula_sum 'C186 H162 B8 F32 N42 Ni4 O12'
_chemical_formula_weight 4106.90
_chemical_name_systematic
;
?
;
_space_group_IT_number 14
_symmetry_cell_setting monoclinic
_symmetry_space_group_name_Hall '-P 2ybc'
_symmetry_space_group_name_H-M 'P 1 21/c 1'
_atom_sites_solution_hydrogens geom
_atom_sites_solution_primary direct
_atom_sites_solution_secondary difmap
_audit_creation_method SHELXL-97
_cell_angle_alpha 90.00
_cell_angle_beta 118.119(2)
_cell_angle_gamma 90.00
_cell_formula_units_Z 8
_cell_length_a 37.1159(12)
_cell_length_b 37.0889(11)
_cell_length_c 37.9740(12)
_cell_measurement_temperature 100(2)
_cell_volume 46105(3)
_computing_cell_refinement 'Bruker SAINT'
_computing_data_collection 'Bruker APEX2'
_computing_data_reduction 'Bruker SAINT'
_computing_molecular_graphics 'Bruker SHELXTL'
_computing_publication_material 'Bruker SHELXTL'
_computing_structure_refinement 'SHELXL-97 (Sheldrick, 2008)'
_computing_structure_solution 'SHELXS-97 (Sheldrick, 2008)'
_diffrn_ambient_temperature 100(2)
_diffrn_measured_fraction_theta_full 0.999
_diffrn_measured_fraction_theta_max 0.999
_diffrn_measurement_device_type 'Bruker APEX-II CCD'
_diffrn_measurement_method '\f and \w scans'
_diffrn_radiation_monochromator graphite
_diffrn_radiation_source 'fine-focus sealed tube'
_diffrn_radiation_type MoK\a
_diffrn_radiation_wavelength 0.71073
_diffrn_reflns_av_R_equivalents 0.0561
_diffrn_reflns_av_sigmaI/netI 0.0396
_diffrn_reflns_limit_h_max 39
_diffrn_reflns_limit_h_min -39
_diffrn_reflns_limit_k_max 39
_diffrn_reflns_limit_k_min -39
_diffrn_reflns_limit_l_max 39
_diffrn_reflns_limit_l_min -40
_diffrn_reflns_number 484031
_diffrn_reflns_theta_full 22.50
_diffrn_reflns_theta_max 22.50
_diffrn_reflns_theta_min 0.82
_exptl_absorpt_coefficient_mu 0.407
_exptl_absorpt_correction_T_max 0.9415
_exptl_absorpt_correction_T_min 0.8877
_exptl_absorpt_correction_type multi-scan
_exptl_absorpt_process_details sadabs
_exptl_crystal_colour violet
_exptl_crystal_density_diffrn 1.183
_exptl_crystal_density_method 'not measured'
_exptl_crystal_description block
_exptl_crystal_F_000 16864
_exptl_crystal_size_max 0.30
_exptl_crystal_size_mid 0.25
_exptl_crystal_size_min 0.15
_refine_diff_density_max 1.698
_refine_diff_density_min -1.114
_refine_diff_density_rms 0.154
_refine_ls_extinction_method none
_refine_ls_goodness_of_fit_ref 1.705
_refine_ls_hydrogen_treatment mixed
_refine_ls_matrix_type full
_refine_ls_number_parameters 3481
_refine_ls_number_reflns 60245
_refine_ls_number_restraints 4449
_refine_ls_restrained_S_all 1.676
_refine_ls_R_factor_all 0.1514
_refine_ls_R_factor_gt 0.1310
_refine_ls_shift/su_max 0.001
_refine_ls_shift/su_mean 0.000
_refine_ls_structure_factor_coef Fsqd
_refine_ls_weighting_details 'calc w=1/[\s^2^(Fo^2^)+(0.2000P)^2^+0.0000P] where P=(Fo^2^+2Fc^2^)/3'
_refine_ls_weighting_scheme calc
_refine_ls_wR_factor_gt 0.3904
_refine_ls_wR_factor_ref 0.4095
_reflns_number_gt 45176
_reflns_number_total 60245
_reflns_threshold_expression >2sigma(I)
_cod_data_source_file c1dt10781j.txt
_cod_data_source_block imw1483p21c
_cod_depositor_comments
;
The following automatic conversions were performed:

'_symmetry_cell_setting' value 'Monoclinic' changed to 'monoclinic'
according to /home/saulius/struct/CIF-dictionaries/cif_core.dic
dictionary named 'cif_core.dic' version 2.4.1 from 2010-06-29.

Automatic conversion script
Id: cif_fix_values 1715 2011-07-08 13:25:40Z adriana 
;
_cod_original_cell_volume 46105(2)
_cod_original_sg_symbol_H-M P2(1)/c
_cod_database_code 7017218

loop_
_symmetry_equiv_pos_as_xyz
'x, y, z'
'-x, y+1/2, -z+1/2'
'-x, -y, -z'
'x, -y-1/2, z-1/2'

loop_
_atom_site_label
_atom_site_type_symbol
_atom_site_fract_x
_atom_site_fract_y
_atom_site_fract_z
_atom_site_U_iso_or_equiv
_atom_site_adp_type
_atom_site_occupancy
_atom_site_symmetry_multiplicity
_atom_site_calc_flag
_atom_site_refinement_flags
Ni1 Ni 0.27940(3) 0.60266(2) 0.84271(3) 0.0231(3) Uani 1 1 d .
Ni2 Ni 0.32662(3) 0.60082(2) 1.16884(3) 0.0217(2) Uani 1 1 d .
Ni3 Ni 0.34412(3) 0.32110(2) 1.01855(3) 0.0292(3) Uani 1 1 d .
Ni4 Ni 0.01932(3) 0.47933(3) 0.88644(3) 0.0283(3) Uani 1 1 d .
N11A N 0.24608(11) 0.59307(12) 0.78129(9) 0.0305(8) Uani 1 1 d GU
C12A C 0.20395(12) 0.59506(13) 0.76605(11) 0.0302(7) Uani 1 1 d GU
C13A C 0.17841(9) 0.59004(14) 0.72545(12) 0.0329(8) Uani 1 1 d GU
H13A H 0.1496 0.5914 0.7150 0.040 Uiso 1 1 calc R
C14A C 0.19500(12) 0.58302(14) 0.70010(9) 0.0345(9) Uani 1 1 d GU
H14A H 0.1775 0.5796 0.6724 0.041 Uiso 1 1 calc R
C15A C 0.23712(13) 0.58103(14) 0.71535(11) 0.0343(9) Uani 1 1 d GU
H15A H 0.2485 0.5762 0.6980 0.041 Uiso 1 1 calc R
C16A C 0.26266(10) 0.58605(13) 0.75594(12) 0.0322(8) Uani 1 1 d GU
H16A H 0.2915 0.5847 0.7664 0.039 Uiso 1 1 calc R
N21A N 0.19812(12) 0.60238(12) 0.85656(9) 0.0266(7) Uani 1 1 d GU
N22A N 0.21968(9) 0.59857(12) 0.83426(12) 0.0263(7) Uani 1 1 d GU
C23A C 0.19082(13) 0.59978(14) 0.79307(10) 0.0283(7) Uani 1 1 d GU
C24A C 0.15142(11) 0.60434(14) 0.78992(10) 0.0283(8) Uani 1 1 d GU
H24A H 0.1264 0.6060 0.7658 0.034 Uiso 1 1 calc R
C25A C 0.15593(11) 0.60595(14) 0.82915(13) 0.0277(8) Uani 1 1 d GU
H25A H 0.1345 0.6089 0.8359 0.033 Uiso 1 1 calc R
C26A C 0.2166(2) 0.60331(19) 0.8966(2) 0.0263(8) Uani 1 1 d U
H26A H 0.2422 0.5892 0.9069 0.032 Uiso 1 1 calc R
H26B H 0.1987 0.5912 0.9057 0.032 Uiso 1 1 calc R
N31A N 0.35897(12) 0.61942(12) 1.22797(10) 0.0317(8) Uani 1 1 d GU
C32A C 0.39477(13) 0.63799(13) 1.23677(12) 0.0327(7) Uani 1 1 d GU
C33A C 0.41714(12) 0.65390(13) 1.27403(13) 0.0355(8) Uani 1 1 d GU
H33A H 0.4416 0.6666 1.2800 0.043 Uiso 1 1 calc R
C34A C 0.40373(13) 0.65125(13) 1.30248(11) 0.0364(9) Uani 1 1 d GU
H34A H 0.4190 0.6621 1.3279 0.044 Uiso 1 1 calc R
C35A C 0.36793(14) 0.63268(14) 1.29368(11) 0.0352(9) Uani 1 1 d GU
H35A H 0.3588 0.6309 1.3131 0.042 Uiso 1 1 calc R
C36A C 0.34556(11) 0.61677(12) 1.25642(13) 0.0329(8) Uani 1 1 d GU
H36A H 0.3211 0.6041 1.2504 0.039 Uiso 1 1 calc R
N41A N 0.39303(12) 0.63405(13) 1.14273(10) 0.0301(7) Uani 1 1 d GU
N42A N 0.37545(10) 0.62899(12) 1.16846(12) 0.0300(7) Uani 1 1 d GU
C43A C 0.40441(14) 0.64025(14) 1.20737(11) 0.0318(7) Uani 1 1 d GU
C44A C 0.43990(12) 0.65227(14) 1.20570(12) 0.0326(8) Uani 1 1 d GU
H44A H 0.4641 0.6613 1.2275 0.039 Uiso 1 1 calc R
C45A C 0.43286(12) 0.64844(14) 1.16575(13) 0.0323(8) Uani 1 1 d GU
H45A H 0.4515 0.6544 1.1561 0.039 Uiso 1 1 calc R
C46A C 0.3718(2) 0.63024(19) 1.1024(2) 0.0281(8) Uani 1 1 d U
H46A H 0.3593 0.6059 1.0963 0.034 Uiso 1 1 calc R
H46B H 0.3911 0.6317 1.0914 0.034 Uiso 1 1 calc R
C51A C 0.25903(6) 0.67676(5) 0.97464(6) 0.0263(8) Uani 1 1 d GU
C52A C 0.24831(8) 0.64318(6) 0.95633(6) 0.0260(8) Uani 1 1 d GU
H52A H 0.2557 0.6219 0.9721 0.031 Uiso 1 1 calc R
C53A C 0.22678(8) 0.64075(7) 0.91495(6) 0.0264(8) Uani 1 1 d GU
C54A C 0.21597(6) 0.67191(7) 0.89188(6) 0.0276(9) Uani 1 1 d GU
H54A H 0.2012 0.6702 0.8636 0.033 Uiso 1 1 calc R
C55A C 0.22669(6) 0.70549(6) 0.91019(6) 0.0291(9) Uani 1 1 d GU
H55A H 0.2193 0.7268 0.8944 0.035 Uiso 1 1 calc R
C56A C 0.24822(6) 0.70791(5) 0.95157(6) 0.0276(9) Uani 1 1 d GU
H56A H 0.2555 0.7309 0.9641 0.033 Uiso 1 1 calc R
C61A C 0.28370(7) 0.67944(6) 1.01999(5) 0.0264(8) Uani 1 1 d GU
C62A C 0.31444(8) 0.65447(7) 1.04072(6) 0.0263(8) Uani 1 1 d GU
H62A H 0.3189 0.6351 1.0268 0.032 Uiso 1 1 calc R
C63A C 0.33870(9) 0.65783(9) 1.08175(6) 0.0264(8) Uani 1 1 d GU
C64A C 0.33222(9) 0.68616(9) 1.10207(5) 0.0269(9) Uani 1 1 d GU
H64A H 0.3488 0.6885 1.1301 0.032 Uiso 1 1 calc R
C65A C 0.30149(10) 0.71113(8) 1.08135(6) 0.0273(9) Uani 1 1 d GU
H65A H 0.2971 0.7305 1.0952 0.033 Uiso 1 1 calc R
C66A C 0.27723(8) 0.70777(7) 1.04031(6) 0.0269(9) Uani 1 1 d GU
H66A H 0.2562 0.7248 1.0262 0.032 Uiso 1 1 calc R
N11B N 0.27263(9) 0.65858(7) 0.83674(6) 0.0348(9) Uani 1 1 d GU
C12B C 0.29338(7) 0.67782(7) 0.87212(6) 0.0352(8) Uani 1 1 d GU
C13B C 0.29380(8) 0.71528(7) 0.87138(6) 0.0388(10) Uani 1 1 d GU
H13B H 0.3080 0.7284 0.8956 0.047 Uiso 1 1 calc R
C14B C 0.27348(10) 0.73350(7) 0.83526(7) 0.0408(10) Uani 1 1 d GU
H14B H 0.2738 0.7591 0.8347 0.049 Uiso 1 1 calc R
C15B C 0.25274(10) 0.71426(8) 0.79988(6) 0.0400(10) Uani 1 1 d GU
H15B H 0.2388 0.7267 0.7752 0.048 Uiso 1 1 calc R
C16B C 0.25231(9) 0.67680(8) 0.80062(6) 0.0378(10) Uani 1 1 d GU
H16B H 0.2381 0.6636 0.7764 0.045 Uiso 1 1 calc R
N21B N 0.33138(14) 0.60455(8) 0.94063(12) 0.0300(8) Uani 1 1 d GU
N22B N 0.30882(13) 0.61958(10) 0.90187(10) 0.0309(8) Uani 1 1 d GU
C23B C 0.31249(15) 0.65768(10) 0.90542(12) 0.0327(8) Uani 1 1 d GU
C24B C 0.33733(16) 0.66620(9) 0.94637(14) 0.0327(9) Uani 1 1 d GU
H24B H 0.3448 0.6897 0.9573 0.039 Uiso 1 1 calc R
C25B C 0.34900(14) 0.63336(12) 0.96813(10) 0.0314(9) Uani 1 1 d GU
H25B H 0.3657 0.6311 0.9962 0.038 Uiso 1 1 calc R
C26B C 0.3335(2) 0.56835(19) 0.9476(2) 0.0291(8) Uani 1 1 d U
H26C H 0.3089 0.5567 0.9262 0.035 Uiso 1 1 calc R
H26D H 0.3332 0.5641 0.9732 0.035 Uiso 1 1 calc R
N31B N 0.35063(15) 0.26460(8) 1.01718(14) 0.0394(8) Uani 1 1 d GU
C32B C 0.36200(16) 0.25263(11) 0.98914(14) 0.0399(8) Uani 1 1 d GU
C33B C 0.36814(17) 0.21606(12) 0.98595(14) 0.0410(9) Uani 1 1 d GU
H33B H 0.3759 0.2079 0.9668 0.049 Uiso 1 1 calc R
C34B C 0.36292(17) 0.19147(9) 1.01079(16) 0.0426(10) Uani 1 1 d GU
H34B H 0.3671 0.1665 1.0086 0.051 Uiso 1 1 calc R
C35B C 0.35155(17) 0.20344(11) 1.03883(15) 0.0421(10) Uani 1 1 d GU
H35B H 0.3480 0.1866 1.0558 0.051 Uiso 1 1 calc R
C36B C 0.34541(16) 0.24001(12) 1.04202(13) 0.0412(9) Uani 1 1 d GU
H36B H 0.3376 0.2482 1.0612 0.049 Uiso 1 1 calc R
N41B N 0.35980(15) 0.33480(9) 0.94007(14) 0.0369(8) Uani 1 1 d GU
N42B N 0.35495(15) 0.31373(12) 0.96877(13) 0.0367(8) Uani 1 1 d GU
C43B C 0.36563(17) 0.27760(10) 0.96542(15) 0.0387(8) Uani 1 1 d GU
C44B C 0.37708(18) 0.27634(10) 0.93466(16) 0.0393(8) Uani 1 1 d GU
H44B H 0.3857 0.2555 0.9261 0.047 Uiso 1 1 calc R
C45B C 0.37348(17) 0.31170(13) 0.91898(14) 0.0381(8) Uani 1 1 d GU
H45B H 0.3792 0.3187 0.8981 0.046 Uiso 1 1 calc R
C46B C 0.3500(2) 0.3705(2) 0.9343(2) 0.0342(9) Uani 1 1 d U
H46C H 0.3307 0.3760 0.9447 0.041 Uiso 1 1 calc R
H46D H 0.3359 0.3756 0.9053 0.041 Uiso 1 1 calc R
C51B C 0.40998(6) 0.49583(5) 0.95809(6) 0.0313(8) Uani 1 1 d GU
C52B C 0.37634(8) 0.51345(6) 0.95682(7) 0.0302(8) Uani 1 1 d GU
H52B H 0.3567 0.5003 0.9609 0.036 Uiso 1 1 calc R
C53B C 0.37148(9) 0.55032(6) 0.94956(8) 0.0297(7) Uani 1 1 d GU
C54B C 0.40026(9) 0.56957(5) 0.94357(6) 0.0304(8) Uani 1 1 d GU
H54B H 0.3969 0.5948 0.9386 0.037 Uiso 1 1 calc R
C55B C 0.43391(6) 0.55195(5) 0.94484(7) 0.0314(8) Uani 1 1 d GU
H55B H 0.4536 0.5651 0.9407 0.038 Uiso 1 1 calc R
C56B C 0.43877(6) 0.51508(5) 0.95210(6) 0.0318(8) Uani 1 1 d GU
H56B H 0.4618 0.5030 0.9530 0.038 Uiso 1 1 calc R
C61B C 0.41552(7) 0.45560(5) 0.96646(7) 0.0328(8) Uani 1 1 d GU
C62B C 0.38216(8) 0.43257(5) 0.94841(8) 0.0321(9) Uani 1 1 d GU
H62B H 0.3557 0.4421 0.9317 0.039 Uiso 1 1 calc R
C63B C 0.38747(10) 0.39561(5) 0.95477(9) 0.0335(8) Uani 1 1 d GU
C64B C 0.42613(11) 0.38167(5) 0.97918(10) 0.0358(10) Uani 1 1 d GU
H64B H 0.4298 0.3564 0.9835 0.043 Uiso 1 1 calc R
C65B C 0.45949(9) 0.40469(6) 0.99722(9) 0.0370(10) Uani 1 1 d GU
H65B H 0.4859 0.3952 1.0139 0.044 Uiso 1 1 calc R
C66B C 0.45418(7) 0.44166(6) 0.99087(8) 0.0356(10) Uani 1 1 d GU
H66B H 0.4770 0.4574 1.0032 0.043 Uiso 1 1 calc R
N11C N 0.33548(8) 0.60530(6) 0.84151(8) 0.0350(8) Uani 1 1 d GU
C12C C 0.35394(7) 0.57207(6) 0.84424(6) 0.0342(8) Uani 1 1 d GU
C13C C 0.39093(9) 0.57020(6) 0.84339(7) 0.0360(9) Uani 1 1 d GU
H13C H 0.4035 0.5475 0.8453 0.043 Uiso 1 1 calc R
C14C C 0.40945(10) 0.60156(7) 0.83979(9) 0.0380(9) Uani 1 1 d GU
H14C H 0.4347 0.6003 0.8392 0.046 Uiso 1 1 calc R
C15C C 0.39098(10) 0.63479(7) 0.83706(9) 0.0381(9) Uani 1 1 d GU
H15C H 0.4036 0.6562 0.8346 0.046 Uiso 1 1 calc R
C16C C 0.35400(9) 0.63666(6) 0.83792(9) 0.0370(9) Uani 1 1 d GU
H16C H 0.3414 0.6594 0.8360 0.044 Uiso 1 1 calc R
N21C N 0.28347(11) 0.51546(11) 0.85676(14) 0.0292(7) Uani 1 1 d GU
N22C N 0.29787(12) 0.54932(9) 0.85114(15) 0.0294(7) Uani 1 1 d GU
C23C C 0.33430(13) 0.54326(11) 0.84850(17) 0.0311(7) Uani 1 1 d GU
C24C C 0.34241(12) 0.50565(12) 0.85249(17) 0.0310(8) Uani 1 1 d GU
H24C H 0.3649 0.4940 0.8519 0.037 Uiso 1 1 calc R
C25C C 0.31100(14) 0.48847(8) 0.85760(16) 0.0304(8) Uani 1 1 d GU
H25C H 0.3088 0.4633 0.8610 0.037 Uiso 1 1 calc R
C26C C 0.2469(2) 0.5105(2) 0.8575(2) 0.0283(8) Uani 1 1 d U
H26E H 0.2430 0.5310 0.8721 0.034 Uiso 1 1 calc R
H26F H 0.2490 0.4883 0.8728 0.034 Uiso 1 1 calc R
N31C N -0.04252(9) 0.47777(12) 0.87467(14) 0.0352(9) Uani 1 1 d GU
C32C C -0.06740(13) 0.50410(12) 0.84842(14) 0.0348(8) Uani 1 1 d GU
C33C C -0.10862(12) 0.50555(12) 0.83812(15) 0.0366(9) Uani 1 1 d GU
H33C H -0.1256 0.5235 0.8202 0.044 Uiso 1 1 calc R
C34C C -0.12496(10) 0.48066(14) 0.85406(15) 0.0376(9) Uani 1 1 d GU
H34C H -0.1531 0.4817 0.8470 0.045 Uiso 1 1 calc R
C35C C -0.10008(13) 0.45433(12) 0.88030(15) 0.0376(9) Uani 1 1 d GU
H35C H -0.1113 0.4373 0.8912 0.045 Uiso 1 1 calc R
C36C C -0.05887(12) 0.45288(12) 0.89061(14) 0.0363(9) Uani 1 1 d GU
H36C H -0.0419 0.4349 0.9085 0.044 Uiso 1 1 calc R
N41C N 0.00573(10) 0.54955(12) 0.82829(14) 0.0311(7) Uani 1 1 d GU
N42C N -0.00677(12) 0.52169(11) 0.84581(14) 0.0317(8) Uani 1 1 d GU
C43C C -0.04894(12) 0.52662(13) 0.83374(16) 0.0332(7) Uani 1 1 d GU
C44C C -0.06249(10) 0.55752(14) 0.80876(16) 0.0340(9) Uani 1 1 d GU
H44C H -0.0894 0.5670 0.7965 0.041 Uiso 1 1 calc R
C45C C -0.02871(14) 0.57169(11) 0.80539(15) 0.0332(8) Uani 1 1 d GU
H45C H -0.0291 0.5924 0.7904 0.040 Uiso 1 1 calc R
C46C C 0.0439(2) 0.5507(2) 0.8326(2) 0.0302(7) Uani 1 1 d U
H46E H 0.0633 0.5430 0.8600 0.036 Uiso 1 1 calc R
H46F H 0.0505 0.5760 0.8293 0.036 Uiso 1 1 calc R
C51C C 0.13590(6) 0.50567(6) 0.77834(6) 0.0291(7) Uani 1 1 d GU
C52C C 0.17090(6) 0.50870(6) 0.81498(6) 0.0284(8) Uani 1 1 d GU
H52C H 0.1686 0.5115 0.8387 0.034 Uiso 1 1 calc R
C53C C 0.20920(6) 0.50760(8) 0.81687(7) 0.0285(7) Uani 1 1 d GU
C54C C 0.21251(7) 0.50347(9) 0.78213(7) 0.0289(8) Uani 1 1 d GU
H54C H 0.2387 0.5027 0.7834 0.035 Uiso 1 1 calc R
C55C C 0.17752(7) 0.50043(8) 0.74549(7) 0.0297(8) Uani 1 1 d GU
H55C H 0.1798 0.4976 0.7217 0.036 Uiso 1 1 calc R
C56C C 0.13921(7) 0.50153(7) 0.74360(6) 0.0297(8) Uani 1 1 d GU
H56C H 0.1153 0.4995 0.7186 0.036 Uiso 1 1 calc R
C61C C 0.09474(6) 0.50633(6) 0.77692(6) 0.0298(7) Uani 1 1 d GU
C62C C 0.08838(6) 0.52623(6) 0.80452(6) 0.0291(8) Uani 1 1 d GU
H62C H 0.1102 0.5395 0.8247 0.035 Uiso 1 1 calc R
C63C C 0.05003(5) 0.52671(8) 0.80257(7) 0.0298(7) Uani 1 1 d GU
C64C C 0.01805(6) 0.50728(9) 0.77302(7) 0.0309(8) Uani 1 1 d GU
H64C H -0.0082 0.5076 0.7717 0.037 Uiso 1 1 calc R
C65C C 0.02440(6) 0.48738(8) 0.74543(7) 0.0318(9) Uani 1 1 d GU
H65C H 0.0025 0.4741 0.7252 0.038 Uiso 1 1 calc R
C66C C 0.06275(6) 0.48690(7) 0.74738(6) 0.0312(8) Uani 1 1 d GU
H66C H 0.0671 0.4733 0.7285 0.037 Uiso 1 1 calc R
N11D N 0.28751(8) 0.64531(7) 1.15153(6) 0.0297(9) Uani 1 1 d GU
C12D C 0.25793(8) 0.64499(7) 1.11165(6) 0.0293(8) Uani 1 1 d GU
C13D C 0.23022(8) 0.67326(7) 1.09624(6) 0.0317(9) Uani 1 1 d GU
H13D H 0.2100 0.6730 1.0690 0.038 Uiso 1 1 calc R
C14D C 0.23210(9) 0.70185(7) 1.12070(7) 0.0335(10) Uani 1 1 d GU
H14D H 0.2132 0.7212 1.1102 0.040 Uiso 1 1 calc R
C15D C 0.26169(9) 0.70218(8) 1.16058(7) 0.0332(10) Uani 1 1 d GU
H15D H 0.2630 0.7217 1.1773 0.040 Uiso 1 1 calc R
C16D C 0.28939(9) 0.67391(8) 1.17600(6) 0.0321(9) Uani 1 1 d GU
H16D H 0.3096 0.6741 1.2033 0.038 Uiso 1 1 calc R
N21D N 0.28549(12) 0.56606(10) 1.07751(12) 0.0275(7) Uani 1 1 d GU
N22D N 0.29101(11) 0.59215(11) 1.10700(10) 0.0265(8) Uani 1 1 d GU
C23D C 0.25845(14) 0.61735(10) 1.08972(13) 0.0281(8) Uani 1 1 d GU
C24D C 0.23281(12) 0.60683(12) 1.04955(12) 0.0291(9) Uani 1 1 d GU
H24D H 0.2087 0.6189 1.0310 0.035 Uiso 1 1 calc R
C25D C 0.24952(13) 0.57513(12) 1.04200(10) 0.0285(9) Uani 1 1 d GU
H25D H 0.2386 0.5623 1.0175 0.034 Uiso 1 1 calc R
C26D C 0.3140(2) 0.53962(19) 1.0826(2) 0.0282(8) Uani 1 1 d U
H26G H 0.3415 0.5495 1.1002 0.034 Uiso 1 1 calc R
H26H H 0.3125 0.5348 1.0562 0.034 Uiso 1 1 calc R
N31D N 0.28154(11) 0.31599(12) 0.98431(13) 0.0378(8) Uani 1 1 d GU
C32D C 0.25992(14) 0.30942(13) 1.00519(10) 0.0383(8) Uani 1 1 d GU
C33D C 0.21856(14) 0.30107(14) 0.98462(14) 0.0399(9) Uani 1 1 d GU
H33D H 0.2038 0.2966 0.9989 0.048 Uiso 1 1 calc R
C34D C 0.19882(11) 0.29929(13) 0.94317(14) 0.0406(9) Uani 1 1 d GU
H34D H 0.1706 0.2936 0.9291 0.049 Uiso 1 1 calc R
C35D C 0.22044(14) 0.30587(14) 0.92228(10) 0.0401(9) Uani 1 1 d GU
H35D H 0.2069 0.3047 0.8939 0.048 Uiso 1 1 calc R
C36D C 0.26179(14) 0.31422(13) 0.94285(13) 0.0385(9) Uani 1 1 d GU
H36D H 0.2766 0.3187 0.9286 0.046 Uiso 1 1 calc R
N41D N 0.34156(11) 0.31144(13) 1.10448(12) 0.0372(8) Uani 1 1 d GU
N42D N 0.32462(14) 0.31528(13) 1.06245(13) 0.0365(8) Uani 1 1 d GU
C43D C 0.28170(13) 0.31044(14) 1.04532(11) 0.0378(8) Uani 1 1 d GU
C44D C 0.27211(12) 0.30361(15) 1.07676(16) 0.0381(8) Uani 1 1 d GU
H44D H 0.2456 0.2994 1.0738 0.046 Uiso 1 1 calc R
C45D C 0.30911(15) 0.30423(14) 1.11332(12) 0.0376(8) Uani 1 1 d GU
H45D H 0.3117 0.3005 1.1392 0.045 Uiso 1 1 calc R
C46D C 0.3824(2) 0.3172(2) 1.1322(2) 0.0366(9) Uani 1 1 d U
H46G H 0.4001 0.3058 1.1223 0.044 Uiso 1 1 calc R
H46H H 0.3882 0.3055 1.1577 0.044 Uiso 1 1 calc R
C51D C 0.33914(6) 0.44648(5) 1.12697(6) 0.0308(7) Uani 1 1 d GU
C52D C 0.34149(7) 0.47942(5) 1.11069(5) 0.0291(8) Uani 1 1 d GU
H52D H 0.3646 0.4849 1.1071 0.035 Uiso 1 1 calc R
C53D C 0.31006(7) 0.50437(6) 1.09964(6) 0.0294(7) Uani 1 1 d GU
C54D C 0.27629(6) 0.49640(7) 1.10487(8) 0.0304(8) Uani 1 1 d GU
H54D H 0.2548 0.5135 1.0973 0.037 Uiso 1 1 calc R
C55D C 0.27395(6) 0.46346(7) 1.12114(10) 0.0315(8) Uani 1 1 d GU
H55D H 0.2509 0.4580 1.1247 0.038 Uiso 1 1 calc R
C56D C 0.30537(6) 0.43851(6) 1.13219(8) 0.0317(8) Uani 1 1 d GU
H56D H 0.3038 0.4160 1.1433 0.038 Uiso 1 1 calc R
C61D C 0.37256(7) 0.41863(5) 1.13658(7) 0.0319(8) Uani 1 1 d GU
C62D C 0.36235(8) 0.38228(5) 1.13057(9) 0.0332(9) Uani 1 1 d GU
H62D H 0.3347 0.3750 1.1205 0.040 Uiso 1 1 calc R
C63D C 0.39262(10) 0.35653(5) 1.13936(10) 0.0345(8) Uani 1 1 d GU
C64D C 0.43310(9) 0.36714(7) 1.15415(11) 0.0345(9) Uani 1 1 d GU
H64D H 0.4538 0.3495 1.1602 0.041 Uiso 1 1 calc R
C65D C 0.44331(7) 0.40349(7) 1.16016(10) 0.0338(9) Uani 1 1 d GU
H65D H 0.4710 0.4107 1.1703 0.041 Uiso 1 1 calc R
C66D C 0.41304(6) 0.42924(6) 1.15138(8) 0.0325(9) Uani 1 1 d GU
H66D H 0.4200 0.4541 1.1555 0.039 Uiso 1 1 calc R
N11E N 0.36204(8) 0.55390(5) 1.18397(9) 0.0287(8) Uani 1 1 d GU
C12E C 0.34889(8) 0.52720(6) 1.20096(8) 0.0297(7) Uani 1 1 d GU
C13E C 0.37185(8) 0.49598(6) 1.21583(6) 0.0309(8) Uani 1 1 d GU
H13E H 0.3629 0.4777 1.2274 0.037 Uiso 1 1 calc R
C14E C 0.40796(7) 0.49147(6) 1.21372(6) 0.0312(9) Uani 1 1 d GU
H14E H 0.4236 0.4701 1.2239 0.037 Uiso 1 1 calc R
C15E C 0.42110(6) 0.51817(6) 1.19673(8) 0.0305(9) Uani 1 1 d GU
H15E H 0.4458 0.5151 1.1953 0.037 Uiso 1 1 calc R
C16E C 0.39815(8) 0.54939(5) 1.18185(9) 0.0296(8) Uani 1 1 d GU
H16E H 0.4071 0.5676 1.1702 0.036 Uiso 1 1 calc R
N21E N 0.25771(12) 0.56602(10) 1.19170(14) 0.0303(7) Uani 1 1 d GU
N22E N 0.29280(13) 0.56586(10) 1.18588(14) 0.0290(7) Uani 1 1 d GU
C23E C 0.31356(12) 0.53266(12) 1.20064(16) 0.0303(7) Uani 1 1 d GU
C24E C 0.29130(15) 0.51231(10) 1.21559(16) 0.0316(8) Uani 1 1 d GU
H24E H 0.2983 0.4890 1.2272 0.038 Uiso 1 1 calc R
C25E C 0.25678(13) 0.53293(12) 1.21007(16) 0.0316(8) Uani 1 1 d GU
H25E H 0.2366 0.5258 1.2174 0.038 Uiso 1 1 calc R
C26E C 0.2297(2) 0.5941(2) 1.1800(2) 0.0310(8) Uani 1 1 d U
H26I H 0.2448 0.6171 1.1855 0.037 Uiso 1 1 calc R
H26J H 0.2158 0.5934 1.1968 0.037 Uiso 1 1 calc R
N31E N 0.00770(12) 0.44388(12) 0.83953(12) 0.0340(8) Uani 1 1 d GU
C32E C 0.04145(10) 0.43547(13) 0.83444(13) 0.0338(8) Uani 1 1 d GU
C33E C 0.03677(11) 0.41421(13) 0.80241(15) 0.0359(9) Uani 1 1 d GU
H33E H 0.0598 0.4085 0.7989 0.043 Uiso 1 1 calc R
C34E C -0.00166(14) 0.40136(13) 0.77548(13) 0.0369(9) Uani 1 1 d GU
H34E H -0.0049 0.3868 0.7536 0.044 Uiso 1 1 calc R
C35E C -0.03540(10) 0.40978(13) 0.78058(13) 0.0370(9) Uani 1 1 d GU
H35E H -0.0617 0.4010 0.7622 0.044 Uiso 1 1 calc R
C36E C -0.03072(10) 0.43104(13) 0.81260(14) 0.0358(9) Uani 1 1 d GU
H36E H -0.0538 0.4368 0.8161 0.043 Uiso 1 1 calc R
N41E N 0.11810(12) 0.48743(11) 0.91218(12) 0.0311(7) Uani 1 1 d GU
N42E N 0.07730(10) 0.47539(12) 0.88862(14) 0.0311(8) Uani 1 1 d GU
C43E C 0.07710(11) 0.44984(13) 0.86068(14) 0.0324(8) Uani 1 1 d GU
C44E C 0.11778(14) 0.44609(13) 0.86697(15) 0.0323(8) Uani 1 1 d GU
H44E H 0.1265 0.4307 0.8524 0.039 Uiso 1 1 calc R
C45E C 0.14312(9) 0.46932(13) 0.89880(15) 0.0316(8) Uani 1 1 d GU
H45E H 0.1718 0.4722 0.9093 0.038 Uiso 1 1 calc R
C46E C 0.1288(2) 0.5163(2) 0.9381(2) 0.0318(8) Uani 1 1 d U
H46I H 0.1058 0.5337 0.9276 0.038 Uiso 1 1 calc R
H46J H 0.1525 0.5286 0.9381 0.038 Uiso 1 1 calc R
C51E C 0.16327(6) 0.56459(6) 1.07228(7) 0.0315(8) Uani 1 1 d GU
C52E C 0.19249(7) 0.56383(6) 1.11229(7) 0.0311(9) Uani 1 1 d GU
H52E H 0.2090 0.5430 1.1231 0.037 Uiso 1 1 calc R
C53E C 0.19752(8) 0.59351(8) 1.13654(8) 0.0313(8) Uani 1 1 d GU
C54E C 0.17333(8) 0.62394(7) 1.12077(9) 0.0323(9) Uani 1 1 d GU
H54E H 0.1768 0.6442 1.1373 0.039 Uiso 1 1 calc R
C55E C 0.14410(7) 0.62470(6) 1.08077(9) 0.0324(9) Uani 1 1 d GU
H55E H 0.1276 0.6455 1.0700 0.039 Uiso 1 1 calc R
C56E C 0.13907(7) 0.59502(6) 1.05652(8) 0.0326(9) Uani 1 1 d GU
H56E H 0.1191 0.5955 1.0292 0.039 Uiso 1 1 calc R
C61E C 0.15644(6) 0.53191(6) 1.04556(7) 0.0323(8) Uani 1 1 d GU
C62E C 0.14553(6) 0.53721(7) 1.00554(7) 0.0321(8) Uani 1 1 d GU
H62E H 0.1422 0.5610 0.9951 0.038 Uiso 1 1 calc R
C63E C 0.13952(6) 0.50774(8) 0.98077(7) 0.0320(8) Uani 1 1 d GU
C64E C 0.14443(5) 0.47296(7) 0.99602(8) 0.0334(9) Uani 1 1 d GU
H64E H 0.1403 0.4528 0.9791 0.040 Uiso 1 1 calc R
C65E C 0.15534(6) 0.46767(6) 1.03604(9) 0.0338(9) Uani 1 1 d GU
H65E H 0.1587 0.4439 1.0465 0.041 Uiso 1 1 calc R
C66E C 0.16134(6) 0.49714(6) 1.06081(8) 0.0330(9) Uani 1 1 d GU
H66E H 0.1688 0.4935 1.0882 0.040 Uiso 1 1 calc R
N11F N 0.40654(8) 0.32904(7) 1.05520(9) 0.0356(9) Uani 1 1 d GU
C12F C 0.41853(7) 0.36496(7) 1.06237(8) 0.0342(8) Uani 1 1 d GU
C13F C 0.45972(7) 0.37368(7) 1.08382(10) 0.0362(10) Uani 1 1 d GU
H13F H 0.4679 0.3982 1.0887 0.043 Uiso 1 1 calc R
C14F C 0.48893(7) 0.34649(8) 1.09810(10) 0.0381(10) Uani 1 1 d GU
H14F H 0.5171 0.3524 1.1128 0.046 Uiso 1 1 calc R
C15F C 0.47694(8) 0.31057(8) 1.09093(10) 0.0385(10) Uani 1 1 d GU
H15F H 0.4969 0.2920 1.1007 0.046 Uiso 1 1 calc R
C16F C 0.43574(8) 0.30185(7) 1.06948(10) 0.0378(10) Uani 1 1 d GU
H16F H 0.4275 0.2773 1.0646 0.045 Uiso 1 1 calc R
N21F N 0.32256(9) 0.40881(10) 1.00767(13) 0.0286(8) Uani 1 1 d GU
N22F N 0.34817(12) 0.37795(8) 1.02120(14) 0.0286(8) Uani 1 1 d GU
C23F C 0.38852(10) 0.38979(11) 1.04718(15) 0.0309(8) Uani 1 1 d GU
C24F C 0.38785(11) 0.42797(11) 1.04971(15) 0.0296(9) Uani 1 1 d GU
H24F H 0.4107 0.4430 1.0650 0.036 Uiso 1 1 calc R
C25F C 0.34709(13) 0.43972(8) 1.02529(15) 0.0293(9) Uani 1 1 d GU
H25F H 0.3378 0.4640 1.0214 0.035 Uiso 1 1 calc R
C26F C 0.2824(2) 0.4086(2) 0.9774(2) 0.0288(8) Uani 1 1 d U
H26K H 0.2802 0.3910 0.9569 0.035 Uiso 1 1 calc R
H26L H 0.2762 0.4327 0.9646 0.035 Uiso 1 1 calc R
N31F N 0.03471(14) 0.51482(12) 0.93469(12) 0.0386(9) Uani 1 1 d GU
C32F C 0.04232(15) 0.49790(10) 0.97019(14) 0.0406(8) Uani 1 1 d GU
C33F C 0.04831(16) 0.51838(13) 1.00317(12) 0.0413(9) Uani 1 1 d GU
H33F H 0.0535 0.5068 1.0274 0.050 Uiso 1 1 calc R
C34F C 0.04668(16) 0.55578(13) 1.00065(12) 0.0417(10) Uani 1 1 d GU
H34F H 0.0508 0.5698 1.0232 0.050 Uiso 1 1 calc R
C35F C 0.03907(16) 0.57271(10) 0.96515(15) 0.0402(10) Uani 1 1 d GU
H35F H 0.0380 0.5983 0.9634 0.048 Uiso 1 1 calc R
C36F C 0.03308(15) 0.55223(12) 0.93217(12) 0.0392(9) Uani 1 1 d GU
H36F H 0.0279 0.5638 0.9079 0.047 Uiso 1 1 calc R
N41F N 0.03226(16) 0.40634(11) 0.94083(14) 0.0440(8) Uani 1 1 d GU
N42F N 0.03419(16) 0.44382(13) 0.93430(13) 0.0424(8) Uani 1 1 d GU
C43F C 0.04247(18) 0.46223(10) 0.97011(16) 0.0428(8) Uani 1 1 d GU
C44F C 0.04565(18) 0.43612(15) 0.99879(12) 0.0446(9) Uani 1 1 d GU
H44F H 0.0511 0.4409 1.0254 0.054 Uiso 1 1 calc R
C45F C 0.03934(18) 0.40158(12) 0.98069(15) 0.0451(9) Uani 1 1 d GU
H45F H 0.0398 0.3792 0.9931 0.054 Uiso 1 1 calc R
C46F C 0.0265(2) 0.3796(2) 0.9127(3) 0.0442(8) Uani 1 1 d U
H46K H 0.0044 0.3872 0.8864 0.053 Uiso 1 1 calc R
H46L H 0.0177 0.3571 0.9204 0.053 Uiso 1 1 calc R
C51F C 0.17973(7) 0.38407(6) 0.96827(7) 0.0328(8) Uani 1 1 d GU
C52F C 0.21092(7) 0.39245(9) 0.95920(9) 0.0309(8) Uani 1 1 d GU
H52F H 0.2056 0.3932 0.9322 0.037 Uiso 1 1 calc R
C53F C 0.24998(7) 0.39968(11) 0.98970(10) 0.0294(7) Uani 1 1 d GU
C54F C 0.25783(8) 0.39854(10) 1.02927(9) 0.0302(8) Uani 1 1 d GU
H54F H 0.2845 0.4035 1.0501 0.036 Uiso 1 1 calc R
C55F C 0.22664(9) 0.39017(11) 1.03835(8) 0.0310(8) Uani 1 1 d GU
H55F H 0.2320 0.3894 1.0654 0.037 Uiso 1 1 calc R
C56F C 0.18758(8) 0.38293(10) 1.00785(7) 0.0323(8) Uani 1 1 d GU
H56F H 0.1663 0.3772 1.0140 0.039 Uiso 1 1 calc R
C61F C 0.13740(7) 0.37554(6) 0.93404(7) 0.0373(8) Uani 1 1 d GU
C62F C 0.10309(7) 0.38144(10) 0.93902(10) 0.0390(8) Uani 1 1 d GU
H62F H 0.1059 0.3920 0.9630 0.047 Uiso 1 1 calc R
C63F C 0.06462(7) 0.37195(12) 0.90889(11) 0.0420(8) Uani 1 1 d GU
C64F C 0.06045(8) 0.35656(11) 0.87379(10) 0.0429(9) Uani 1 1 d GU
H64F H 0.0342 0.3501 0.8532 0.051 Uiso 1 1 calc R
C65F C 0.09476(10) 0.35066(11) 0.86882(9) 0.0418(9) Uani 1 1 d GU
H65F H 0.0919 0.3401 0.8448 0.050 Uiso 1 1 calc R
C66F C 0.13323(9) 0.36014(10) 0.89894(8) 0.0392(9) Uani 1 1 d GU
H66F H 0.1567 0.3561 0.8955 0.047 Uiso 1 1 calc R
Ni5 Ni 0.21094(3) 0.39592(3) 0.64206(3) 0.0322(3) Uani 1 1 d .
Ni6 Ni 0.18018(3) 0.39503(2) 0.32661(3) 0.0271(3) Uani 1 1 d .
Ni7 Ni 0.47948(3) 0.52475(2) 0.61871(3) 0.0293(3) Uani 1 1 d .
Ni8 Ni 0.15737(3) 0.67968(2) 0.47558(3) 0.0278(3) Uani 1 1 d .
N11G N 0.23793(13) 0.40347(13) 0.70343(10) 0.0380(8) Uani 1 1 d GU
C12G C 0.28037(13) 0.40241(14) 0.72276(13) 0.0364(7) Uani 1 1 d GU
C13G C 0.30191(10) 0.40523(15) 0.76411(13) 0.0386(9) Uani 1 1 d GU
H13G H 0.3309 0.4045 0.7773 0.046 Uiso 1 1 calc R
C14G C 0.28101(14) 0.40910(15) 0.78612(10) 0.0397(9) Uani 1 1 d GU
H14G H 0.2957 0.4110 0.8144 0.048 Uiso 1 1 calc R
C15G C 0.23857(14) 0.41016(15) 0.76678(13) 0.0401(9) Uani 1 1 d GU
H15G H 0.2243 0.4128 0.7818 0.048 Uiso 1 1 calc R
C16G C 0.21703(11) 0.40734(14) 0.72544(13) 0.0395(9) Uani 1 1 d GU
H16G H 0.1880 0.4081 0.7122 0.047 Uiso 1 1 calc R
N21G N 0.29783(13) 0.39944(13) 0.63837(10) 0.0308(7) Uani 1 1 d GU
N22G N 0.27261(10) 0.40095(13) 0.65714(13) 0.0316(7) Uani 1 1 d GU
C23G C 0.29831(14) 0.40004(15) 0.69909(12) 0.0341(7) Uani 1 1 d GU
C24G C 0.33941(12) 0.39796(15) 0.70624(11) 0.0338(8) Uani 1 1 d GU
H24G H 0.3630 0.3970 0.7317 0.041 Uiso 1 1 calc R
C25G C 0.33911(11) 0.39759(14) 0.66872(14) 0.0323(8) Uani 1 1 d GU
H25G H 0.3624 0.3963 0.6646 0.039 Uiso 1 1 calc R
C26G C 0.2826(2) 0.39716(19) 0.5975(2) 0.0301(8) Uani 1 1 d U
H26M H 0.3019 0.4094 0.5902 0.036 Uiso 1 1 calc R
H26N H 0.2564 0.4103 0.5844 0.036 Uiso 1 1 calc R
N31G N 0.14723(14) 0.37719(13) 0.26691(11) 0.0414(9) Uani 1 1 d GU
C32G C 0.11162(15) 0.35832(14) 0.25809(13) 0.0426(8) Uani 1 1 d GU
C33G C 0.08940(13) 0.34239(14) 0.22081(15) 0.0445(9) Uani 1 1 d GU
H33G H 0.0651 0.3295 0.2148 0.053 Uiso 1 1 calc R
C34G C 0.10279(15) 0.34534(14) 0.19237(11) 0.0454(10) Uani 1 1 d GU
H34G H 0.0876 0.3344 0.1669 0.054 Uiso 1 1 calc R
C35G C 0.13841(16) 0.36421(15) 0.20120(13) 0.0442(10) Uani 1 1 d GU
H35G H 0.1476 0.3662 0.1818 0.053 Uiso 1 1 calc R
C36G C 0.16063(13) 0.38014(13) 0.23847(14) 0.0419(9) Uani 1 1 d GU
H36G H 0.1850 0.3930 0.2445 0.050 Uiso 1 1 calc R
N41G N 0.11490(14) 0.36065(14) 0.35331(11) 0.0406(8) Uani 1 1 d GU
N42G N 0.13160(12) 0.36635(13) 0.32694(14) 0.0405(8) Uani 1 1 d GU
C43G C 0.10228(16) 0.35491(16) 0.28824(12) 0.0424(8) Uani 1 1 d GU
C44G C 0.06746(13) 0.34214(16) 0.29070(13) 0.0442(9) Uani 1 1 d GU
H44G H 0.0432 0.3328 0.2692 0.053 Uiso 1 1 calc R
C45G C 0.07527(14) 0.34568(15) 0.33091(15) 0.0433(9) Uani 1 1 d GU
H45G H 0.0571 0.3392 0.3411 0.052 Uiso 1 1 calc R
C46G C 0.1367(3) 0.3653(2) 0.3937(2) 0.0382(9) Uani 1 1 d U
H46M H 0.1175 0.3645 0.4050 0.046 Uiso 1 1 calc R
H46N H 0.1492 0.3896 0.3991 0.046 Uiso 1 1 calc R
C51G C 0.24751(6) 0.32138(6) 0.52301(7) 0.0346(8) Uani 1 1 d GU
C52G C 0.25552(6) 0.35550(6) 0.54017(7) 0.0319(9) Uani 1 1 d GU
H52G H 0.2471 0.3763 0.5237 0.038 Uiso 1 1 calc R
C53G C 0.27587(6) 0.35915(8) 0.58147(7) 0.0316(8) Uani 1 1 d GU
C54G C 0.28820(7) 0.32868(9) 0.60562(7) 0.0342(9) Uani 1 1 d GU
H54G H 0.3021 0.3312 0.6338 0.041 Uiso 1 1 calc R
C55G C 0.28019(8) 0.29456(8) 0.58846(7) 0.0364(10) Uani 1 1 d GU
H55G H 0.2886 0.2737 0.6050 0.044 Uiso 1 1 calc R
C56G C 0.25985(8) 0.29090(6) 0.54716(7) 0.0363(9) Uani 1 1 d GU
H56G H 0.2544 0.2676 0.5354 0.044 Uiso 1 1 calc R
C61G C 0.22488(7) 0.31754(6) 0.47794(7) 0.0358(8) Uani 1 1 d GU
C62G C 0.19396(8) 0.34207(7) 0.45626(6) 0.0359(9) Uani 1 1 d GU
H62G H 0.1891 0.3617 0.4695 0.043 Uiso 1 1 calc R
C63G C 0.17018(9) 0.33781(9) 0.41527(6) 0.0369(9) Uani 1 1 d GU
C64G C 0.17732(10) 0.30901(10) 0.39595(7) 0.0379(10) Uani 1 1 d GU
H64G H 0.1611 0.3061 0.3679 0.045 Uiso 1 1 calc R
C65G C 0.20824(9) 0.28448(8) 0.41762(7) 0.0383(10) Uani 1 1 d GU
H65G H 0.2131 0.2648 0.4044 0.046 Uiso 1 1 calc R
C66G C 0.23202(8) 0.28874(7) 0.45861(7) 0.0372(9) Uani 1 1 d GU
H66G H 0.2532 0.2720 0.4734 0.045 Uiso 1 1 calc R
N11H N 0.15078(9) 0.39460(8) 0.63625(8) 0.0525(10) Uani 1 1 d GU
C12H C 0.13374(10) 0.42827(9) 0.63491(10) 0.0503(9) Uani 1 1 d GU
C13H C 0.09500(11) 0.43086(10) 0.63184(11) 0.0537(10) Uani 1 1 d GU
H13H H 0.0834 0.4539 0.6309 0.064 Uiso 1 1 calc R
C14H C 0.07331(10) 0.39978(12) 0.63012(11) 0.0565(11) Uani 1 1 d GU
H14H H 0.0468 0.4015 0.6280 0.068 Uiso 1 1 calc R
C15H C 0.09036(10) 0.36610(11) 0.63147(11) 0.0568(11) Uani 1 1 d GU
H15H H 0.0755 0.3449 0.6303 0.068 Uiso 1 1 calc R
C16H C 0.12909(9) 0.36351(9) 0.63454(9) 0.0553(11) Uani 1 1 d GU
H16H H 0.1407 0.3405 0.6355 0.066 Uiso 1 1 calc R
N21H N 0.20890(12) 0.48428(12) 0.63117(16) 0.0385(8) Uani 1 1 d GU
N22H N 0.19279(14) 0.45032(10) 0.63403(17) 0.0405(8) Uani 1 1 d GU
C23H C 0.15537(14) 0.45649(13) 0.63472(19) 0.0440(8) Uani 1 1 d GU
C24H C 0.14835(14) 0.49427(14) 0.63228(19) 0.0426(9) Uani 1 1 d GU
H24H H 0.1255 0.5060 0.6321 0.051 Uiso 1 1 calc R
C25H C 0.18143(16) 0.51144(10) 0.63010(18) 0.0406(9) Uani 1 1 d GU
H25H H 0.1846 0.5367 0.6282 0.049 Uiso 1 1 calc R
C26H C 0.2480(2) 0.4881(2) 0.6331(2) 0.0355(8) Uani 1 1 d U
H26O H 0.2479 0.5099 0.6180 0.043 Uiso 1 1 calc R
H26P H 0.2531 0.4670 0.6201 0.043 Uiso 1 1 calc R
N31H N 0.54157(10) 0.52679(12) 0.63343(14) 0.0356(9) Uani 1 1 d GU
C32H C 0.56523(13) 0.49911(11) 0.65823(14) 0.0349(8) Uani 1 1 d GU
C33H C 0.60626(12) 0.49632(12) 0.66812(15) 0.0362(9) Uani 1 1 d GU
H33H H 0.6224 0.4774 0.6851 0.043 Uiso 1 1 calc R
C34H C 0.62364(10) 0.52119(13) 0.65320(16) 0.0373(9) Uani 1 1 d GU
H34H H 0.6517 0.5193 0.6600 0.045 Uiso 1 1 calc R
C35H C 0.59998(13) 0.54887(12) 0.62840(15) 0.0378(10) Uani 1 1 d GU
H35H H 0.6119 0.5659 0.6182 0.045 Uiso 1 1 calc R
C36H C 0.55894(12) 0.55167(11) 0.61851(14) 0.0370(9) Uani 1 1 d GU
H36H H 0.5428 0.5706 0.6016 0.044 Uiso 1 1 calc R
N41H N 0.49047(10) 0.45324(12) 0.67425(14) 0.0322(7) Uani 1 1 d GU
N42H N 0.50415(12) 0.48110(11) 0.65777(13) 0.0318(8) Uani 1 1 d GU
C43H C 0.54658(12) 0.47602(13) 0.67135(16) 0.0331(7) Uani 1 1 d GU
C44H C 0.55914(10) 0.44502(13) 0.69623(16) 0.0337(9) Uani 1 1 d GU
H44H H 0.5860 0.4354 0.7094 0.040 Uiso 1 1 calc R
C45H C 0.52446(14) 0.43094(11) 0.69802(15) 0.0336(9) Uani 1 1 d GU
H45H H 0.5241 0.4102 0.7126 0.040 Uiso 1 1 calc R
C46H C 0.4506(2) 0.4517(2) 0.6687(2) 0.0320(7) Uani 1 1 d U
H46O H 0.4439 0.4264 0.6715 0.038 Uiso 1 1 calc R
H46P H 0.4315 0.4597 0.6413 0.038 Uiso 1 1 calc R
C51H C 0.35482(6) 0.49445(5) 0.71749(7) 0.0334(7) Uani 1 1 d GU
C52H C 0.32151(6) 0.49211(5) 0.67957(7) 0.0331(8) Uani 1 1 d GU
H52H H 0.3257 0.4912 0.6567 0.040 Uiso 1 1 calc R
C53H C 0.28211(6) 0.49114(5) 0.67505(9) 0.0337(8) Uani 1 1 d GU
C54H C 0.27603(7) 0.49251(6) 0.70845(10) 0.0338(8) Uani 1 1 d GU
H54H H 0.2491 0.4918 0.7054 0.041 Uiso 1 1 calc R
C55H C 0.30935(9) 0.49485(7) 0.74637(10) 0.0347(8) Uani 1 1 d GU
H55H H 0.3052 0.4958 0.7692 0.042 Uiso 1 1 calc R
C56H C 0.34875(8) 0.49582(6) 0.75090(8) 0.0342(8) Uani 1 1 d GU
H56H H 0.3715 0.4974 0.7768 0.041 Uiso 1 1 calc R
C61H C 0.39764(6) 0.49413(6) 0.72172(7) 0.0330(7) Uani 1 1 d GU
C62H C 0.40518(7) 0.47580(6) 0.69393(8) 0.0319(8) Uani 1 1 d GU
H62H H 0.3835 0.4639 0.6721 0.038 Uiso 1 1 calc R
C63H C 0.44445(8) 0.47492(8) 0.69813(10) 0.0322(7) Uani 1 1 d GU
C64H C 0.47618(7) 0.49235(8) 0.73012(11) 0.0333(9) Uani 1 1 d GU
H64H H 0.5030 0.4917 0.7330 0.040 Uiso 1 1 calc R
C65H C 0.46864(7) 0.51067(7) 0.75791(9) 0.0340(9) Uani 1 1 d GU
H65H H 0.4903 0.5226 0.7798 0.041 Uiso 1 1 calc R
C66H C 0.42937(7) 0.51156(6) 0.75371(8) 0.0338(9) Uani 1 1 d GU
H66H H 0.4242 0.5241 0.7727 0.041 Uiso 1 1 calc R
N11I N 0.21687(8) 0.33985(7) 0.64686(9) 0.0506(10) Uani 1 1 d GU
C12I C 0.19902(9) 0.32157(7) 0.61062(10) 0.0500(10) Uani 1 1 d GU
C13I C 0.19871(10) 0.28410(7) 0.61003(12) 0.0548(11) Uani 1 1 d GU
H13I H 0.1865 0.2716 0.5853 0.066 Uiso 1 1 calc R
C14I C 0.21625(10) 0.26490(7) 0.64567(13) 0.0581(12) Uani 1 1 d GU
H14I H 0.2160 0.2393 0.6453 0.070 Uiso 1 1 calc R
C15I C 0.23410(10) 0.28318(7) 0.68190(12) 0.0581(12) Uani 1 1 d GU
H15I H 0.2461 0.2701 0.7063 0.070 Uiso 1 1 calc R
C16I C 0.23441(9) 0.32065(7) 0.68250(10) 0.0549(12) Uani 1 1 d GU
H16I H 0.2466 0.3331 0.7073 0.066 Uiso 1 1 calc R
N21I N 0.16801(16) 0.39647(9) 0.54487(14) 0.0423(8) Uani 1 1 d GU
N22I N 0.18735(15) 0.38035(12) 0.58332(12) 0.0423(9) Uani 1 1 d GU
C23I C 0.18168(18) 0.34247(11) 0.57837(14) 0.0449(9) Uani 1 1 d GU
C24I C 0.15883(19) 0.33517(10) 0.53687(16) 0.0446(10) Uani 1 1 d GU
H24I H 0.1506 0.3120 0.5250 0.054 Uiso 1 1 calc R
C25I C 0.15038(17) 0.36854(13) 0.51616(11) 0.0434(10) Uani 1 1 d GU
H25I H 0.1355 0.3716 0.4880 0.052 Uiso 1 1 calc R
C26I C 0.1664(3) 0.4343(2) 0.5391(3) 0.0436(9) Uani 1 1 d U
H26Q H 0.1687 0.4395 0.5147 0.052 Uiso 1 1 calc R
H26R H 0.1901 0.4454 0.5619 0.052 Uiso 1 1 calc R
N31I N 0.15064(17) 0.73658(9) 0.47565(15) 0.0424(8) Uani 1 1 d GU
C32I C 0.13371(18) 0.74878(11) 0.49923(15) 0.0438(8) Uani 1 1 d GU
C33I C 0.12683(18) 0.78541(12) 0.50106(16) 0.0445(9) Uani 1 1 d GU
H33I H 0.1153 0.7938 0.5172 0.053 Uiso 1 1 calc R
C34I C 0.13689(19) 0.80983(9) 0.47932(17) 0.0451(10) Uani 1 1 d GU
H34I H 0.1322 0.8349 0.4806 0.054 Uiso 1 1 calc R
C35I C 0.15382(18) 0.79762(11) 0.45574(16) 0.0442(10) Uani 1 1 d GU
H35I H 0.1607 0.8143 0.4409 0.053 Uiso 1 1 calc R
C36I C 0.16069(17) 0.76100(12) 0.45390(15) 0.0427(9) Uani 1 1 d GU
H36I H 0.1723 0.7527 0.4378 0.051 Uiso 1 1 calc R
N41I N 0.13007(18) 0.66711(10) 0.54683(16) 0.0450(8) Uani 1 1 d GU
N42I N 0.13970(17) 0.68812(13) 0.52112(16) 0.0440(8) Uani 1 1 d GU
C43I C 0.1257(2) 0.72382(11) 0.52075(17) 0.0448(8) Uani 1 1 d GU
C44I C 0.1074(2) 0.72487(12) 0.54622(18) 0.0463(8) Uani 1 1 d GU
H44I H 0.0955 0.7454 0.5515 0.056 Uiso 1 1 calc R
C45I C 0.11011(19) 0.68982(14) 0.56234(17) 0.0465(9) Uani 1 1 d GU
H45I H 0.1003 0.6828 0.5803 0.056 Uiso 1 1 calc R
C46I C 0.1404(3) 0.6306(2) 0.5555(3) 0.0444(9) Uani 1 1 d U
H46Q H 0.1490 0.6263 0.5842 0.053 Uiso 1 1 calc R
H46R H 0.1639 0.6250 0.5509 0.053 Uiso 1 1 calc R
C51I C 0.08828(8) 0.50483(7) 0.52331(7) 0.0457(9) Uani 1 1 d GU
C52I C 0.12402(8) 0.48783(7) 0.52905(6) 0.0448(9) Uani 1 1 d GU
H52I H 0.1455 0.5015 0.5287 0.054 Uiso 1 1 calc R
C53I C 0.12836(10) 0.45081(7) 0.53529(7) 0.0447(8) Uani 1 1 d GU
C54I C 0.09696(12) 0.43077(7) 0.53580(9) 0.0462(9) Uani 1 1 d GU
H54I H 0.0999 0.4055 0.5401 0.055 Uiso 1 1 calc R
C55I C 0.06122(11) 0.44776(7) 0.53006(9) 0.0475(10) Uani 1 1 d GU
H55I H 0.0398 0.4341 0.5304 0.057 Uiso 1 1 calc R
C56I C 0.05688(9) 0.48479(7) 0.52382(8) 0.0473(9) Uani 1 1 d GU
H56I H 0.0324 0.4964 0.5199 0.057 Uiso 1 1 calc R
C61I C 0.08193(8) 0.54417(6) 0.51506(7) 0.0461(9) Uani 1 1 d GU
C62I C 0.11269(9) 0.56861(7) 0.53739(7) 0.0450(10) Uani 1 1 d GU
H62I H 0.1385 0.5602 0.5572 0.054 Uiso 1 1 calc R
C63I C 0.10565(12) 0.60541(7) 0.53081(9) 0.0449(9) Uani 1 1 d GU
C64I C 0.06785(13) 0.61777(6) 0.50189(10) 0.0460(10) Uani 1 1 d GU
H64I H 0.0630 0.6429 0.4974 0.055 Uiso 1 1 calc R
C65I C 0.03709(11) 0.59332(7) 0.47955(9) 0.0472(11) Uani 1 1 d GU
H65I H 0.0113 0.6018 0.4598 0.057 Uiso 1 1 calc R
C66I C 0.04413(8) 0.55652(7) 0.48614(8) 0.0473(10) Uani 1 1 d GU
H66I H 0.0231 0.5398 0.4709 0.057 Uiso 1 1 calc R
N11J N 0.14522(10) 0.44254(8) 0.31153(8) 0.0335(8) Uani 1 1 d GU
C12J C 0.15868(10) 0.46904(8) 0.29460(8) 0.0338(7) Uani 1 1 d GU
C13J C 0.13559(10) 0.50008(8) 0.27895(8) 0.0356(9) Uani 1 1 d GU
H13J H 0.1448 0.5182 0.2674 0.043 Uiso 1 1 calc R
C14J C 0.09905(10) 0.50460(8) 0.28023(7) 0.0365(9) Uani 1 1 d GU
H14J H 0.0833 0.5258 0.2695 0.044 Uiso 1 1 calc R
C15J C 0.08560(9) 0.47809(8) 0.29717(6) 0.0360(9) Uani 1 1 d GU
H15J H 0.0606 0.4812 0.2980 0.043 Uiso 1 1 calc R
C16J C 0.10869(9) 0.44706(7) 0.31282(7) 0.0342(9) Uani 1 1 d GU
H16J H 0.0995 0.4289 0.3244 0.041 Uiso 1 1 calc R
N21J N 0.25160(12) 0.43025(10) 0.30648(14) 0.0327(7) Uani 1 1 d GU
N22J N 0.21584(13) 0.43045(10) 0.31117(14) 0.0320(8) Uani 1 1 d GU
C23J C 0.19479(12) 0.46330(12) 0.29517(16) 0.0336(7) Uani 1 1 d GU
C24J C 0.21754(15) 0.48340(10) 0.28058(16) 0.0346(8) Uani 1 1 d GU
H24J H 0.2105 0.5065 0.2683 0.041 Uiso 1 1 calc R
C25J C 0.25265(13) 0.46297(12) 0.28758(16) 0.0340(8) Uani 1 1 d GU
H25J H 0.2732 0.4700 0.2808 0.041 Uiso 1 1 calc R
C26J C 0.2805(2) 0.4018(2) 0.3208(2) 0.0330(9) Uani 1 1 d U
H26S H 0.2953 0.4010 0.3048 0.040 Uiso 1 1 calc R
H26T H 0.2659 0.3786 0.3169 0.040 Uiso 1 1 calc R
N31J N 0.48711(13) 0.55795(12) 0.66649(12) 0.0379(9) Uani 1 1 d GU
C32J C 0.45148(11) 0.56621(13) 0.66829(13) 0.0377(8) Uani 1 1 d GU
C33J C 0.45341(12) 0.58616(14) 0.70013(15) 0.0397(9) Uani 1 1 d GU
H33J H 0.4291 0.5918 0.7014 0.048 Uiso 1 1 calc R
C34J C 0.49095(15) 0.59784(13) 0.73016(13) 0.0411(10) Uani 1 1 d GU
H34J H 0.4923 0.6115 0.7519 0.049 Uiso 1 1 calc R
C35J C 0.52657(11) 0.58958(14) 0.72836(13) 0.0410(10) Uani 1 1 d GU
H35J H 0.5522 0.5976 0.7489 0.049 Uiso 1 1 calc R
C36J C 0.52465(11) 0.56963(13) 0.69652(14) 0.0394(10) Uani 1 1 d GU
H36J H 0.5490 0.5640 0.6953 0.047 Uiso 1 1 calc R
N41J N 0.37992(12) 0.51463(11) 0.58612(12) 0.0315(7) Uani 1 1 d GU
N42J N 0.42002(10) 0.52662(12) 0.61272(14) 0.0321(8) Uani 1 1 d GU
C43J C 0.41720(12) 0.55180(13) 0.63949(13) 0.0339(8) Uani 1 1 d GU
C44J C 0.37536(14) 0.55537(13) 0.62943(15) 0.0330(8) Uani 1 1 d GU
H44J H 0.3647 0.5705 0.6425 0.040 Uiso 1 1 calc R
C45J C 0.35232(10) 0.53240(13) 0.59645(14) 0.0318(8) Uani 1 1 d GU
H45J H 0.3235 0.5294 0.5836 0.038 Uiso 1 1 calc R
C46J C 0.3717(2) 0.4855(2) 0.5603(2) 0.0307(8) Uani 1 1 d U
H46S H 0.3483 0.4720 0.5595 0.037 Uiso 1 1 calc R
H46T H 0.3956 0.4692 0.5718 0.037 Uiso 1 1 calc R
C51J C 0.34280(6) 0.43681(5) 0.42782(6) 0.0316(8) Uani 1 1 d GU
C52J C 0.31475(7) 0.43627(5) 0.38743(6) 0.0311(9) Uani 1 1 d GU
H52J H 0.2979 0.4567 0.3754 0.037 Uiso 1 1 calc R
C53J C 0.31132(8) 0.40589(6) 0.36463(6) 0.0321(8) Uani 1 1 d GU
C54J C 0.33594(7) 0.37604(6) 0.38222(8) 0.0330(9) Uani 1 1 d GU
H54J H 0.3336 0.3553 0.3666 0.040 Uiso 1 1 calc R
C55J C 0.36400(6) 0.37657(6) 0.42262(9) 0.0331(9) Uani 1 1 d GU
H55J H 0.3808 0.3562 0.4346 0.040 Uiso 1 1 calc R
C56J C 0.36743(6) 0.40695(6) 0.44542(7) 0.0323(9) Uani 1 1 d GU
H56J H 0.3866 0.4073 0.4730 0.039 Uiso 1 1 calc R
C61J C 0.34808(7) 0.47000(5) 0.45354(6) 0.0312(8) Uani 1 1 d GU
C62J C 0.35681(8) 0.46464(6) 0.49299(6) 0.0306(8) Uani 1 1 d GU
H62J H 0.3592 0.4409 0.5031 0.037 Uiso 1 1 calc R
C63J C 0.36205(10) 0.49409(7) 0.51760(8) 0.0305(8) Uani 1 1 d GU
C64J C 0.35858(10) 0.52889(7) 0.50275(9) 0.0312(9) Uani 1 1 d GU
H64J H 0.3622 0.5490 0.5196 0.037 Uiso 1 1 calc R
C65J C 0.34986(9) 0.53424(5) 0.46329(9) 0.0319(9) Uani 1 1 d GU
H65J H 0.3475 0.5580 0.4531 0.038 Uiso 1 1 calc R
C66J C 0.34461(8) 0.50480(5) 0.43869(8) 0.0318(9) Uani 1 1 d GU
H66J H 0.3387 0.5085 0.4117 0.038 Uiso 1 1 calc R
N11K N 0.21899(7) 0.34981(7) 0.34328(9) 0.0362(9) Uani 1 1 d GU
C12K C 0.24890(7) 0.35011(6) 0.38304(8) 0.0359(8) Uani 1 1 d GU
C13K C 0.27705(9) 0.32212(5) 0.39802(8) 0.0382(10) Uani 1 1 d GU
H13K H 0.2975 0.3223 0.4252 0.046 Uiso 1 1 calc R
C14K C 0.27529(9) 0.29384(5) 0.37323(9) 0.0397(10) Uani 1 1 d GU
H14K H 0.2945 0.2747 0.3835 0.048 Uiso 1 1 calc R
C15K C 0.24538(9) 0.29355(6) 0.33348(9) 0.0404(11) Uani 1 1 d GU
H15K H 0.2442 0.2742 0.3165 0.048 Uiso 1 1 calc R
C16K C 0.21723(9) 0.32153(7) 0.31850(9) 0.0382(10) Uani 1 1 d GU
H16K H 0.1968 0.3213 0.2913 0.046 Uiso 1 1 calc R
N21K N 0.22074(13) 0.42930(10) 0.41751(13) 0.0334(8) Uani 1 1 d GU
N22K N 0.21573(13) 0.40368(12) 0.38776(10) 0.0325(8) Uani 1 1 d GU
C23K C 0.24830(15) 0.37850(11) 0.40503(13) 0.0338(8) Uani 1 1 d GU
C24K C 0.27344(13) 0.38856(13) 0.44545(13) 0.0345(9) Uani 1 1 d GU
H24K H 0.2974 0.3764 0.4641 0.041 Uiso 1 1 calc R
C25K C 0.25640(15) 0.41995(12) 0.45317(11) 0.0346(9) Uani 1 1 d GU
H25K H 0.2670 0.4325 0.4779 0.042 Uiso 1 1 calc R
C26K C 0.1919(2) 0.4550(2) 0.4121(2) 0.0332(8) Uani 1 1 d U
H26U H 0.1920 0.4594 0.4378 0.040 Uiso 1 1 calc R
H26V H 0.1646 0.4456 0.3931 0.040 Uiso 1 1 calc R
N31K N 0.21791(11) 0.68538(12) 0.51492(13) 0.0380(8) Uani 1 1 d GU
C32K C 0.24332(14) 0.69153(13) 0.49792(11) 0.0384(8) Uani 1 1 d GU
C33K C 0.28413(13) 0.70035(14) 0.52203(15) 0.0411(9) Uani 1 1 d GU
H33K H 0.3015 0.7046 0.5104 0.049 Uiso 1 1 calc R
C34K C 0.29952(11) 0.70301(14) 0.56313(14) 0.0417(10) Uani 1 1 d GU
H34K H 0.3274 0.7090 0.5796 0.050 Uiso 1 1 calc R
C35K C 0.27411(15) 0.69686(14) 0.58013(11) 0.0417(10) Uani 1 1 d GU
H35K H 0.2846 0.6987 0.6082 0.050 Uiso 1 1 calc R
C36K C 0.23330(14) 0.68804(13) 0.55602(14) 0.0394(9) Uani 1 1 d GU
H36K H 0.2159 0.6838 0.5676 0.047 Uiso 1 1 calc R
N41K N 0.17076(11) 0.68532(13) 0.39472(12) 0.0373(8) Uani 1 1 d GU
N42K N 0.18260(13) 0.68364(13) 0.43611(13) 0.0360(8) Uani 1 1 d GU
C43K C 0.22550(14) 0.68900(15) 0.45763(11) 0.0375(8) Uani 1 1 d GU
C44K C 0.24018(11) 0.69399(15) 0.42954(16) 0.0384(8) Uani 1 1 d GU
H44K H 0.2678 0.6981 0.4357 0.046 Uiso 1 1 calc R
C45K C 0.20634(15) 0.69172(15) 0.39066(12) 0.0380(8) Uani 1 1 d GU
H45K H 0.2073 0.6941 0.3662 0.046 Uiso 1 1 calc R
C46K C 0.1322(3) 0.6811(2) 0.3663(3) 0.0381(9) Uani 1 1 d U
H46U H 0.1284 0.6938 0.3419 0.046 Uiso 1 1 calc R
H46V H 0.1137 0.6922 0.3752 0.046 Uiso 1 1 calc R
C51K C 0.17218(6) 0.55029(6) 0.37058(6) 0.0353(8) Uani 1 1 d GU
C52K C 0.16789(6) 0.51683(6) 0.38469(8) 0.0345(8) Uani 1 1 d GU
H52K H 0.1438 0.5114 0.3866 0.041 Uiso 1 1 calc R
C53K C 0.19880(6) 0.49131(5) 0.39606(9) 0.0337(8) Uani 1 1 d GU
C54K C 0.23400(6) 0.49923(5) 0.39332(7) 0.0347(9) Uani 1 1 d GU
H54K H 0.2551 0.4818 0.4011 0.042 Uiso 1 1 calc R
C55K C 0.23829(6) 0.53269(6) 0.37922(6) 0.0358(9) Uani 1 1 d GU
H55K H 0.2624 0.5381 0.3774 0.043 Uiso 1 1 calc R
C56K C 0.20738(6) 0.55821(6) 0.36785(6) 0.0361(9) Uani 1 1 d GU
H56K H 0.2103 0.5811 0.3582 0.043 Uiso 1 1 calc R
C61K C 0.13907(6) 0.57829(6) 0.35949(7) 0.0372(8) Uani 1 1 d GU
C62K C 0.15025(7) 0.61439(6) 0.36665(9) 0.0369(9) Uani 1 1 d GU
H62K H 0.1783 0.6210 0.3787 0.044 Uiso 1 1 calc R
C63K C 0.12042(7) 0.64085(6) 0.35619(10) 0.0383(9) Uani 1 1 d GU
C64K C 0.07941(7) 0.63121(7) 0.33855(10) 0.0404(10) Uani 1 1 d GU
H64K H 0.0590 0.6493 0.3314 0.048 Uiso 1 1 calc R
C65K C 0.06823(6) 0.59512(8) 0.33138(8) 0.0412(10) Uani 1 1 d GU
H65K H 0.0402 0.5885 0.3193 0.049 Uiso 1 1 calc R
C66K C 0.09806(6) 0.56866(7) 0.34185(8) 0.0397(10) Uani 1 1 d GU
H66K H 0.0904 0.5440 0.3369 0.048 Uiso 1 1 calc R
N11L N 0.46715(6) 0.49308(9) 0.56930(9) 0.0357(9) Uani 1 1 d GU
C12L C 0.46021(6) 0.51231(8) 0.53525(10) 0.0363(8) Uani 1 1 d GU
C13L C 0.45414(6) 0.49408(9) 0.50091(10) 0.0374(9) Uani 1 1 d GU
H13L H 0.4494 0.5072 0.4776 0.045 Uiso 1 1 calc R
C14L C 0.45503(7) 0.45662(9) 0.50061(9) 0.0373(9) Uani 1 1 d GU
H14L H 0.4509 0.4442 0.4771 0.045 Uiso 1 1 calc R
C15L C 0.46198(7) 0.43739(8) 0.53466(10) 0.0371(10) Uani 1 1 d GU
H15L H 0.4626 0.4118 0.5345 0.045 Uiso 1 1 calc R
C16L C 0.46805(7) 0.45562(9) 0.56900(9) 0.0364(9) Uani 1 1 d GU
H16L H 0.4728 0.4425 0.5923 0.044 Uiso 1 1 calc R
N21L N 0.47228(15) 0.60236(10) 0.57317(13) 0.0384(8) Uani 1 1 d GU
N22L N 0.46724(15) 0.56458(11) 0.57507(13) 0.0376(8) Uani 1 1 d GU
C23L C 0.46240(17) 0.54911(9) 0.53889(15) 0.0379(8) Uani 1 1 d GU
C24L C 0.46445(18) 0.57733(14) 0.51463(12) 0.0390(9) Uani 1 1 d GU
H24L H 0.4621 0.5747 0.4888 0.047 Uiso 1 1 calc R
C25L C 0.47055(17) 0.61024(10) 0.53581(15) 0.0391(9) Uani 1 1 d GU
H25L H 0.4730 0.6335 0.5266 0.047 Uiso 1 1 calc R
C26L C 0.4752(2) 0.6261(2) 0.6022(3) 0.0392(8) Uani 1 1 d U
H26W H 0.4863 0.6493 0.5985 0.047 Uiso 1 1 calc R
H26$ H 0.4947 0.6164 0.6287 0.047 Uiso 1 1 calc R
N31L N 0.09577(11) 0.67266(12) 0.43469(14) 0.0406(10) Uani 1 1 d GU
C32L C 0.08407(12) 0.63676(10) 0.42639(16) 0.0399(9) Uani 1 1 d GU
C33L C 0.04357(14) 0.62808(10) 0.40074(17) 0.0443(10) Uani 1 1 d GU
H33L H 0.0356 0.6035 0.3951 0.053 Uiso 1 1 calc R
C34L C 0.01477(11) 0.65529(13) 0.38339(16) 0.0473(11) Uani 1 1 d GU
H34L H -0.0129 0.6494 0.3659 0.057 Uiso 1 1 calc R
C35L C 0.02646(12) 0.69120(11) 0.39169(17) 0.0472(11) Uani 1 1 d GU
H35L H 0.0068 0.7098 0.3798 0.057 Uiso 1 1 calc R
C36L C 0.06696(14) 0.69988(9) 0.41734(16) 0.0443(11) Uani 1 1 d GU
H36L H 0.0750 0.7244 0.4230 0.053 Uiso 1 1 calc R
N41L N 0.17776(10) 0.59188(11) 0.48741(13) 0.0314(8) Uani 1 1 d GU
N42L N 0.15279(13) 0.62299(8) 0.47247(14) 0.0317(9) Uani 1 1 d GU
C43L C 0.11343(11) 0.61166(11) 0.44320(15) 0.0347(8) Uani 1 1 d GU
C44L C 0.11406(12) 0.57354(11) 0.44005(15) 0.0342(9) Uani 1 1 d GU
H44L H 0.0918 0.5588 0.4227 0.041 Uiso 1 1 calc R
C45L C 0.15382(14) 0.56132(8) 0.46737(15) 0.0329(9) Uani 1 1 d GU
H45L H 0.1628 0.5370 0.4715 0.040 Uiso 1 1 calc R
C46L C 0.2167(2) 0.5924(2) 0.5186(2) 0.0309(8) Uani 1 1 d U
H46W H 0.2221 0.5688 0.5322 0.037 Uiso 1 1 calc R
H46$ H 0.2178 0.6109 0.5379 0.037 Uiso 1 1 calc R
C51L C 0.36192(7) 0.62713(6) 0.57025(7) 0.0359(8) Uani 1 1 d GU
C52L C 0.39854(7) 0.62213(9) 0.56925(10) 0.0365(8) Uani 1 1 d GU
H52L H 0.3986 0.6113 0.5466 0.044 Uiso 1 1 calc R
C53L C 0.43511(7) 0.63294(11) 0.60142(11) 0.0381(8) Uani 1 1 d GU
C54L C 0.43505(9) 0.64875(10) 0.63458(10) 0.0394(9) Uani 1 1 d GU
H54L H 0.4600 0.6561 0.6566 0.047 Uiso 1 1 calc R
C55L C 0.39843(10) 0.65374(11) 0.63557(9) 0.0391(9) Uani 1 1 d GU
H55L H 0.3984 0.6645 0.6582 0.047 Uiso 1 1 calc R
C56L C 0.36186(9) 0.64293(9) 0.60341(8) 0.0378(9) Uani 1 1 d GU
H56L H 0.3368 0.6464 0.6041 0.045 Uiso 1 1 calc R
C61L C 0.32122(7) 0.61722(6) 0.53417(7) 0.0320(8) Uani 1 1 d GU
C62L C 0.28833(7) 0.60870(9) 0.54061(9) 0.0312(8) Uani 1 1 d GU
H62L H 0.2915 0.6088 0.5670 0.037 Uiso 1 1 calc R
C63L C 0.25075(7) 0.59999(11) 0.50853(10) 0.0304(7) Uani 1 1 d GU
C64L C 0.24607(8) 0.59981(10) 0.46999(9) 0.0301(8) Uani 1 1 d GU
H64L H 0.2204 0.5939 0.4481 0.036 Uiso 1 1 calc R
C65L C 0.27897(10) 0.60833(11) 0.46354(7) 0.0303(8) Uani 1 1 d GU
H65L H 0.2758 0.6082 0.4372 0.036 Uiso 1 1 calc R
C66L C 0.31654(8) 0.61704(9) 0.49563(7) 0.0312(8) Uani 1 1 d GU
H66L H 0.3390 0.6229 0.4912 0.037 Uiso 1 1 calc R
B11 B 0.2580(3) 0.5163(3) 0.9639(3) 0.0474(14) Uiso 1 1 d DU
F12 F 0.22211(15) 0.51934(14) 0.92892(15) 0.0556(13) Uiso 1 1 d DU
F13 F 0.28632(14) 0.49900(13) 0.95547(14) 0.0491(12) Uiso 1 1 d DU
F14 F 0.25276(17) 0.49843(15) 0.99240(16) 0.0668(14) Uiso 1 1 d DU
F15 F 0.27207(14) 0.55167(12) 0.97770(14) 0.0450(11) Uiso 1 1 d U
B21 B 0.1209(3) 0.6101(3) 0.9111(3) 0.0477(14) Uiso 1 1 d DU
F22 F 0.15370(15) 0.61278(14) 0.94944(15) 0.0585(13) Uiso 1 1 d DU
F23 F 0.12868(13) 0.58237(11) 0.89079(13) 0.0382(10) Uiso 1 1 d DU
F24 F 0.08628(16) 0.60178(14) 0.91382(16) 0.0599(13) Uiso 1 1 d DU
F25 F 0.11549(15) 0.64182(13) 0.89070(15) 0.0554(13) Uiso 1 1 d DU
B31 B 0.2271(3) 0.4082(3) 0.8624(3) 0.0587(15) Uiso 1 1 d DU
F32 F 0.26227(16) 0.42076(14) 0.86250(16) 0.0649(14) Uiso 1 1 d DU
F33 F 0.21580(15) 0.43234(13) 0.88331(15) 0.0562(13) Uiso 1 1 d DU
F34 F 0.23618(16) 0.37531(14) 0.88236(16) 0.0602(13) Uiso 1 1 d DU
F35 F 0.19647(17) 0.40413(15) 0.82419(16) 0.0671(14) Uiso 1 1 d DU
B41 B 0.2456(3) 0.4820(3) 0.5291(3) 0.0586(15) Uiso 1 1 d DU
F42 F 0.23307(15) 0.44738(13) 0.51566(14) 0.0527(12) Uiso 1 1 d DU
F43 F 0.27778(15) 0.48006(13) 0.56856(14) 0.0538(12) Uiso 1 1 d DU
F44 F 0.21471(16) 0.50119(15) 0.53202(16) 0.0664(14) Uiso 1 1 d DU
F45 F 0.25876(19) 0.49929(16) 0.50547(18) 0.0780(16) Uiso 1 1 d DU
B51 B 0.2616(3) 0.5907(3) 0.6275(3) 0.0634(15) Uiso 1 1 d DU
F52 F 0.25994(17) 0.62482(15) 0.61207(16) 0.0636(14) Uiso 1 1 d DU
F53 F 0.22256(17) 0.58120(15) 0.62025(17) 0.0704(15) Uiso 1 1 d DU
F54 F 0.28698(18) 0.59075(16) 0.66841(17) 0.0720(15) Uiso 1 1 d DU
F55 F 0.27466(17) 0.56547(15) 0.60857(17) 0.0650(14) Uiso 1 1 d U
B61 B 0.3824(3) 0.3897(3) 0.5856(3) 0.0570(15) Uiso 1 1 d DU
F62 F 0.41767(16) 0.40267(14) 0.58663(17) 0.0631(14) Uiso 1 1 d DU
F63 F 0.35157(17) 0.38786(15) 0.54736(17) 0.0671(14) Uiso 1 1 d DU
F64 F 0.38921(17) 0.35679(15) 0.60473(17) 0.0659(14) Uiso 1 1 d DU
F65 F 0.37095(15) 0.41499(13) 0.60596(14) 0.0484(12) Uiso 1 1 d U
B71 B 0.4928(3) 0.5254(3) 0.8661(3) 0.0636(15) Uiso 1 1 d DU
F72 F 0.46248(17) 0.50004(15) 0.85874(17) 0.0709(15) Uiso 1 1 d DU
F73 F 0.50895(18) 0.53819(16) 0.90491(17) 0.0740(15) Uiso 1 1 d DU
F74 F 0.52322(17) 0.50929(15) 0.86047(17) 0.0710(15) Uiso 1 1 d DU
F75 F 0.47656(16) 0.55381(13) 0.83973(15) 0.0582(13) Uiso 1 1 d DU
B81 B 0.0041(4) 0.4700(4) 0.6404(4) 0.0951(18) Uiso 1 1 d DU
F82 F 0.0222(2) 0.44162(17) 0.66551(19) 0.0876(17) Uiso 1 1 d DU
F83 F -0.0265(2) 0.4833(2) 0.6465(2) 0.104(2) Uiso 1 1 d DU
F84 F 0.0329(2) 0.49646(19) 0.6495(2) 0.1018(19) Uiso 1 1 d DU
F85 F -0.0105(2) 0.4595(2) 0.6019(2) 0.1019(19) Uiso 1 1 d DU
B91 B 0.3523(4) 0.2546(4) 0.7140(4) 0.1024(18) Uiso 1 1 d DU
F92 F 0.3463(2) 0.29154(18) 0.7086(2) 0.0995(19) Uiso 1 1 d DU
F93 F 0.3164(2) 0.2378(2) 0.6866(2) 0.112(2) Uiso 1 1 d DU
F94 F 0.3843(2) 0.2435(2) 0.7085(2) 0.108(2) Uiso 1 1 d DU
F95 F 0.3584(2) 0.24487(19) 0.7519(2) 0.0992(19) Uiso 1 1 d DU
B101 B 0.4861(4) 0.7274(3) 0.5726(4) 0.0926(17) Uiso 1 1 d DU
F102 F 0.4864(2) 0.69548(17) 0.5543(2) 0.0919(18) Uiso 1 1 d DU
F103 F 0.45622(19) 0.74943(16) 0.54576(19) 0.0846(17) Uiso 1 1 d DU
F104 F 0.5231(2) 0.74381(18) 0.5865(2) 0.0992(19) Uiso 1 1 d DU
F105 F 0.4786(2) 0.72078(19) 0.6044(2) 0.105(2) Uiso 1 1 d DU
B111 B 0.1590(3) 0.5868(3) 0.2326(3) 0.0684(16) Uiso 1 1 d DU
F112 F 0.15608(18) 0.61307(15) 0.20584(17) 0.0710(15) Uiso 1 1 d DU
F113 F 0.18329(16) 0.55910(14) 0.23202(16) 0.0627(14) Uiso 1 1 d DU
F114 F 0.12087(18) 0.57283(16) 0.22332(18) 0.0761(15) Uiso 1 1 d DU
F115 F 0.17402(19) 0.60205(16) 0.26965(18) 0.0821(17) Uiso 1 1 d DU
B121 B 0.3455(3) 0.4071(3) 0.2606(3) 0.0681(16) Uiso 1 1 d DU
F122 F 0.32101(16) 0.43527(14) 0.26100(16) 0.0640(14) Uiso 1 1 d DU
F123 F 0.38236(17) 0.42134(16) 0.26741(18) 0.0742(15) Uiso 1 1 d DU
F124 F 0.32745(19) 0.38957(16) 0.22469(18) 0.0779(16) Uiso 1 1 d DU
F125 F 0.35080(18) 0.38312(15) 0.29019(17) 0.0709(15) Uiso 1 1 d DU
O11S O 0.5000(2) 0.6822(2) 0.9839(2) 0.095(3) Uiso 1 1 d D
O12S O 0.4514(2) 0.6466(2) 0.9435(2) 0.081(2) Uiso 1 1 d D
N13S N 0.4637(3) 0.6738(2) 0.9640(2) 0.070(2) Uiso 1 1 d DU
C14S C 0.4342(3) 0.6988(3) 0.9664(3) 0.072(2) Uiso 1 1 d DU
H14M H 0.4277 0.6908 0.9873 0.108 Uiso 1 1 calc R
H14N H 0.4092 0.6992 0.9407 0.108 Uiso 1 1 calc R
H14O H 0.4461 0.7230 0.9727 0.108 Uiso 1 1 calc R
O21S O 0.0209(4) 0.5769(4) 0.7012(4) 0.176(5) Uiso 1 1 d D
O22S O 0.0755(4) 0.5913(3) 0.6962(4) 0.156(5) Uiso 1 1 d D
N23S N 0.0379(4) 0.5894(2) 0.6813(3) 0.114(3) Uiso 1 1 d DU
C24S C 0.0132(4) 0.6013(4) 0.6415(4) 0.112(4) Uiso 1 1 d DU
H24M H 0.0171 0.6273 0.6398 0.168 Uiso 1 1 calc R
H24N H -0.0156 0.5966 0.6336 0.168 Uiso 1 1 calc R
H24O H 0.0209 0.5884 0.6236 0.168 Uiso 1 1 calc R
O31S O 0.4638(3) 0.6578(3) 0.7981(3) 0.116(3) Uiso 1 1 d D
O32S O 0.4436(3) 0.6825(3) 0.7405(3) 0.113(3) Uiso 1 1 d D
N33S N 0.4609(2) 0.6832(3) 0.7773(3) 0.083(2) Uiso 1 1 d DU
C34S C 0.4798(4) 0.7179(3) 0.7975(3) 0.084(3) Uiso 1 1 d DU
H34M H 0.5087 0.7181 0.8043 0.126 Uiso 1 1 calc R
H34N H 0.4772 0.7203 0.8219 0.126 Uiso 1 1 calc R
H34O H 0.4658 0.7381 0.7795 0.126 Uiso 1 1 calc R
O41S O 0.4201(3) 0.4152(3) 0.7951(3) 0.120(3) Uiso 1 1 d D
O42S O 0.4433(3) 0.4016(2) 0.7533(3) 0.111(3) Uiso 1 1 d D
N43S N 0.4488(3) 0.41321(18) 0.7876(3) 0.085(2) Uiso 1 1 d DU
C44S C 0.4891(3) 0.4235(3) 0.8167(3) 0.082(3) Uiso 1 1 d DU
H44M H 0.4884 0.4478 0.8264 0.124 Uiso 1 1 calc R
H44N H 0.5072 0.4233 0.8045 0.124 Uiso 1 1 calc R
H44O H 0.4993 0.4065 0.8390 0.124 Uiso 1 1 calc R
O51S O 0.1233(3) 0.4378(3) 0.4420(3) 0.125(3) Uiso 1 1 d D
O52S O 0.0843(3) 0.4420(2) 0.3799(2) 0.093(3) Uiso 1 1 d D
N53S N 0.0900(3) 0.44564(17) 0.4144(3) 0.082(2) Uiso 1 1 d DU
C54S C 0.0586(3) 0.4582(3) 0.4241(3) 0.080(3) Uiso 1 1 d DU
H54M H 0.0645 0.4493 0.4506 0.120 Uiso 1 1 calc R
H54N H 0.0319 0.4491 0.4042 0.120 Uiso 1 1 calc R
H54O H 0.0582 0.4846 0.4241 0.120 Uiso 1 1 calc R
O61S O 0.4402(2) 0.3500(2) 0.4054(2) 0.087(2) Uiso 1 1 d D
O62S O 0.4044(2) 0.30446(19) 0.4072(2) 0.076(2) Uiso 1 1 d D
N63S N 0.4185(2) 0.3237(2) 0.3900(2) 0.065(2) Uiso 1 1 d DU
C64S C 0.4092(3) 0.3154(3) 0.3490(3) 0.074(2) Uiso 1 1 d DU
H64M H 0.4073 0.3378 0.3346 0.111 Uiso 1 1 calc R
H64N H 0.3832 0.3024 0.3357 0.111 Uiso 1 1 calc R
H64O H 0.4310 0.3002 0.3492 0.111 Uiso 1 1 calc R
O71S O 0.4372(2) 0.5525(2) 0.4174(2) 0.087(2) Uiso 1 1 d D
O72S O 0.4474(3) 0.5940(2) 0.3834(3) 0.110(3) Uiso 1 1 d D
N73S N 0.4304(2) 0.5824(3) 0.4024(2) 0.086(3) Uiso 1 1 d DU
C74S C 0.4017(3) 0.6062(3) 0.4066(4) 0.089(3) Uiso 1 1 d DU
H74A H 0.3975 0.5980 0.4289 0.134 Uiso 1 1 calc R
H74B H 0.3756 0.6057 0.3819 0.134 Uiso 1 1 calc R
H74C H 0.4125 0.6308 0.4117 0.134 Uiso 1 1 calc R
O81S O 0.2769(2) 0.7094(2) 0.2669(2) 0.086(2) Uiso 1 1 d D
O82S O 0.26845(19) 0.65299(16) 0.25015(18) 0.0546(17) Uiso 1 1 d D
N83S N 0.2594(2) 0.6801(2) 0.26302(16) 0.0523(18) Uiso 1 1 d DU
C84S C 0.2273(3) 0.6782(2) 0.2740(3) 0.055(2) Uiso 1 1 d DU
H84A H 0.2035 0.6662 0.2527 0.082 Uiso 1 1 calc R
H84B H 0.2198 0.7026 0.2780 0.082 Uiso 1 1 calc R
H84C H 0.2368 0.6644 0.2989 0.082 Uiso 1 1 calc R
O91S O 0.2035(3) 0.4637(2) 0.1559(3) 0.103(3) Uiso 1 1 d D
O92S O 0.1881(3) 0.4346(2) 0.1957(3) 0.107(3) Uiso 1 1 d D
N93S N 0.20625(19) 0.43797(19) 0.17622(19) 0.0517(18) Uiso 1 1 d DU
C94S C 0.2338(3) 0.4088(2) 0.1780(3) 0.065(2) Uiso 1 1 d DU
H94A H 0.2427 0.4130 0.1578 0.098 Uiso 1 1 calc R
H94B H 0.2195 0.3857 0.1729 0.098 Uiso 1 1 calc R
H94C H 0.2577 0.4084 0.2046 0.098 Uiso 1 1 calc R
O11T O 0.2201(3) 0.2910(3) 0.2286(3) 0.116(3) Uiso 1 1 d D
O12T O 0.2412(2) 0.34626(18) 0.2480(2) 0.0658(19) Uiso 1 1 d D
N13T N 0.2440(3) 0.3165(3) 0.2342(2) 0.082(2) Uiso 1 1 d DU
C14T C 0.2770(3) 0.3120(3) 0.2248(4) 0.087(3) Uiso 1 1 d DU
H14P H 0.3026 0.3086 0.2495 0.130 Uiso 1 1 calc R
H14Q H 0.2791 0.3335 0.2109 0.130 Uiso 1 1 calc R
H14R H 0.2717 0.2909 0.2076 0.130 Uiso 1 1 calc R
O21T O 0.3788(3) 0.7596(3) 0.1544(3) 0.124(3) Uiso 1 1 d D
O22T O 0.4095(3) 0.7319(3) 0.2106(3) 0.125(3) Uiso 1 1 d D
N23T N 0.4097(3) 0.7481(2) 0.1827(3) 0.094(3) Uiso 1 1 d DU
C24T C 0.4492(3) 0.7541(3) 0.1828(4) 0.093(3) Uiso 1 1 d DU
H24P H 0.4497 0.7784 0.1729 0.140 Uiso 1 1 calc R
H24Q H 0.4526 0.7363 0.1654 0.140 Uiso 1 1 calc R
H24R H 0.4716 0.7516 0.2101 0.140 Uiso 1 1 calc R
O31T O 0.4628(2) 0.3129(2) 0.2941(2) 0.084(2) Uiso 1 1 d D
O32T O 0.4559(2) 0.3173(2) 0.2351(2) 0.082(2) Uiso 1 1 d D
N33T N 0.4437(2) 0.32053(14) 0.2592(2) 0.0528(18) Uiso 1 1 d DU
C34T C 0.4020(2) 0.3349(2) 0.2455(3) 0.054(2) Uiso 1 1 d DU
H34P H 0.3854 0.3305 0.2168 0.081 Uiso 1 1 calc R
H34Q H 0.4034 0.3609 0.2507 0.081 Uiso 1 1 calc R
H34R H 0.3894 0.3228 0.2599 0.081 Uiso 1 1 calc R

loop_
_atom_site_aniso_label
_atom_site_aniso_U_11
_atom_site_aniso_U_22
_atom_site_aniso_U_33
_atom_site_aniso_U_23
_atom_site_aniso_U_13
_atom_site_aniso_U_12
Ni1 0.0192(5) 0.0217(5) 0.0318(6) 0.0036(4) 0.0147(4) 0.0004(4)
Ni2 0.0202(5) 0.0213(5) 0.0259(5) 0.0044(4) 0.0128(4) 0.0036(4)
Ni3 0.0335(6) 0.0156(5) 0.0363(6) 0.0003(4) 0.0146(5) 0.0049(4)
Ni4 0.0191(5) 0.0344(6) 0.0346(6) 0.0069(4) 0.0154(5) -0.0008(4)
N11A 0.0333(15) 0.0310(17) 0.0331(15) 0.0026(14) 0.0204(13) 0.0040(15)
C12A 0.0328(14) 0.0300(15) 0.0320(13) 0.0020(13) 0.0187(12) 0.0037(13)
C13A 0.0361(16) 0.0324(17) 0.0324(14) 0.0020(15) 0.0178(13) 0.0055(15)
C14A 0.0384(17) 0.0346(18) 0.0329(16) 0.0017(16) 0.0188(14) 0.0063(16)
C15A 0.0385(17) 0.0345(18) 0.0333(16) 0.0023(16) 0.0197(15) 0.0062(16)
C16A 0.0359(16) 0.0334(18) 0.0332(16) 0.0025(16) 0.0211(14) 0.0049(16)
N21A 0.0275(13) 0.0261(14) 0.0305(12) 0.0019(12) 0.0173(11) 0.0015(12)
N22A 0.0278(14) 0.0256(15) 0.0303(13) 0.0027(13) 0.0176(11) 0.0009(13)
C23A 0.0296(13) 0.0275(14) 0.0312(12) 0.0022(13) 0.0172(11) 0.0020(13)
C24A 0.0290(14) 0.0279(16) 0.0309(14) 0.0021(14) 0.0165(12) 0.0019(14)
C25A 0.0279(14) 0.0274(16) 0.0311(14) 0.0020(14) 0.0166(12) 0.0018(14)
C26A 0.0277(15) 0.0249(14) 0.0305(13) 0.0023(12) 0.0170(12) 0.0013(13)
N31A 0.0296(16) 0.0348(17) 0.0337(16) 0.0034(15) 0.0173(13) 0.0041(14)
C32A 0.0301(14) 0.0342(15) 0.0347(14) 0.0040(13) 0.0160(12) 0.0033(13)
C33A 0.0320(17) 0.0368(18) 0.0360(15) 0.0023(15) 0.0146(14) 0.0045(15)
C34A 0.0333(17) 0.0386(19) 0.0358(16) 0.0008(16) 0.0149(15) 0.0056(15)
C35A 0.0329(17) 0.0390(19) 0.0347(17) 0.0010(16) 0.0167(15) 0.0063(15)
C36A 0.0306(17) 0.0373(18) 0.0340(17) 0.0019(15) 0.0178(14) 0.0058(15)
N41A 0.0278(14) 0.0297(14) 0.0358(12) 0.0048(12) 0.0176(11) -0.0010(12)
N42A 0.0277(14) 0.0301(15) 0.0352(13) 0.0044(13) 0.0173(12) 0.0001(13)
C43A 0.0286(14) 0.0322(15) 0.0355(13) 0.0050(13) 0.0160(11) 0.0006(12)
C44A 0.0283(15) 0.0328(16) 0.0369(15) 0.0053(15) 0.0155(13) -0.0008(14)
C45A 0.0281(15) 0.0322(16) 0.0374(15) 0.0053(15) 0.0161(12) -0.0010(14)
C46A 0.0279(15) 0.0264(15) 0.0350(13) 0.0038(13) 0.0188(12) -0.0012(12)
C51A 0.0287(14) 0.0231(13) 0.0322(12) 0.0024(11) 0.0185(12) 0.0003(12)
C52A 0.0280(15) 0.0238(14) 0.0313(13) 0.0022(12) 0.0183(13) 0.0010(14)
C53A 0.0280(14) 0.0244(13) 0.0312(13) 0.0021(11) 0.0176(12) 0.0021(13)
C54A 0.0301(16) 0.0247(14) 0.0319(14) 0.0027(12) 0.0178(14) 0.0023(14)
C55A 0.0312(17) 0.0244(15) 0.0331(15) 0.0029(13) 0.0164(15) 0.0024(15)
C56A 0.0299(16) 0.0234(14) 0.0329(14) 0.0029(12) 0.0177(14) 0.0013(14)
C61A 0.0289(14) 0.0230(13) 0.0327(12) 0.0025(11) 0.0190(12) -0.0007(12)
C62A 0.0288(15) 0.0232(15) 0.0329(13) 0.0029(13) 0.0194(13) -0.0011(12)
C63A 0.0282(14) 0.0239(14) 0.0331(13) 0.0034(12) 0.0195(12) -0.0019(12)
C64A 0.0291(16) 0.0234(15) 0.0332(15) 0.0028(13) 0.0188(13) -0.0022(13)
C65A 0.0299(16) 0.0230(16) 0.0334(15) 0.0019(14) 0.0185(14) -0.0015(13)
C66A 0.0295(16) 0.0228(15) 0.0330(14) 0.0019(13) 0.0186(13) -0.0011(13)
N11B 0.0297(17) 0.0290(15) 0.0442(16) 0.0033(13) 0.0163(15) -0.0029(14)
C12B 0.0298(15) 0.0289(14) 0.0447(15) 0.0025(12) 0.0158(14) -0.0030(13)
C13B 0.0330(18) 0.0299(15) 0.0472(17) 0.0031(14) 0.0137(16) -0.0028(15)
C14B 0.0347(19) 0.0308(16) 0.0485(18) 0.0046(14) 0.0127(16) -0.0028(16)
C15B 0.0338(19) 0.0311(16) 0.0476(18) 0.0054(15) 0.0129(16) -0.0028(16)
C16B 0.0315(18) 0.0308(16) 0.0461(17) 0.0051(14) 0.0143(16) -0.0039(15)
N21B 0.0259(14) 0.0268(12) 0.0396(14) -0.0008(11) 0.0173(13) -0.0001(12)
N22B 0.0257(15) 0.0266(13) 0.0406(15) -0.0002(12) 0.0158(13) -0.0014(13)
C23B 0.0278(15) 0.0274(13) 0.0425(14) 0.0002(11) 0.0161(13) -0.0025(13)
C24B 0.0279(16) 0.0277(14) 0.0423(15) -0.0008(13) 0.0165(14) -0.0025(14)
C25B 0.0269(16) 0.0276(14) 0.0411(15) -0.0012(13) 0.0173(14) -0.0018(14)
C26B 0.0256(14) 0.0270(13) 0.0381(15) -0.0002(13) 0.0177(13) 0.0016(12)
N31B 0.0365(18) 0.0257(16) 0.0463(18) -0.0003(14) 0.0116(15) 0.0054(15)
C32B 0.0364(16) 0.0269(14) 0.0461(16) -0.0016(12) 0.0110(14) 0.0065(13)
C33B 0.0371(18) 0.0265(15) 0.0476(19) -0.0015(14) 0.0102(16) 0.0063(15)
C34B 0.0382(19) 0.0266(16) 0.049(2) -0.0004(15) 0.0091(16) 0.0048(16)
C35B 0.0382(19) 0.0260(16) 0.049(2) 0.0010(15) 0.0098(16) 0.0037(16)
C36B 0.0377(19) 0.0260(17) 0.0484(19) 0.0008(15) 0.0109(16) 0.0039(16)
N41B 0.0352(15) 0.0295(12) 0.0413(15) -0.0022(12) 0.0142(13) 0.0075(12)
N42B 0.0351(16) 0.0278(13) 0.0417(16) -0.0020(13) 0.0135(14) 0.0073(13)
C43B 0.0361(15) 0.0279(13) 0.0438(16) -0.0028(12) 0.0121(13) 0.0078(13)
C44B 0.0371(17) 0.0291(15) 0.0437(17) -0.0040(14) 0.0125(14) 0.0080(14)
C45B 0.0365(17) 0.0297(15) 0.0423(17) -0.0035(13) 0.0139(14) 0.0079(14)
C46B 0.0322(15) 0.0300(13) 0.0395(16) -0.0010(13) 0.0162(14) 0.0071(12)
C51B 0.0260(13) 0.0302(12) 0.0384(15) 0.0013(13) 0.0159(13) 0.0046(11)
C52B 0.0256(14) 0.0289(13) 0.0376(16) 0.0010(14) 0.0160(13) 0.0035(12)
C53B 0.0253(14) 0.0281(13) 0.0379(15) 0.0004(13) 0.0167(12) 0.0027(11)
C54B 0.0250(15) 0.0289(15) 0.0388(17) 0.0011(14) 0.0162(14) 0.0026(13)
C55B 0.0250(15) 0.0298(15) 0.0400(17) 0.0016(15) 0.0158(14) 0.0035(13)
C56B 0.0252(15) 0.0303(14) 0.0399(17) 0.0017(14) 0.0154(14) 0.0047(13)
C61B 0.0284(14) 0.0310(12) 0.0389(15) 0.0011(13) 0.0157(13) 0.0062(11)
C62B 0.0290(15) 0.0305(13) 0.0384(16) 0.0003(14) 0.0170(14) 0.0068(12)
C63B 0.0306(14) 0.0307(13) 0.0391(15) -0.0001(13) 0.0164(13) 0.0073(12)
C64B 0.0313(15) 0.0324(15) 0.0407(17) 0.0008(15) 0.0145(15) 0.0075(13)
C65B 0.0314(16) 0.0328(15) 0.0416(18) 0.0011(15) 0.0130(15) 0.0072(13)
C66B 0.0301(15) 0.0322(15) 0.0409(17) 0.0016(15) 0.0136(15) 0.0064(13)
N11C 0.0266(16) 0.0377(15) 0.0431(18) 0.0046(15) 0.0185(15) 0.0010(13)
C12C 0.0261(14) 0.0385(14) 0.0406(16) 0.0035(14) 0.0179(13) 0.0022(12)
C13C 0.0263(15) 0.0410(16) 0.0433(18) 0.0041(16) 0.0184(15) 0.0018(13)
C14C 0.0270(17) 0.0421(17) 0.0459(19) 0.0051(17) 0.0180(16) 0.0006(14)
C15C 0.0275(17) 0.0411(17) 0.047(2) 0.0056(17) 0.0185(16) -0.0004(14)
C16C 0.0275(16) 0.0395(16) 0.0457(19) 0.0056(16) 0.0186(16) -0.0002(14)
N21C 0.0245(12) 0.0335(14) 0.0318(14) 0.0011(13) 0.0153(12) 0.0026(11)
N22C 0.0246(13) 0.0342(14) 0.0331(15) 0.0019(14) 0.0166(13) 0.0030(12)
C23C 0.0243(13) 0.0362(13) 0.0359(15) 0.0019(13) 0.0168(12) 0.0034(11)
C24C 0.0241(14) 0.0361(15) 0.0347(17) 0.0012(15) 0.0154(14) 0.0038(13)
C25C 0.0244(14) 0.0349(15) 0.0333(16) 0.0011(14) 0.0147(13) 0.0035(12)
C26C 0.0246(13) 0.0328(15) 0.0301(14) -0.0001(14) 0.0151(12) 0.0014(13)
N31C 0.0265(15) 0.0430(17) 0.0409(18) 0.0031(14) 0.0200(14) -0.0020(14)
C32C 0.0268(13) 0.0423(16) 0.0399(16) 0.0024(13) 0.0196(13) -0.0015(12)
C33C 0.0269(15) 0.0446(18) 0.0423(18) 0.0021(15) 0.0196(15) -0.0014(14)
C34C 0.0270(16) 0.0462(19) 0.0437(19) 0.0022(16) 0.0201(15) -0.0022(15)
C35C 0.0268(16) 0.0462(19) 0.0440(19) 0.0033(16) 0.0202(16) -0.0033(15)
C36C 0.0267(16) 0.0447(19) 0.0426(19) 0.0035(15) 0.0205(15) -0.0027(15)
N41C 0.0254(12) 0.0363(15) 0.0344(15) 0.0037(12) 0.0165(12) -0.0010(12)
N42C 0.0257(13) 0.0373(16) 0.0355(16) 0.0040(13) 0.0171(13) -0.0014(13)
C43C 0.0261(13) 0.0393(15) 0.0376(15) 0.0028(12) 0.0179(12) -0.0005(12)
C44C 0.0265(14) 0.0391(16) 0.0380(17) 0.0028(13) 0.0164(14) 0.0007(13)
C45C 0.0264(14) 0.0378(16) 0.0366(17) 0.0034(14) 0.0159(14) 0.0004(13)
C46C 0.0246(13) 0.0356(16) 0.0328(15) 0.0028(13) 0.0157(12) -0.0014(13)
C51C 0.0252(12) 0.0334(15) 0.0298(13) -0.0001(13) 0.0138(11) -0.0004(12)
C52C 0.0249(13) 0.0324(16) 0.0296(14) 0.0001(14) 0.0143(12) 0.0002(14)
C53C 0.0249(12) 0.0322(15) 0.0299(13) 0.0004(13) 0.0143(11) 0.0007(13)
C54C 0.0253(14) 0.0328(17) 0.0299(15) 0.0001(15) 0.0141(12) 0.0007(14)
C55C 0.0260(15) 0.0338(17) 0.0300(15) -0.0003(15) 0.0138(13) 0.0003(15)
C56C 0.0261(14) 0.0340(17) 0.0298(15) -0.0004(15) 0.0137(12) 0.0001(14)
C61C 0.0247(12) 0.0346(15) 0.0305(14) 0.0005(12) 0.0134(11) -0.0008(12)
C62C 0.0237(13) 0.0346(16) 0.0305(15) 0.0018(13) 0.0140(12) -0.0012(13)
C63C 0.0238(13) 0.0352(15) 0.0318(14) 0.0023(12) 0.0142(12) -0.0017(12)
C64C 0.0238(14) 0.0364(17) 0.0325(16) 0.0020(14) 0.0134(13) -0.0016(14)
C65C 0.0245(14) 0.0366(17) 0.0328(16) 0.0006(14) 0.0122(14) -0.0012(14)
C66C 0.0249(14) 0.0358(17) 0.0319(16) -0.0002(14) 0.0125(13) -0.0006(14)
N11D 0.0279(16) 0.0250(16) 0.0422(16) 0.0042(13) 0.0215(14) 0.0032(14)
C12D 0.0270(15) 0.0259(14) 0.0416(15) 0.0047(12) 0.0215(13) 0.0031(12)
C13D 0.0289(17) 0.0270(16) 0.0436(17) 0.0051(14) 0.0207(15) 0.0042(13)
C14D 0.0309(18) 0.0267(17) 0.0456(18) 0.0045(15) 0.0202(15) 0.0050(15)
C15D 0.0315(18) 0.0260(17) 0.0452(18) 0.0033(15) 0.0207(16) 0.0052(15)
C16D 0.0304(17) 0.0254(17) 0.0440(17) 0.0033(14) 0.0206(15) 0.0045(15)
N21D 0.0261(14) 0.0256(13) 0.0374(14) 0.0035(11) 0.0203(12) 0.0011(11)
N22D 0.0249(14) 0.0247(14) 0.0377(15) 0.0042(12) 0.0211(13) 0.0014(12)
C23D 0.0255(14) 0.0257(13) 0.0396(14) 0.0050(11) 0.0208(12) 0.0019(11)
C24D 0.0263(15) 0.0271(15) 0.0392(15) 0.0056(13) 0.0199(14) 0.0010(13)
C25D 0.0265(15) 0.0268(15) 0.0380(16) 0.0050(13) 0.0199(13) 0.0000(13)
C26D 0.0274(14) 0.0264(14) 0.0375(15) 0.0029(12) 0.0210(13) 0.0022(11)
N31D 0.0436(17) 0.0187(16) 0.0495(16) 0.0033(15) 0.0206(14) 0.0071(15)
C32D 0.0436(15) 0.0195(14) 0.0498(14) 0.0042(14) 0.0203(13) 0.0067(14)
C33D 0.0436(17) 0.0202(17) 0.0523(17) 0.0037(16) 0.0197(15) 0.0061(15)
C34D 0.0438(18) 0.0205(17) 0.0528(17) 0.0028(17) 0.0189(15) 0.0060(16)
C35D 0.0439(18) 0.0202(18) 0.0516(18) 0.0020(17) 0.0188(15) 0.0069(16)
C36D 0.0438(18) 0.0195(17) 0.0499(17) 0.0023(17) 0.0201(15) 0.0069(16)
N41D 0.0434(14) 0.0222(14) 0.0460(14) 0.0057(13) 0.0210(12) 0.0074(13)
N42D 0.0433(15) 0.0201(15) 0.0464(15) 0.0056(14) 0.0214(13) 0.0071(14)
C43D 0.0436(14) 0.0200(14) 0.0488(14) 0.0048(14) 0.0211(12) 0.0071(13)
C44D 0.0439(16) 0.0208(16) 0.0492(16) 0.0054(15) 0.0216(13) 0.0072(15)
C45D 0.0441(15) 0.0214(16) 0.0478(16) 0.0057(15) 0.0221(13) 0.0072(15)
C46D 0.0423(14) 0.0252(13) 0.0430(15) 0.0056(14) 0.0207(13) 0.0079(13)
C51D 0.0318(13) 0.0269(13) 0.0391(15) 0.0035(12) 0.0212(12) 0.0043(11)
C52D 0.0296(14) 0.0265(14) 0.0381(16) 0.0027(13) 0.0217(13) 0.0036(12)
C53D 0.0290(14) 0.0262(13) 0.0388(15) 0.0032(12) 0.0209(12) 0.0030(11)
C54D 0.0295(15) 0.0272(15) 0.0406(17) 0.0040(14) 0.0215(14) 0.0024(13)
C55D 0.0304(15) 0.0280(16) 0.0416(17) 0.0046(14) 0.0216(14) 0.0017(13)
C56D 0.0316(15) 0.0274(15) 0.0409(17) 0.0051(14) 0.0210(14) 0.0022(13)
C61D 0.0348(13) 0.0274(13) 0.0382(15) 0.0033(13) 0.0211(13) 0.0063(11)
C62D 0.0372(14) 0.0272(13) 0.0389(16) 0.0039(14) 0.0209(14) 0.0071(12)
C63D 0.0391(14) 0.0268(13) 0.0402(15) 0.0042(13) 0.0208(13) 0.0079(12)
C64D 0.0381(14) 0.0285(15) 0.0394(17) 0.0031(15) 0.0203(15) 0.0083(13)
C65D 0.0365(15) 0.0290(15) 0.0388(17) 0.0022(15) 0.0200(15) 0.0079(13)
C66D 0.0348(14) 0.0287(15) 0.0384(17) 0.0025(15) 0.0208(15) 0.0070(13)
N11E 0.0266(15) 0.0282(16) 0.0320(17) 0.0023(13) 0.0144(14) 0.0050(13)
C12E 0.0280(13) 0.0283(14) 0.0330(15) 0.0031(12) 0.0145(12) 0.0047(11)
C13E 0.0290(15) 0.0284(16) 0.0332(17) 0.0025(14) 0.0129(14) 0.0056(13)
C14E 0.0288(16) 0.0288(17) 0.0330(18) 0.0009(15) 0.0122(15) 0.0070(14)
C15E 0.0275(16) 0.0295(17) 0.0330(18) 0.0001(15) 0.0129(15) 0.0069(14)
C16E 0.0268(16) 0.0289(17) 0.0327(18) 0.0008(15) 0.0137(14) 0.0058(14)
N21E 0.0267(13) 0.0318(14) 0.0371(14) 0.0031(12) 0.0189(12) 0.0022(11)
N22E 0.0267(14) 0.0299(14) 0.0348(15) 0.0032(13) 0.0182(12) 0.0030(12)
C23E 0.0284(13) 0.0297(14) 0.0347(15) 0.0035(12) 0.0164(12) 0.0032(11)
C24E 0.0293(15) 0.0312(15) 0.0363(16) 0.0040(14) 0.0171(13) 0.0024(13)
C25E 0.0284(15) 0.0322(15) 0.0373(16) 0.0038(14) 0.0180(13) 0.0015(13)
C26E 0.0260(14) 0.0321(15) 0.0394(15) 0.0038(13) 0.0191(13) 0.0023(12)
N31E 0.0248(14) 0.0327(17) 0.0455(18) 0.0054(14) 0.0173(14) 0.0013(14)
C32E 0.0254(13) 0.0327(15) 0.0444(16) 0.0061(12) 0.0174(13) 0.0023(13)
C33E 0.0273(15) 0.0332(18) 0.0457(18) 0.0049(14) 0.0160(14) 0.0037(15)
C34E 0.0281(16) 0.0336(18) 0.0464(19) 0.0039(15) 0.0153(15) 0.0036(15)
C35E 0.0270(16) 0.0340(19) 0.0470(19) 0.0043(15) 0.0150(15) 0.0020(16)
C36E 0.0255(15) 0.0336(18) 0.0468(19) 0.0048(15) 0.0157(15) 0.0017(15)
N41E 0.0240(13) 0.0329(14) 0.0410(14) 0.0079(11) 0.0192(12) 0.0008(12)
N42E 0.0240(13) 0.0330(15) 0.0409(16) 0.0080(12) 0.0190(13) 0.0008(13)
C43E 0.0252(13) 0.0326(15) 0.0425(15) 0.0074(12) 0.0185(12) 0.0018(12)
C44E 0.0255(14) 0.0330(16) 0.0424(17) 0.0078(13) 0.0192(14) 0.0019(14)
C45E 0.0248(14) 0.0330(16) 0.0418(16) 0.0081(13) 0.0196(13) 0.0016(13)
C46E 0.0242(15) 0.0331(15) 0.0414(14) 0.0072(12) 0.0182(13) 0.0004(13)
C51E 0.0240(14) 0.0337(13) 0.0412(14) 0.0065(12) 0.0191(12) 0.0011(12)
C52E 0.0240(15) 0.0333(15) 0.0408(15) 0.0056(13) 0.0193(13) 0.0016(13)
C53E 0.0247(14) 0.0335(14) 0.0405(14) 0.0051(12) 0.0194(12) 0.0020(12)
C54E 0.0246(16) 0.0342(15) 0.0418(16) 0.0055(14) 0.0186(14) 0.0024(14)
C55E 0.0238(16) 0.0346(16) 0.0423(16) 0.0061(14) 0.0185(14) 0.0020(14)
C56E 0.0242(16) 0.0343(15) 0.0422(16) 0.0064(13) 0.0182(14) 0.0014(14)
C61E 0.0252(14) 0.0336(13) 0.0414(13) 0.0067(11) 0.0184(13) 0.0010(13)
C62E 0.0247(15) 0.0335(15) 0.0414(14) 0.0070(12) 0.0184(14) 0.0004(14)
C63E 0.0246(14) 0.0335(14) 0.0413(13) 0.0071(11) 0.0183(13) 0.0004(13)
C64E 0.0258(16) 0.0335(15) 0.0422(15) 0.0071(13) 0.0172(15) 0.0011(15)
C65E 0.0266(17) 0.0336(15) 0.0424(16) 0.0074(13) 0.0173(15) 0.0011(15)
C66E 0.0260(16) 0.0339(15) 0.0418(16) 0.0073(13) 0.0183(15) 0.0007(15)
N11F 0.0337(16) 0.0297(14) 0.0412(18) -0.0006(15) 0.0158(15) 0.0068(13)
C12F 0.0328(14) 0.0294(14) 0.0395(16) -0.0004(13) 0.0162(13) 0.0058(12)
C13F 0.0334(15) 0.0318(16) 0.0408(18) -0.0006(16) 0.0152(15) 0.0062(13)
C14F 0.0338(16) 0.0334(17) 0.0426(19) -0.0007(16) 0.0144(16) 0.0070(14)
C15F 0.0343(16) 0.0330(16) 0.0434(19) -0.0008(17) 0.0142(16) 0.0079(15)
C16F 0.0344(17) 0.0314(16) 0.0430(19) -0.0004(16) 0.0144(16) 0.0079(14)
N21F 0.0292(12) 0.0235(13) 0.0361(15) -0.0001(12) 0.0177(12) 0.0018(11)
N22F 0.0296(13) 0.0241(14) 0.0359(16) -0.0008(13) 0.0186(13) 0.0028(12)
C23F 0.0307(13) 0.0267(13) 0.0372(15) -0.0009(13) 0.0174(13) 0.0035(11)
C24F 0.0293(14) 0.0262(14) 0.0366(17) -0.0019(14) 0.0181(14) 0.0022(13)
C25F 0.0291(14) 0.0248(14) 0.0366(17) -0.0014(14) 0.0177(14) 0.0014(12)
C26F 0.0291(13) 0.0235(15) 0.0362(15) 0.0005(14) 0.0172(12) 0.0025(12)
N31F 0.0242(17) 0.0548(17) 0.0426(17) 0.0042(14) 0.0205(15) -0.0035(16)
C32F 0.0258(15) 0.0558(15) 0.0436(16) 0.0060(13) 0.0191(14) -0.0038(15)
C33F 0.0258(17) 0.0583(17) 0.0433(17) 0.0048(15) 0.0191(16) -0.0035(17)
C34F 0.0264(18) 0.0583(18) 0.0434(18) 0.0028(16) 0.0188(17) -0.0035(17)
C35F 0.0253(18) 0.0568(18) 0.0431(18) 0.0020(15) 0.0199(17) -0.0028(17)
C36F 0.0248(18) 0.0551(17) 0.0431(18) 0.0027(15) 0.0204(16) -0.0026(17)
N41F 0.0290(14) 0.0509(15) 0.0478(15) 0.0110(12) 0.0146(13) -0.0054(14)
N42F 0.0274(15) 0.0516(15) 0.0469(16) 0.0094(13) 0.0164(14) -0.0050(15)
C43F 0.0272(15) 0.0550(15) 0.0463(15) 0.0086(12) 0.0172(14) -0.0044(14)
C44F 0.0283(17) 0.0559(16) 0.0475(16) 0.0102(14) 0.0162(15) -0.0048(16)
C45F 0.0289(16) 0.0545(16) 0.0484(16) 0.0113(14) 0.0153(15) -0.0052(16)
C46F 0.0309(14) 0.0458(16) 0.0477(16) 0.0114(13) 0.0118(13) -0.0054(15)
C51F 0.0302(12) 0.0283(14) 0.0383(14) 0.0055(13) 0.0150(12) 0.0002(12)
C52F 0.0296(13) 0.0260(15) 0.0368(15) 0.0031(14) 0.0154(12) 0.0017(13)
C53F 0.0289(12) 0.0245(14) 0.0362(14) 0.0018(13) 0.0165(11) 0.0022(12)
C54F 0.0294(15) 0.0262(16) 0.0363(15) 0.0023(15) 0.0166(13) 0.0019(14)
C55F 0.0300(15) 0.0274(17) 0.0368(16) 0.0027(15) 0.0168(13) 0.0007(15)
C56F 0.0301(15) 0.0280(16) 0.0384(15) 0.0047(15) 0.0159(13) -0.0002(14)
C61F 0.0318(12) 0.0324(15) 0.0414(14) 0.0078(13) 0.0121(12) -0.0015(13)
C62F 0.0311(13) 0.0359(16) 0.0433(16) 0.0090(14) 0.0121(13) -0.0029(14)
C63F 0.0320(13) 0.0398(15) 0.0454(15) 0.0098(13) 0.0110(13) -0.0039(13)
C64F 0.0338(15) 0.0378(17) 0.0453(16) 0.0083(15) 0.0091(14) -0.0032(15)
C65F 0.0348(16) 0.0353(18) 0.0438(17) 0.0070(15) 0.0090(14) -0.0017(16)
C66F 0.0335(15) 0.0334(17) 0.0419(16) 0.0067(15) 0.0106(14) -0.0009(15)
Ni5 0.0286(6) 0.0308(6) 0.0455(7) 0.0065(5) 0.0242(5) -0.0013(4)
Ni6 0.0300(6) 0.0193(5) 0.0254(5) 0.0010(4) 0.0076(5) -0.0005(4)
Ni7 0.0214(5) 0.0273(5) 0.0369(6) 0.0042(4) 0.0119(5) -0.0041(4)
Ni8 0.0366(6) 0.0189(5) 0.0324(6) 0.0016(4) 0.0198(5) 0.0044(4)
N11G 0.0450(16) 0.0357(17) 0.0397(16) 0.0044(15) 0.0252(14) -0.0011(16)
C12G 0.0442(15) 0.0328(15) 0.0382(14) 0.0039(14) 0.0244(12) -0.0017(14)
C13G 0.0471(17) 0.0348(18) 0.0389(15) 0.0039(16) 0.0243(14) -0.0019(16)
C14G 0.0488(18) 0.0361(18) 0.0398(17) 0.0042(17) 0.0256(15) -0.0014(17)
C15G 0.0485(18) 0.0369(19) 0.0411(17) 0.0041(17) 0.0264(16) -0.0010(17)
C16G 0.0470(17) 0.0372(18) 0.0410(17) 0.0042(17) 0.0263(15) -0.0005(17)
N21G 0.0359(14) 0.0256(14) 0.0367(13) 0.0016(12) 0.0219(12) -0.0010(13)
N22G 0.0371(15) 0.0268(15) 0.0372(14) 0.0023(14) 0.0228(12) -0.0014(14)
C23G 0.0404(14) 0.0291(15) 0.0375(13) 0.0027(13) 0.0223(12) -0.0014(13)
C24G 0.0393(15) 0.0279(16) 0.0372(15) 0.0017(15) 0.0205(13) -0.0006(15)
C25G 0.0368(15) 0.0268(16) 0.0373(15) 0.0014(15) 0.0208(13) -0.0009(15)
C26G 0.0356(15) 0.0242(14) 0.0364(13) 0.0016(13) 0.0220(13) -0.0011(14)
N31G 0.0447(18) 0.0345(18) 0.0359(16) 0.0003(15) 0.0116(14) 0.0004(14)
C32G 0.0457(16) 0.0346(16) 0.0372(14) 0.0008(14) 0.0110(13) -0.0009(13)
C33G 0.0475(18) 0.0360(18) 0.0378(16) -0.0003(15) 0.0101(15) -0.0001(16)
C34G 0.0487(19) 0.0378(19) 0.0374(17) -0.0017(17) 0.0103(16) 0.0015(16)
C35G 0.0483(19) 0.0376(19) 0.0366(17) -0.0015(16) 0.0117(16) 0.0025(16)
C36G 0.0459(19) 0.0357(19) 0.0359(17) -0.0004(16) 0.0123(15) 0.0019(16)
N41G 0.0429(15) 0.0317(15) 0.0396(13) 0.0025(13) 0.0133(12) -0.0025(13)
N42G 0.0436(16) 0.0323(16) 0.0377(14) 0.0022(14) 0.0126(13) -0.0021(14)
C43G 0.0447(15) 0.0342(15) 0.0385(14) 0.0018(13) 0.0114(12) -0.0021(13)
C44G 0.0451(17) 0.0355(17) 0.0408(15) 0.0024(15) 0.0110(14) -0.0036(15)
C45G 0.0442(16) 0.0345(17) 0.0410(15) 0.0028(15) 0.0117(13) -0.0037(14)
C46G 0.0421(16) 0.0291(15) 0.0391(14) 0.0017(14) 0.0155(13) -0.0027(13)
C51G 0.0408(15) 0.0246(13) 0.0383(13) 0.0011(11) 0.0187(13) -0.0017(13)
C52G 0.0383(16) 0.0241(14) 0.0370(14) 0.0019(12) 0.0208(14) -0.0021(14)
C53G 0.0378(15) 0.0242(13) 0.0369(13) 0.0017(12) 0.0211(13) -0.0016(13)
C54G 0.0404(17) 0.0248(14) 0.0380(15) 0.0021(13) 0.0189(15) -0.0013(15)
C55G 0.0425(18) 0.0251(15) 0.0392(15) 0.0017(14) 0.0173(15) -0.0001(16)
C56G 0.0426(17) 0.0247(15) 0.0392(15) 0.0011(13) 0.0173(15) -0.0002(15)
C61G 0.0419(15) 0.0251(14) 0.0386(13) 0.0003(12) 0.0175(13) -0.0024(13)
C62G 0.0420(16) 0.0253(15) 0.0382(14) 0.0007(13) 0.0171(14) -0.0028(13)
C63G 0.0422(16) 0.0265(14) 0.0385(13) 0.0007(12) 0.0162(13) -0.0031(13)
C64G 0.0442(17) 0.0255(16) 0.0390(15) 0.0000(14) 0.0155(15) -0.0031(14)
C65G 0.0447(18) 0.0252(16) 0.0397(15) -0.0007(14) 0.0156(15) -0.0026(14)
C66G 0.0438(17) 0.0247(16) 0.0394(15) -0.0005(13) 0.0164(15) -0.0019(14)
N11H 0.0392(17) 0.0584(18) 0.061(2) 0.0012(18) 0.0244(17) -0.0032(14)
C12H 0.0376(15) 0.0580(16) 0.0574(18) 0.0013(16) 0.0241(15) -0.0019(13)
C13H 0.0386(17) 0.0617(19) 0.062(2) 0.0010(18) 0.0250(17) -0.0032(15)
C14H 0.0401(18) 0.063(2) 0.066(2) 0.0008(19) 0.0247(18) -0.0051(15)
C15H 0.0402(18) 0.063(2) 0.067(2) 0.001(2) 0.0244(18) -0.0057(16)
C16H 0.0400(18) 0.0608(19) 0.065(2) 0.0014(19) 0.0242(18) -0.0051(16)
N21H 0.0316(13) 0.0447(15) 0.0423(15) -0.0012(14) 0.0199(13) 0.0044(12)
N22H 0.0329(14) 0.0472(16) 0.0451(17) -0.0005(15) 0.0214(14) 0.0033(13)
C23H 0.0338(14) 0.0521(15) 0.0495(17) 0.0002(15) 0.0224(14) 0.0027(12)
C24H 0.0328(15) 0.0511(16) 0.0469(18) -0.0004(16) 0.0212(15) 0.0051(14)
C25H 0.0322(15) 0.0476(16) 0.0447(18) -0.0009(16) 0.0203(15) 0.0058(13)
C26H 0.0313(13) 0.0409(16) 0.0377(15) -0.0022(14) 0.0190(13) 0.0035(13)
N31H 0.0287(15) 0.0371(17) 0.0408(18) 0.0026(14) 0.0163(14) -0.0037(13)
C32H 0.0286(14) 0.0368(15) 0.0394(16) 0.0014(13) 0.0161(13) -0.0027(12)
C33H 0.0289(15) 0.0384(17) 0.0409(18) 0.0011(15) 0.0162(15) -0.0036(14)
C34H 0.0291(16) 0.0396(18) 0.0425(19) 0.0013(16) 0.0164(15) -0.0048(15)
C35H 0.0291(16) 0.0396(18) 0.0434(19) 0.0021(16) 0.0161(16) -0.0056(15)
C36H 0.0291(16) 0.0387(18) 0.0426(19) 0.0031(15) 0.0164(16) -0.0051(15)
N41H 0.0289(13) 0.0333(15) 0.0355(15) 0.0016(12) 0.0162(12) -0.0012(12)
N42H 0.0283(13) 0.0336(15) 0.0361(16) 0.0014(13) 0.0173(13) -0.0005(12)
C43H 0.0284(13) 0.0349(15) 0.0371(15) 0.0012(12) 0.0163(13) -0.0006(12)
C44H 0.0294(14) 0.0345(16) 0.0369(17) 0.0012(13) 0.0153(14) -0.0001(13)
C45H 0.0299(14) 0.0340(16) 0.0365(17) 0.0015(14) 0.0153(14) -0.0005(13)
C46H 0.0286(13) 0.0334(16) 0.0349(15) 0.0009(13) 0.0157(12) -0.0019(13)
C51H 0.0318(12) 0.0357(15) 0.0341(14) -0.0014(13) 0.0165(11) -0.0007(13)
C52H 0.0310(13) 0.0363(16) 0.0345(15) -0.0025(14) 0.0175(12) 0.0005(14)
C53H 0.0315(13) 0.0376(15) 0.0356(14) -0.0021(14) 0.0189(12) 0.0020(13)
C54H 0.0325(15) 0.0371(17) 0.0353(15) -0.0017(15) 0.0187(13) 0.0008(15)
C55H 0.0337(15) 0.0373(18) 0.0352(16) -0.0016(16) 0.0181(13) -0.0001(16)
C56H 0.0331(14) 0.0365(17) 0.0345(15) -0.0018(15) 0.0171(13) -0.0010(15)
C61H 0.0307(12) 0.0346(15) 0.0340(14) -0.0004(13) 0.0154(11) -0.0010(13)
C62H 0.0297(13) 0.0331(16) 0.0336(15) 0.0004(13) 0.0154(12) -0.0019(14)
C63H 0.0292(13) 0.0331(15) 0.0342(15) 0.0007(12) 0.0150(12) -0.0012(13)
C64H 0.0293(15) 0.0341(17) 0.0348(16) 0.0001(14) 0.0137(13) -0.0004(14)
C65H 0.0301(15) 0.0349(17) 0.0348(17) -0.0004(14) 0.0134(14) -0.0002(15)
C66H 0.0309(14) 0.0353(17) 0.0341(16) -0.0003(14) 0.0145(13) -0.0008(14)
N11I 0.0480(19) 0.0367(17) 0.0600(18) 0.0134(14) 0.0196(17) -0.0051(16)
C12I 0.0465(18) 0.0364(15) 0.0602(17) 0.0125(13) 0.0194(16) -0.0035(14)
C13I 0.051(2) 0.0369(16) 0.0631(19) 0.0125(15) 0.0160(18) -0.0043(17)
C14I 0.055(2) 0.0378(18) 0.065(2) 0.0135(15) 0.0137(19) -0.0045(18)
C15I 0.055(2) 0.0380(18) 0.064(2) 0.0143(16) 0.0136(19) -0.0049(18)
C16I 0.052(2) 0.0378(18) 0.0620(19) 0.0141(16) 0.0163(19) -0.0051(17)
N21I 0.0372(15) 0.0353(13) 0.0554(16) 0.0109(13) 0.0227(14) 0.0022(13)
N22I 0.0377(17) 0.0352(14) 0.0555(17) 0.0111(13) 0.0231(15) 0.0011(14)
C23I 0.0401(16) 0.0357(14) 0.0575(16) 0.0108(13) 0.0218(15) -0.0008(14)
C24I 0.0392(18) 0.0357(15) 0.0574(17) 0.0096(14) 0.0216(16) 0.0008(15)
C25I 0.0382(17) 0.0358(15) 0.0563(17) 0.0096(14) 0.0222(16) 0.0018(15)
C26I 0.0382(15) 0.0360(14) 0.0564(17) 0.0117(14) 0.0221(15) 0.0042(13)
N31I 0.0561(19) 0.0306(16) 0.0471(19) 0.0064(14) 0.0298(15) 0.0108(15)
C32I 0.0574(18) 0.0329(14) 0.0476(17) 0.0050(13) 0.0301(14) 0.0115(14)
C33I 0.057(2) 0.0330(16) 0.0482(19) 0.0044(15) 0.0291(16) 0.0124(16)
C34I 0.058(2) 0.0319(17) 0.049(2) 0.0055(15) 0.0279(17) 0.0121(17)
C35I 0.057(2) 0.0310(17) 0.049(2) 0.0071(16) 0.0282(17) 0.0112(17)
C36I 0.056(2) 0.0305(17) 0.048(2) 0.0073(15) 0.0291(16) 0.0106(16)
N41I 0.0568(16) 0.0382(13) 0.0486(16) 0.0074(13) 0.0320(14) 0.0113(13)
N42I 0.0576(18) 0.0357(14) 0.0474(17) 0.0064(13) 0.0319(14) 0.0113(14)
C43I 0.0582(17) 0.0355(14) 0.0482(16) 0.0051(13) 0.0312(14) 0.0111(13)
C44I 0.0592(19) 0.0378(15) 0.0497(18) 0.0045(14) 0.0321(15) 0.0110(15)
C45I 0.0590(18) 0.0392(16) 0.0494(18) 0.0056(14) 0.0324(15) 0.0113(15)
C46I 0.0528(17) 0.0388(14) 0.0499(17) 0.0100(14) 0.0312(15) 0.0114(13)
C51I 0.0418(15) 0.0396(13) 0.0583(17) 0.0139(14) 0.0256(14) 0.0086(12)
C52I 0.0404(16) 0.0384(14) 0.0574(18) 0.0130(15) 0.0246(15) 0.0074(13)
C53I 0.0393(15) 0.0379(14) 0.0575(17) 0.0126(14) 0.0231(14) 0.0058(12)
C54I 0.0391(16) 0.0393(16) 0.0598(19) 0.0135(16) 0.0229(16) 0.0062(14)
C55I 0.0400(17) 0.0402(16) 0.0614(19) 0.0134(17) 0.0231(16) 0.0071(15)
C56I 0.0407(16) 0.0402(15) 0.0608(19) 0.0136(16) 0.0239(16) 0.0078(14)
C61I 0.0453(15) 0.0397(13) 0.0568(17) 0.0143(14) 0.0270(14) 0.0100(12)
C62I 0.0468(17) 0.0394(14) 0.0542(18) 0.0131(15) 0.0283(15) 0.0105(13)
C63I 0.0495(16) 0.0393(14) 0.0526(17) 0.0123(14) 0.0297(14) 0.0114(13)
C64I 0.0493(17) 0.0401(16) 0.0546(19) 0.0137(16) 0.0293(16) 0.0119(14)
C65I 0.0481(18) 0.0407(16) 0.0565(19) 0.0147(16) 0.0277(16) 0.0116(15)
C66I 0.0467(17) 0.0405(16) 0.0573(19) 0.0151(16) 0.0266(15) 0.0104(14)
N11J 0.0355(16) 0.0293(16) 0.0318(17) 0.0025(14) 0.0127(14) 0.0007(14)
C12J 0.0365(14) 0.0296(14) 0.0317(15) 0.0023(13) 0.0131(13) 0.0002(12)
C13J 0.0377(16) 0.0295(16) 0.0330(17) 0.0028(14) 0.0111(15) 0.0001(14)
C14J 0.0369(17) 0.0299(17) 0.0344(18) 0.0024(15) 0.0101(16) 0.0013(14)
C15J 0.0360(17) 0.0304(17) 0.0341(19) 0.0026(15) 0.0104(16) 0.0015(15)
C16J 0.0348(17) 0.0298(17) 0.0329(18) 0.0024(15) 0.0117(15) 0.0011(15)
N21J 0.0368(14) 0.0305(14) 0.0323(14) 0.0023(12) 0.0175(12) 0.0000(12)
N22J 0.0365(14) 0.0292(14) 0.0314(15) 0.0015(13) 0.0169(13) -0.0001(12)
C23J 0.0376(14) 0.0295(14) 0.0320(15) 0.0022(12) 0.0149(12) -0.0004(12)
C24J 0.0384(16) 0.0306(16) 0.0331(16) 0.0031(14) 0.0155(14) -0.0006(13)
C25J 0.0383(15) 0.0309(15) 0.0327(16) 0.0031(13) 0.0166(14) -0.0010(13)
C26J 0.0359(15) 0.0318(15) 0.0338(14) 0.0029(13) 0.0184(13) 0.0012(13)
N31J 0.0355(15) 0.0273(17) 0.0415(17) 0.0022(14) 0.0103(14) -0.0019(15)
C32J 0.0360(14) 0.0274(15) 0.0409(16) 0.0024(12) 0.0109(13) -0.0013(13)
C33J 0.0389(16) 0.0286(17) 0.0413(17) 0.0015(14) 0.0102(15) -0.0003(15)
C34J 0.0404(17) 0.0294(18) 0.0415(18) 0.0010(15) 0.0093(16) -0.0008(16)
C35J 0.0397(17) 0.0286(18) 0.0418(19) 0.0013(15) 0.0087(16) -0.0013(16)
C36J 0.0372(16) 0.0280(18) 0.0419(19) 0.0021(15) 0.0094(16) -0.0022(16)
N41J 0.0302(13) 0.0259(14) 0.0373(14) 0.0050(11) 0.0150(12) -0.0021(12)
N42J 0.0308(14) 0.0257(15) 0.0378(15) 0.0045(12) 0.0144(13) -0.0023(13)
C43J 0.0328(13) 0.0262(14) 0.0389(15) 0.0036(12) 0.0138(13) -0.0014(12)
C44J 0.0324(14) 0.0258(16) 0.0382(16) 0.0047(13) 0.0146(14) -0.0010(14)
C45J 0.0310(14) 0.0260(16) 0.0374(16) 0.0050(13) 0.0152(14) -0.0013(14)
C46J 0.0290(15) 0.0261(15) 0.0366(14) 0.0052(11) 0.0150(13) -0.0017(13)
C51J 0.0308(14) 0.0304(13) 0.0356(13) 0.0055(11) 0.0173(13) 0.0005(12)
C52J 0.0312(16) 0.0307(15) 0.0348(14) 0.0049(12) 0.0184(13) 0.0011(14)
C53J 0.0335(15) 0.0311(14) 0.0349(14) 0.0043(12) 0.0186(13) 0.0013(12)
C54J 0.0339(16) 0.0312(15) 0.0361(15) 0.0040(14) 0.0182(14) 0.0020(14)
C55J 0.0335(17) 0.0311(16) 0.0363(16) 0.0053(14) 0.0178(14) 0.0024(15)
C56J 0.0323(16) 0.0308(15) 0.0358(16) 0.0057(13) 0.0177(14) 0.0013(14)
C61J 0.0292(14) 0.0290(13) 0.0360(13) 0.0058(11) 0.0159(13) -0.0001(13)
C62J 0.0284(15) 0.0277(14) 0.0360(14) 0.0058(12) 0.0155(14) -0.0008(14)
C63J 0.0282(15) 0.0269(14) 0.0364(13) 0.0056(11) 0.0152(13) -0.0014(13)
C64J 0.0287(16) 0.0274(14) 0.0369(15) 0.0057(13) 0.0148(15) -0.0012(15)
C65J 0.0292(17) 0.0284(15) 0.0367(16) 0.0062(13) 0.0144(15) -0.0008(15)
C66J 0.0293(16) 0.0289(14) 0.0363(15) 0.0064(12) 0.0149(15) 0.0002(15)
N11K 0.0419(18) 0.0223(16) 0.0372(16) 0.0040(13) 0.0126(15) 0.0026(14)
C12K 0.0408(16) 0.0232(14) 0.0369(15) 0.0054(12) 0.0128(13) 0.0023(12)
C13K 0.0426(18) 0.0234(16) 0.0393(17) 0.0061(14) 0.0117(15) 0.0033(14)
C14K 0.0441(19) 0.0239(17) 0.0411(18) 0.0053(15) 0.0117(16) 0.0047(15)
C15K 0.0450(19) 0.0237(17) 0.0414(18) 0.0030(15) 0.0112(16) 0.0047(15)
C16K 0.0435(19) 0.0227(17) 0.0394(17) 0.0030(14) 0.0122(16) 0.0039(15)
N21K 0.0381(15) 0.0272(13) 0.0338(14) 0.0038(11) 0.0161(13) 0.0003(11)
N22K 0.0373(16) 0.0255(14) 0.0336(15) 0.0046(12) 0.0159(13) 0.0009(12)
C23K 0.0385(15) 0.0251(14) 0.0347(14) 0.0054(12) 0.0145(13) 0.0008(12)
C24K 0.0386(17) 0.0268(15) 0.0345(15) 0.0051(13) 0.0142(14) -0.0002(13)
C25K 0.0388(16) 0.0277(15) 0.0343(15) 0.0048(13) 0.0148(14) -0.0003(13)
C26K 0.0382(15) 0.0275(14) 0.0346(15) 0.0020(13) 0.0177(13) 0.0002(12)
N31K 0.0451(17) 0.0209(16) 0.0481(16) 0.0015(15) 0.0220(14) 0.0004(15)
C32K 0.0446(15) 0.0214(15) 0.0497(14) 0.0012(14) 0.0228(13) 0.0015(14)
C33K 0.0452(17) 0.0218(17) 0.0529(17) 0.0018(16) 0.0203(15) 0.0014(15)
C34K 0.0456(18) 0.0211(18) 0.0526(17) 0.0022(17) 0.0183(15) 0.0014(16)
C35K 0.0466(18) 0.0213(18) 0.0511(18) 0.0022(17) 0.0180(15) 0.0004(17)
C36K 0.0461(18) 0.0208(17) 0.0484(17) 0.0018(17) 0.0200(16) 0.0004(16)
N41K 0.0463(14) 0.0255(14) 0.0461(14) 0.0015(13) 0.0267(12) 0.0035(13)
N42K 0.0450(15) 0.0229(15) 0.0464(15) 0.0007(14) 0.0266(13) 0.0044(14)
C43K 0.0449(15) 0.0224(14) 0.0492(14) 0.0011(14) 0.0255(12) 0.0027(13)
C44K 0.0458(16) 0.0240(16) 0.0503(16) 0.0008(15) 0.0266(13) 0.0026(15)
C45K 0.0465(16) 0.0251(16) 0.0487(16) 0.0013(15) 0.0275(13) 0.0031(15)
C46K 0.0466(15) 0.0281(14) 0.0441(16) 0.0028(14) 0.0250(14) 0.0041(13)
C51K 0.0412(14) 0.0281(13) 0.0385(15) 0.0007(13) 0.0203(13) 0.0014(12)
C52K 0.0398(15) 0.0277(14) 0.0373(16) 0.0005(13) 0.0192(14) 0.0007(12)
C53K 0.0390(14) 0.0275(13) 0.0360(15) 0.0012(12) 0.0190(13) 0.0003(12)
C54K 0.0397(16) 0.0286(15) 0.0379(17) 0.0014(14) 0.0200(14) 0.0004(14)
C55K 0.0406(16) 0.0293(16) 0.0395(17) 0.0021(15) 0.0205(15) 0.0007(13)
C56K 0.0411(16) 0.0291(15) 0.0395(17) 0.0018(14) 0.0204(14) 0.0006(13)
C61K 0.0435(14) 0.0287(13) 0.0399(15) 0.0004(13) 0.0200(13) 0.0029(12)
C62K 0.0443(15) 0.0285(13) 0.0402(16) 0.0006(14) 0.0217(15) 0.0036(12)
C63K 0.0457(14) 0.0289(13) 0.0421(15) 0.0013(13) 0.0221(14) 0.0046(12)
C64K 0.0455(15) 0.0305(15) 0.0430(17) 0.0009(15) 0.0191(16) 0.0049(14)
C65K 0.0451(16) 0.0311(16) 0.0434(18) 0.0004(16) 0.0176(16) 0.0042(13)
C66K 0.0442(15) 0.0300(15) 0.0420(17) 0.0001(15) 0.0179(16) 0.0033(13)
N11L 0.0261(17) 0.0400(15) 0.0430(17) 0.0017(14) 0.0179(15) -0.0032(15)
C12L 0.0260(15) 0.0405(14) 0.0442(16) 0.0026(12) 0.0180(14) -0.0036(14)
C13L 0.0261(17) 0.0434(16) 0.0445(17) 0.0015(14) 0.0181(16) -0.0031(16)
C14L 0.0258(18) 0.0437(17) 0.0443(18) -0.0003(15) 0.0182(17) -0.0027(17)
C15L 0.0261(18) 0.0425(17) 0.0441(18) -0.0005(14) 0.0177(17) -0.0026(17)
C16L 0.0261(18) 0.0407(16) 0.0436(18) 0.0002(15) 0.0175(16) -0.0026(16)
N21L 0.0291(14) 0.0356(14) 0.0478(15) 0.0050(12) 0.0157(13) -0.0034(13)
N22L 0.0278(15) 0.0363(14) 0.0470(16) 0.0046(13) 0.0162(14) -0.0041(14)
C23L 0.0272(15) 0.0390(13) 0.0467(15) 0.0042(12) 0.0168(14) -0.0035(13)
C24L 0.0285(16) 0.0387(15) 0.0477(16) 0.0050(13) 0.0164(15) -0.0026(15)
C25L 0.0290(16) 0.0373(15) 0.0483(16) 0.0056(14) 0.0161(15) -0.0025(15)
C26L 0.0314(14) 0.0329(15) 0.0471(16) 0.0050(13) 0.0133(13) -0.0023(14)
N31L 0.0362(16) 0.0361(15) 0.0489(19) 0.0068(16) 0.0196(15) 0.0058(14)
C32L 0.0359(14) 0.0357(14) 0.0474(17) 0.0070(14) 0.0190(14) 0.0043(12)
C33L 0.0371(16) 0.0388(17) 0.0516(19) 0.0079(16) 0.0165(16) 0.0044(14)
C34L 0.0384(17) 0.0407(17) 0.055(2) 0.0085(17) 0.0151(17) 0.0055(15)
C35L 0.0389(17) 0.0402(17) 0.055(2) 0.0078(17) 0.0157(17) 0.0071(15)
C36L 0.0380(17) 0.0381(17) 0.052(2) 0.0073(17) 0.0177(17) 0.0068(15)
N41L 0.0326(13) 0.0273(13) 0.0390(15) 0.0042(13) 0.0208(12) 0.0025(11)
N42L 0.0329(14) 0.0284(14) 0.0394(16) 0.0052(14) 0.0215(13) 0.0028(12)
C43L 0.0339(14) 0.0313(13) 0.0422(16) 0.0057(13) 0.0207(13) 0.0020(12)
C44L 0.0339(15) 0.0306(14) 0.0412(17) 0.0052(15) 0.0203(14) 0.0009(13)
C45L 0.0338(15) 0.0287(15) 0.0400(17) 0.0044(14) 0.0205(14) 0.0016(13)
C46L 0.0322(13) 0.0254(15) 0.0383(15) 0.0042(14) 0.0194(12) 0.0026(13)
C51L 0.0323(12) 0.0267(14) 0.0426(14) 0.0035(13) 0.0127(12) 0.0010(13)
C52L 0.0319(13) 0.0280(16) 0.0437(16) 0.0047(14) 0.0129(13) -0.0006(14)
C53L 0.0320(13) 0.0300(15) 0.0454(15) 0.0044(13) 0.0126(12) -0.0009(13)
C54L 0.0343(15) 0.0297(17) 0.0450(16) 0.0030(14) 0.0112(14) -0.0001(15)
C55L 0.0347(16) 0.0292(17) 0.0440(17) 0.0019(15) 0.0108(14) 0.0012(15)
C56L 0.0340(15) 0.0279(17) 0.0431(16) 0.0020(14) 0.0112(14) 0.0023(15)
C61L 0.0307(12) 0.0249(14) 0.0397(14) 0.0042(13) 0.0160(12) 0.0013(12)
C62L 0.0311(13) 0.0246(15) 0.0383(15) 0.0044(14) 0.0166(12) 0.0023(13)
C63L 0.0309(13) 0.0245(14) 0.0378(14) 0.0038(13) 0.0179(11) 0.0026(12)
C64L 0.0301(15) 0.0246(16) 0.0379(15) 0.0026(15) 0.0180(13) 0.0030(14)
C65L 0.0298(15) 0.0248(17) 0.0386(16) 0.0033(15) 0.0180(13) 0.0036(15)
C66L 0.0299(15) 0.0249(16) 0.0400(15) 0.0037(15) 0.0174(13) 0.0026(14)

loop_
_atom_type_symbol
_atom_type_description
_atom_type_scat_dispersion_real
_atom_type_scat_dispersion_imag
_atom_type_scat_source
C C 0.0033 0.0016 'International Tables Vol C Tables 4.2.6.8 and 6.1.1.4'
H H 0.0000 0.0000 'International Tables Vol C Tables 4.2.6.8 and 6.1.1.4'
B B 0.0013 0.0007 'International Tables Vol C Tables 4.2.6.8 and 6.1.1.4'
N N 0.0061 0.0033 'International Tables Vol C Tables 4.2.6.8 and 6.1.1.4'
F F 0.0171 0.0103 'International Tables Vol C Tables 4.2.6.8 and 6.1.1.4'
Ni Ni 0.3393 1.1124 'International Tables Vol C Tables 4.2.6.8 and 6.1.1.4'
O O 0.0106 0.0060 'International Tables Vol C Tables 4.2.6.8 and 6.1.1.4'

loop_
_geom_angle_atom_site_label_1
_geom_angle_atom_site_label_2
_geom_angle_atom_site_label_3
_geom_angle
N22C Ni1 N22B 98.90(18)
N22C Ni1 N11B 168.67(15)
N22B Ni1 N11B 78.02(13)
N22C Ni1 N22A 101.81(17)
N22B Ni1 N22A 99.60(18)
N11B Ni1 N22A 89.48(15)
N22C Ni1 N11A 89.35(19)
N22B Ni1 N11A 171.72(18)
N11B Ni1 N11A 94.02(14)
N22A Ni1 N11A 77.85(16)
N22C Ni1 N11C 77.81(13)
N22B Ni1 N11C 89.33(16)
N11B Ni1 N11C 91.19(10)
N22A Ni1 N11C 170.98(15)
N11A Ni1 N11C 93.13(14)
N11D Ni2 N11E 175.84(11)
N11D Ni2 N42A 94.53(16)
N11E Ni2 N42A 89.04(16)
N11D Ni2 N31A 92.25(14)
N11E Ni2 N31A 90.63(15)
N42A Ni2 N31A 77.49(17)
N11D Ni2 N22D 78.00(12)
N11E Ni2 N22D 99.33(14)
N42A Ni2 N22D 99.12(17)
N31A Ni2 N22D 169.47(18)
N11D Ni2 N22E 99.01(14)
N11E Ni2 N22E 77.98(14)
N42A Ni2 N22E 161.81(18)
N31A Ni2 N22E 89.83(18)
N22D Ni2 N22E 95.55(19)
N31D Ni3 N11F 176.13(16)
N31D Ni3 N22F 98.92(17)
N11F Ni3 N22F 78.21(13)
N31D Ni3 N31B 90.07(19)
N11F Ni3 N31B 93.01(15)
N22F Ni3 N31B 169.91(19)
N31D Ni3 N42D 77.66(19)
N11F Ni3 N42D 99.98(16)
N22F Ni3 N42D 96.16(19)
N31B Ni3 N42D 90.21(19)
N31D Ni3 N42B 93.2(2)
N11F Ni3 N42B 89.74(16)
N22F Ni3 N42B 97.56(19)
N31B Ni3 N42B 77.23(18)
N42D Ni3 N42B 164.56(19)
N31E Ni4 N42C 90.3(2)
N31E Ni4 N42F 102.0(2)
N42C Ni4 N42F 162.2(2)
N31E Ni4 N31F 176.63(18)
N42C Ni4 N31F 90.8(2)
N42F Ni4 N31F 77.63(19)
N31E Ni4 N42E 77.74(17)
N42C Ni4 N42E 100.89(18)
N42F Ni4 N42E 94.3(2)
N31F Ni4 N42E 98.93(18)
N31E Ni4 N31C 92.01(18)
N42C Ni4 N31C 77.67(16)
N42F Ni4 N31C 88.98(19)
N31F Ni4 N31C 91.33(19)
N42E Ni4 N31C 169.67(19)
C12A N11A C16A 120.0
C12A N11A Ni1 114.4(2)
C16A N11A Ni1 125.6(2)
C23A C12A N11A 115.6(3)
C23A C12A C13A 124.3(3)
N11A C12A C13A 120.0
C14A C13A C12A 120.0
C14A C13A H13A 120.0
C12A C13A H13A 120.0
C15A C14A C13A 120.0
C15A C14A H14A 120.0
C13A C14A H14A 120.0
C16A C15A C14A 120.0
C16A C15A H15A 120.0
C14A C15A H15A 120.0
C15A C16A N11A 120.0
C15A C16A H16A 120.0
N11A C16A H16A 120.0
C26A N21A N22A 123.2(4)
C26A N21A C25A 128.7(4)
N22A N21A C25A 108.0
N21A N22A C23A 108.0
N21A N22A Ni1 139.1(2)
C23A N22A Ni1 111.2(2)
C12A C23A N22A 118.8(3)
C12A C23A C24A 133.1(4)
N22A C23A C24A 108.0
C23A C24A C25A 108.0
C23A C24A H24A 126.0
C25A C24A H24A 126.0
N21A C25A C24A 108.0
N21A C25A H25A 126.0
C24A C25A H25A 126.0
N21A C26A C53A 115.3(5)
N21A C26A H26A 108.5
C53A C26A H26A 108.5
N21A C26A H26B 108.5
C53A C26A H26B 108.5
H26A C26A H26B 107.5
C32A N31A C36A 120.0
C32A N31A Ni2 114.8(2)
C36A N31A Ni2 125.0(2)
C43A C32A N31A 115.8(3)
C43A C32A C33A 124.1(3)
N31A C32A C33A 120.0
C32A C33A C34A 120.0
C32A C33A H33A 120.0
C34A C33A H33A 120.0
C35A C34A C33A 120.0
C35A C34A H34A 120.0
C33A C34A H34A 120.0
C36A C35A C34A 120.0
C36A C35A H35A 120.0
C34A C35A H35A 120.0
C35A C36A N31A 120.0
C35A C36A H36A 120.0
N31A C36A H36A 120.0
C46A N41A N42A 123.3(4)
C46A N41A C45A 128.0(4)
N42A N41A C45A 108.0
N41A N42A C43A 108.0
N41A N42A Ni2 138.5(2)
C43A N42A Ni2 111.8(2)
C32A C43A N42A 119.0(4)
C32A C43A C44A 133.0(4)
N42A C43A C44A 108.0
C43A C44A C45A 108.0
C43A C44A H44A 126.0
C45A C44A H44A 126.0
N41A C45A C44A 108.0
N41A C45A H45A 126.0
C44A C45A H45A 126.0
N41A C46A C63A 114.5(5)
N41A C46A H46A 108.6
C63A C46A H46A 108.6
N41A C46A H46B 108.6
C63A C46A H46B 108.6
H46A C46A H46B 107.6
C52A C51A C56A 120.0
C52A C51A C61A 120.1
C56A C51A C61A 119.9
C51A C52A C53A 120.0
C51A C52A H52A 120.0
C53A C52A H52A 120.0
C54A C53A C52A 120.0
C54A C53A C26A 122.4(3)
C52A C53A C26A 117.6(3)
C55A C54A C53A 120.0
C55A C54A H54A 120.0
C53A C54A H54A 120.0
C56A C55A C54A 120.0
C56A C55A H55A 120.0
C54A C55A H55A 120.0
C55A C56A C51A 120.0
C55A C56A H56A 120.0
C51A C56A H56A 120.0
C62A C61A C66A 120.0
C62A C61A C51A 119.4
C66A C61A C51A 120.5
C63A C62A C61A 120.0
C63A C62A H62A 120.0
C61A C62A H62A 120.0
C62A C63A C64A 120.0
C62A C63A C46A 117.5(3)
C64A C63A C46A 122.5(3)
C63A C64A C65A 120.0
C63A C64A H64A 120.0
C65A C64A H64A 120.0
C64A C65A C66A 120.0
C64A C65A H65A 120.0
C66A C65A H65A 120.0
C65A C66A C61A 120.0
C65A C66A H66A 120.0
C61A C66A H66A 120.0
C12B N11B C16B 120.0
C12B N11B Ni1 114.92(9)
C16B N11B Ni1 124.85(8)
C23B C12B N11B 115.4(2)
C23B C12B C13B 124.6(2)
N11B C12B C13B 120.0
C12B C13B C14B 120.0
C12B C13B H13B 120.0
C14B C13B H13B 120.0
C15B C14B C13B 120.0
C15B C14B H14B 120.0
C13B C14B H14B 120.0
C14B C15B C16B 120.0
C14B C15B H15B 120.0
C16B C15B H15B 120.0
C15B C16B N11B 120.0
C15B C16B H16B 120.0
N11B C16B H16B 120.0
C26B N21B C25B 129.3(4)
C26B N21B N22B 122.7(4)
C25B N21B N22B 108.0
C23B N22B N21B 108.0
C23B N22B Ni1 112.4(2)
N21B N22B Ni1 139.0(2)
C12B C23B C24B 133.4(3)
C12B C23B N22B 118.6(3)
C24B C23B N22B 108.0
C23B C24B C25B 108.0
C23B C24B H24B 126.0
C25B C24B H24B 126.0
N21B C25B C24B 108.0
N21B C25B H25B 126.0
C24B C25B H25B 126.0
N21B C26B C53B 114.1(5)
N21B C26B H26C 108.7
C53B C26B H26C 108.7
N21B C26B H26D 108.7
C53B C26B H26D 108.7
H26C C26B H26D 107.6
C32B N31B C36B 120.0
C32B N31B Ni3 114.5(2)
C36B N31B Ni3 125.4(2)
C43B C32B N31B 117.1(4)
C43B C32B C33B 122.8(4)
N31B C32B C33B 120.0
C34B C33B C32B 120.0
C34B C33B H33B 120.0
C32B C33B H33B 120.0
C33B C34B C35B 120.0
C33B C34B H34B 120.0
C35B C34B H34B 120.0
C34B C35B C36B 120.0
C34B C35B H35B 120.0
C36B C35B H35B 120.0
C35B C36B N31B 120.0
C35B C36B H36B 120.0
N31B C36B H36B 120.0
C46B N41B N42B 122.5(5)
C46B N41B C45B 129.4(5)
N42B N41B C45B 108.0
N41B N42B C43B 108.0
N41B N42B Ni3 139.2(3)
C43B N42B Ni3 112.2(3)
C32B C43B C44B 133.9(4)
C32B C43B N42B 118.1(4)
C44B C43B N42B 108.0
C45B C44B C43B 108.0
C45B C44B H44B 126.0
C43B C44B H44B 126.0
C44B C45B N41B 108.0
C44B C45B H45B 126.0
N41B C45B H45B 126.0
N41B C46B C63B 113.3(6)
N41B C46B H46C 108.9
C63B C46B H46C 108.9
N41B C46B H46D 108.9
C63B C46B H46D 108.9
H46C C46B H46D 107.7
C52B C51B C56B 120.0
C52B C51B C61B 120.0
C56B C51B C61B 120.0
C51B C52B C53B 120.0
C51B C52B H52B 120.0
C53B C52B H52B 120.0
C54B C53B C52B 120.0
C54B C53B C26B 121.9(3)
C52B C53B C26B 118.1(3)
C53B C54B C55B 120.0
C53B C54B H54B 120.0
C55B C54B H54B 120.0
C54B C55B C56B 120.0
C54B C55B H55B 120.0
C56B C55B H55B 120.0
C55B C56B C51B 120.0
C55B C56B H56B 120.0
C51B C56B H56B 120.0
C66B C61B C62B 120.0
C66B C61B C51B 120.0
C62B C61B C51B 119.9
C63B C62B C61B 120.0
C63B C62B H62B 120.0
C61B C62B H62B 120.0
C62B C63B C64B 120.0
C62B C63B C46B 119.1(3)
C64B C63B C46B 120.9(3)
C65B C64B C63B 120.0
C65B C64B H64B 120.0
C63B C64B H64B 120.0
C66B C65B C64B 120.0
C66B C65B H65B 120.0
C64B C65B H65B 120.0
C65B C66B C61B 120.0
C65B C66B H66B 120.0
C61B C66B H66B 120.0
C16C N11C C12C 120.0
C16C N11C Ni1 125.50(9)
C12C N11C Ni1 114.49(9)
C23C C12C C13C 124.1(2)
C23C C12C N11C 115.9(2)
C13C C12C N11C 120.0
C12C C13C C14C 120.0
C12C C13C H13C 120.0
C14C C13C H13C 120.0
C15C C14C C13C 120.0
C15C C14C H14C 120.0
C13C C14C H14C 120.0
C14C C15C C16C 120.0
C14C C15C H15C 120.0
C16C C15C H15C 120.0
N11C C16C C15C 120.0
N11C C16C H16C 120.0
C15C C16C H16C 120.0
C26C N21C N22C 124.2(4)
C26C N21C C25C 127.5(4)
N22C N21C C25C 108.0
N21C N22C C23C 108.0
N21C N22C Ni1 138.4(2)
C23C N22C Ni1 113.4(2)
C12C C23C N22C 118.1(3)
C12C C23C C24C 133.9(3)
N22C C23C C24C 108.0
C25C C24C C23C 108.0
C25C C24C H24C 126.0
C23C C24C H24C 126.0
C24C C25C N21C 108.0
C24C C25C H25C 126.0
N21C C25C H25C 126.0
N21C C26C C53C 115.6(5)
N21C C26C H26E 108.4
C53C C26C H26E 108.4
N21C C26C H26F 108.4
C53C C26C H26F 108.4
H26E C26C H26F 107.4
C32C N31C C36C 120.0
C32C N31C Ni4 114.8(2)
C36C N31C Ni4 125.2(2)
C43C C32C C33C 124.3(3)
C43C C32C N31C 115.7(3)
C33C C32C N31C 120.0
C34C C33C C32C 120.0
C34C C33C H33C 120.0
C32C C33C H33C 120.0
C33C C34C C35C 120.0
C33C C34C H34C 120.0
C35C C34C H34C 120.0
C34C C35C C36C 120.0
C34C C35C H35C 120.0
C36C C35C H35C 120.0
C35C C36C N31C 120.0
C35C C36C H36C 120.0
N31C C36C H36C 120.0
C46C N41C C45C 130.3(4)
C46C N41C N42C 121.6(4)
C45C N41C N42C 108.0
C43C N42C N41C 108.0
C43C N42C Ni4 113.0(2)
N41C N42C Ni4 138.8(2)
C32C C43C N42C 118.8(4)
C32C C43C C44C 133.1(4)
N42C C43C C44C 108.0
C43C C44C C45C 108.0
C43C C44C H44C 126.0
C45C C44C H44C 126.0
N41C C45C C44C 108.0
N41C C45C H45C 126.0
C44C C45C H45C 126.0
N41C C46C C63C 113.8(6)
N41C C46C H46E 108.8
C63C C46C H46E 108.8
N41C C46C H46F 108.8
C63C C46C H46F 108.8
H46E C46C H46F 107.7
C52C C51C C56C 120.0
C52C C51C C61C 119.3
C56C C51C C61C 120.7
C53C C52C C51C 120.0
C53C C52C H52C 120.0
C51C C52C H52C 120.0
C52C C53C C54C 120.0
C52C C53C C26C 118.7(3)
C54C C53C C26C 121.3(3)
C53C C54C C55C 120.0
C53C C54C H54C 120.0
C55C C54C H54C 120.0
C54C C55C C56C 120.0
C54C C55C H55C 120.0
C56C C55C H55C 120.0
C55C C56C C51C 120.0
C55C C56C H56C 120.0
C51C C56C H56C 120.0
C66C C61C C62C 120.0
C66C C61C C51C 119.2
C62C C61C C51C 120.8
C63C C62C C61C 120.0
C63C C62C H62C 120.0
C61C C62C H62C 120.0
C62C C63C C64C 120.0
C62C C63C C46C 118.1(3)
C64C C63C C46C 121.8(3)
C65C C64C C63C 120.0
C65C C64C H64C 120.0
C63C C64C H64C 120.0
C64C C65C C66C 120.0
C64C C65C H65C 120.0
C66C C65C H65C 120.0
C65C C66C C61C 120.0
C65C C66C H66C 120.0
C61C C66C H66C 120.0
C12D N11D C16D 120.0
C12D N11D Ni2 114.26(6)
C16D N11D Ni2 125.74(6)
C23D C12D C13D 123.0(2)
C23D C12D N11D 116.9(2)
C13D C12D N11D 120.0
C14D C13D C12D 120.0
C14D C13D H13D 120.0
C12D C13D H13D 120.0
C13D C14D C15D 120.0
C13D C14D H14D 120.0
C15D C14D H14D 120.0
C14D C15D C16D 120.0
C14D C15D H15D 120.0
C16D C15D H15D 120.0
C15D C16D N11D 120.0
C15D C16D H16D 120.0
N11D C16D H16D 120.0
C26D N21D N22D 123.7(4)
C26D N21D C25D 127.8(4)
N22D N21D C25D 108.0
N21D N22D C23D 108.0
N21D N22D Ni2 139.9(2)
C23D N22D Ni2 111.4(2)
C12D C23D C24D 133.3(3)
C12D C23D N22D 118.6(3)
C24D C23D N22D 108.0
C23D C24D C25D 108.0
C23D C24D H24D 126.0
C25D C24D H24D 126.0
C24D C25D N21D 108.0
C24D C25D H25D 126.0
N21D C25D H25D 126.0
N21D C26D C53D 117.0(5)
N21D C26D H26G 108.1
C53D C26D H26G 108.1
N21D C26D H26H 108.1
C53D C26D H26H 108.1
H26G C26D H26H 107.3
C32D N31D C36D 120.0
C32D N31D Ni3 115.9(3)
C36D N31D Ni3 123.6(3)
C43D C32D C33D 123.8(4)
C43D C32D N31D 116.1(4)
C33D C32D N31D 120.0
C32D C33D C34D 120.0
C32D C33D H33D 120.0
C34D C33D H33D 120.0
C33D C34D C35D 120.0
C33D C34D H34D 120.0
C35D C34D H34D 120.0
C34D C35D C36D 120.0
C34D C35D H35D 120.0
C36D C35D H35D 120.0
C35D C36D N31D 120.0
C35D C36D H36D 120.0
N31D C36D H36D 120.0
C46D N41D C45D 126.3(5)
C46D N41D N42D 125.4(5)
C45D N41D N42D 108.0
C43D N42D N41D 108.0
C43D N42D Ni3 112.2(3)
N41D N42D Ni3 139.5(3)
C32D C43D N42D 117.8(4)
C32D C43D C44D 133.7(4)
N42D C43D C44D 108.0
C43D C44D C45D 108.0
C43D C44D H44D 126.0
C45D C44D H44D 126.0
N41D C45D C44D 108.0
N41D C45D H45D 126.0
C44D C45D H45D 126.0
N41D C46D C63D 112.1(5)
N41D C46D H46G 109.2
C63D C46D H46G 109.2
N41D C46D H46H 109.2
C63D C46D H46H 109.2
H46G C46D H46H 107.9
C52D C51D C56D 120.0
C52D C51D C61D 119.3
C56D C51D C61D 120.6
C51D C52D C53D 120.0
C51D C52D H52D 120.0
C53D C52D H52D 120.0
C54D C53D C52D 120.0
C54D C53D C26D 121.8(3)
C52D C53D C26D 118.2(3)
C55D C54D C53D 120.0
C55D C54D H54D 120.0
C53D C54D H54D 120.0
C54D C55D C56D 120.0
C54D C55D H55D 120.0
C56D C55D H55D 120.0
C55D C56D C51D 120.0
C55D C56D H56D 120.0
C51D C56D H56D 120.0
C62D C61D C66D 120.0
C62D C61D C51D 119.4
C66D C61D C51D 120.6
C63D C62D C61D 120.0
C63D C62D H62D 120.0
C61D C62D H62D 120.0
C64D C63D C62D 120.0
C64D C63D C46D 118.7(3)
C62D C63D C46D 121.3(3)
C63D C64D C65D 120.0
C63D C64D H64D 120.0
C65D C64D H64D 120.0
C66D C65D C64D 120.0
C66D C65D H65D 120.0
C64D C65D H65D 120.0
C65D C66D C61D 120.0
C65D C66D H66D 120.0
C61D C66D H66D 120.0
C12E N11E C16E 120.0
C12E N11E Ni2 114.06(11)
C16E N11E Ni2 125.63(11)
C23E C12E N11E 116.8(2)
C23E C12E C13E 123.2(2)
N11E C12E C13E 120.0
C12E C13E C14E 120.0
C12E C13E H13E 120.0
C14E C13E H13E 120.0
C15E C14E C13E 120.0
C15E C14E H14E 120.0
C13E C14E H14E 120.0
C16E C15E C14E 120.0
C16E C15E H15E 120.0
C14E C15E H15E 120.0
C15E C16E N11E 120.0
C15E C16E H16E 120.0
N11E C16E H16E 120.0
C26E N21E N22E 123.9(4)
C26E N21E C25E 128.1(4)
N22E N21E C25E 108.0
N21E N22E C23E 108.0
N21E N22E Ni2 140.2(2)
C23E N22E Ni2 111.3(2)
C12E C23E N22E 119.2(3)
C12E C23E C24E 132.6(3)
N22E C23E C24E 108.0
C25E C24E C23E 108.0
C25E C24E H24E 126.0
C23E C24E H24E 126.0
C24E C25E N21E 108.0
C24E C25E H25E 126.0
N21E C25E H25E 126.0
N21E C26E C53E 115.1(6)
N21E C26E H26I 108.5
C53E C26E H26I 108.5
N21E C26E H26J 108.5
C53E C26E H26J 108.5
H26I C26E H26J 107.5
C32E N31E C36E 120.0
C32E N31E Ni4 115.0(2)
C36E N31E Ni4 124.8(2)
C43E C32E C33E 123.4(4)
C43E C32E N31E 116.6(4)
C33E C32E N31E 120.0
C34E C33E C32E 120.0
C34E C33E H33E 120.0
C32E C33E H33E 120.0
C33E C34E C35E 120.0
C33E C34E H34E 120.0
C35E C34E H34E 120.0
C36E C35E C34E 120.0
C36E C35E H35E 120.0
C34E C35E H35E 120.0
C35E C36E N31E 120.0
C35E C36E H36E 120.0
N31E C36E H36E 120.0
C46E N41E N42E 123.8(4)
C46E N41E C45E 127.3(4)
N42E N41E C45E 108.0
C43E N42E N41E 108.0
C43E N42E Ni4 111.7(2)
N41E N42E Ni4 139.9(2)
C32E C43E N42E 118.6(4)
C32E C43E C44E 133.4(4)
N42E C43E C44E 108.0
C45E C44E C43E 108.0
C45E C44E H44E 126.0
C43E C44E H44E 126.0
C44E C45E N41E 108.0
C44E C45E H45E 126.0
N41E C45E H45E 126.0
N41E C46E C63E 116.4(6)
N41E C46E H46I 108.2
C63E C46E H46I 108.2
N41E C46E H46J 108.2
C63E C46E H46J 108.2
H46I C46E H46J 107.4
C52E C51E C56E 120.0
C52E C51E C61E 120.7
C56E C51E C61E 119.2
C53E C52E C51E 120.0
C53E C52E H52E 120.0
C51E C52E H52E 120.0
C54E C53E C52E 120.0
C54E C53E C26E 118.4(3)
C52E C53E C26E 121.6(3)
C53E C54E C55E 120.0
C53E C54E H54E 120.0
C55E C54E H54E 120.0
C54E C55E C56E 120.0
C54E C55E H55E 120.0
C56E C55E H55E 120.0
C55E C56E C51E 120.0
C55E C56E H56E 120.0
C51E C56E H56E 120.0
C62E C61E C66E 120.0
C62E C61E C51E 119.2
C66E C61E C51E 120.8
C63E C62E C61E 120.0
C63E C62E H62E 120.0
C61E C62E H62E 120.0
C62E C63E C64E 120.0
C62E C63E C46E 115.9(3)
C64E C63E C46E 124.0(3)
C63E C64E C65E 120.0
C63E C64E H64E 120.0
C65E C64E H64E 120.0
C64E C65E C66E 120.0
C64E C65E H65E 120.0
C66E C65E H65E 120.0
C65E C66E C61E 120.0
C65E C66E H66E 120.0
C61E C66E H66E 120.0
C12F N11F C16F 120.0
C12F N11F Ni3 114.73(7)
C16F N11F Ni3 125.06(7)
C23F C12F C13F 123.4(2)
C23F C12F N11F 116.6(2)
C13F C12F N11F 120.0
C12F C13F C14F 120.0
C12F C13F H13F 120.0
C14F C13F H13F 120.0
C15F C14F C13F 120.0
C15F C14F H14F 120.0
C13F C14F H14F 120.0
C14F C15F C16F 120.0
C14F C15F H15F 120.0
C16F C15F H15F 120.0
C15F C16F N11F 120.0
C15F C16F H16F 120.0
N11F C16F H16F 120.0
C26F N21F C25F 126.4(4)
C26F N21F N22F 124.7(4)
C25F N21F N22F 108.0
C23F N22F N21F 108.0
C23F N22F Ni3 111.7(2)
N21F N22F Ni3 140.0(2)
C12F C23F C24F 133.6(3)
C12F C23F N22F 118.3(3)
C24F C23F N22F 108.0
C23F C24F C25F 108.0
C23F C24F H24F 126.0
C25F C24F H24F 126.0
C24F C25F N21F 108.0
C24F C25F H25F 126.0
N21F C25F H25F 126.0
N21F C26F C53F 116.3(6)
N21F C26F H26K 108.2
C53F C26F H26K 108.2
N21F C26F H26L 108.2
C53F C26F H26L 108.2
H26K C26F H26L 107.4
C32F N31F C36F 120.0
C32F N31F Ni4 114.2(2)
C36F N31F Ni4 125.4(2)
C43F C32F N31F 116.7(4)
C43F C32F C33F 123.3(4)
N31F C32F C33F 120.0
C34F C33F C32F 120.0
C34F C33F H33F 120.0
C32F C33F H33F 120.0
C35F C34F C33F 120.0
C35F C34F H34F 120.0
C33F C34F H34F 120.0
C34F C35F C36F 120.0
C34F C35F H35F 120.0
C36F C35F H35F 120.0
C35F C36F N31F 120.0
C35F C36F H36F 120.0
N31F C36F H36F 120.0
C46F N41F N42F 124.2(5)
C46F N41F C45F 127.7(5)
N42F N41F C45F 108.0
C43F N42F N41F 108.0
C43F N42F Ni4 112.2(3)
N41F N42F Ni4 138.8(3)
C32F C43F N42F 118.9(4)
C32F C43F C44F 132.8(4)
N42F C43F C44F 108.0
C45F C44F C43F 108.0
C45F C44F H44F 126.0
C43F C44F H44F 126.0
N41F C45F C44F 108.0
N41F C45F H45F 126.0
C44F C45F H45F 126.0
N41F C46F C63F 113.2(6)
N41F C46F H46K 108.9
C63F C46F H46K 108.9
N41F C46F H46L 108.9
C63F C46F H46L 108.9
H46K C46F H46L 107.8
C52F C51F C56F 120.0
C52F C51F C61F 118.6
C56F C51F C61F 121.4
C51F C52F C53F 120.0
C51F C52F H52F 120.0
C53F C52F H52F 120.0
C54F C53F C52F 120.0
C54F C53F C26F 123.1(3)
C52F C53F C26F 116.9(3)
C53F C54F C55F 120.0
C53F C54F H54F 120.0
C55F C54F H54F 120.0
C56F C55F C54F 120.0
C56F C55F H55F 120.0
C54F C55F H55F 120.0
C55F C56F C51F 120.0
C55F C56F H56F 120.0
C51F C56F H56F 120.0
C62F C61F C66F 120.0
C62F C61F C51F 119.5
C66F C61F C51F 120.4
C63F C62F C61F 120.0
C63F C62F H62F 120.0
C61F C62F H62F 120.0
C64F C63F C62F 120.0
C64F C63F C46F 118.8(4)
C62F C63F C46F 121.2(4)
C63F C64F C65F 120.0
C63F C64F H64F 120.0
C65F C64F H64F 120.0
C66F C65F C64F 120.0
C66F C65F H65F 120.0
C64F C65F H65F 120.0
C65F C66F C61F 120.0
C65F C66F H66F 120.0
C61F C66F H66F 120.0
N22I Ni5 N11G 171.13(19)
N22I Ni5 N22G 100.0(2)
N11G Ni5 N22G 78.10(18)
N22I Ni5 N11I 77.81(16)
N11G Ni5 N11I 93.50(17)
N22G Ni5 N11I 90.48(15)
N22I Ni5 N22H 99.7(2)
N11G Ni5 N22H 89.2(2)
N22G Ni5 N22H 100.87(19)
N11I Ni5 N22H 168.65(15)
N22I Ni5 N11H 89.52(17)
N11G Ni5 N11H 92.68(15)
N22G Ni5 N11H 170.40(15)
N11I Ni5 N11H 92.75(12)
N22H Ni5 N11H 76.09(15)
N22K Ni6 N42G 99.55(19)
N22K Ni6 N11J 99.21(14)
N42G Ni6 N11J 90.27(17)
N22K Ni6 N11K 78.66(14)
N42G Ni6 N11K 93.58(16)
N11J Ni6 N11K 175.86(12)
N22K Ni6 N31G 170.41(19)
N42G Ni6 N31G 77.47(19)
N11J Ni6 N31G 89.96(16)
N11K Ni6 N31G 92.36(16)
N22K Ni6 N22J 93.6(2)
N42G Ni6 N22J 163.67(19)
N11J Ni6 N22J 78.01(14)
N11K Ni6 N22J 98.52(14)
N31G Ni6 N22J 91.05(19)
N11L Ni7 N42H 92.25(17)
N11L Ni7 N31J 175.51(14)
N42H Ni7 N31J 90.3(2)
N11L Ni7 N31H 90.44(16)
N42H Ni7 N31H 77.33(16)
N31J Ni7 N31H 93.72(19)
N11L Ni7 N22L 79.12(16)
N42H Ni7 N22L 164.06(19)
N31J Ni7 N22L 99.21(19)
N31H Ni7 N22L 89.25(18)
N11L Ni7 N42J 98.48(14)
N42H Ni7 N42J 100.82(18)
N31J Ni7 N42J 77.41(17)
N31H Ni7 N42J 170.98(19)
N22L Ni7 N42J 93.75(19)
N31K Ni8 N31L 178.5(2)
N31K Ni8 N42L 100.16(18)
N31L Ni8 N42L 78.64(17)
N31K Ni8 N42K 78.98(19)
N31L Ni8 N42K 100.2(2)
N42L Ni8 N42K 94.63(19)
N31K Ni8 N31I 89.2(2)
N31L Ni8 N31I 92.1(2)
N42L Ni8 N31I 169.7(2)
N42K Ni8 N31I 91.35(18)
N31K Ni8 N42I 92.5(2)
N31L Ni8 N42I 88.5(2)
N42L Ni8 N42I 98.26(19)
N42K Ni8 N42I 165.7(2)
N31I Ni8 N42I 76.87(18)
C12G N11G C16G 120.0
C12G N11G Ni5 114.6(2)
C16G N11G Ni5 125.3(2)
C23G C12G N11G 116.2(4)
C23G C12G C13G 123.7(4)
N11G C12G C13G 120.0
C14G C13G C12G 120.0
C14G C13G H13G 120.0
C12G C13G H13G 120.0
C15G C14G C13G 120.0
C15G C14G H14G 120.0
C13G C14G H14G 120.0
C14G C15G C16G 120.0
C14G C15G H15G 120.0
C16G C15G H15G 120.0
C15G C16G N11G 120.0
C15G C16G H16G 120.0
N11G C16G H16G 120.0
C26G N21G N22G 123.3(5)
C26G N21G C25G 128.4(5)
N22G N21G C25G 108.0
C23G N22G N21G 108.0
C23G N22G Ni5 112.0(2)
N21G N22G Ni5 139.0(3)
C12G C23G N22G 117.6(4)
C12G C23G C24G 134.3(4)
N22G C23G C24G 108.0
C23G C24G C25G 108.0
C23G C24G H24G 126.0
C25G C24G H24G 126.0
C24G C25G N21G 108.0
C24G C25G H25G 126.0
N21G C25G H25G 126.0
N21G C26G C53G 114.4(5)
N21G C26G H26M 108.7
C53G C26G H26M 108.7
N21G C26G H26N 108.7
C53G C26G H26N 108.7
H26M C26G H26N 107.6
C32G N31G C36G 120.0
C32G N31G Ni6 114.9(3)
C36G N31G Ni6 124.8(3)
C43G C32G N31G 116.0(4)
C43G C32G C33G 123.9(4)
N31G C32G C33G 120.0
C34G C33G C32G 120.0
C34G C33G H33G 120.0
C32G C33G H33G 120.0
C35G C34G C33G 120.0
C35G C34G H34G 120.0
C33G C34G H34G 120.0
C34G C35G C36G 120.0
C34G C35G H35G 120.0
C36G C35G H35G 120.0
C35G C36G N31G 120.0
C35G C36G H36G 120.0
N31G C36G H36G 120.0
C46G N41G C45G 128.3(5)
C46G N41G N42G 123.3(5)
C45G N41G N42G 108.0
C43G N42G N41G 108.0
C43G N42G Ni6 112.8(3)
N41G N42G Ni6 137.8(3)
C32G C43G C44G 133.8(4)
C32G C43G N42G 118.2(4)
C44G C43G N42G 108.0
C43G C44G C45G 108.0
C43G C44G H44G 126.0
C45G C44G H44G 126.0
N41G C45G C44G 108.0
N41G C45G H45G 126.0
C44G C45G H45G 126.0
N41G C46G C63G 114.9(6)
N41G C46G H46M 108.5
C63G C46G H46M 108.5
N41G C46G H46N 108.5
C63G C46G H46N 108.5
H46M C46G H46N 107.5
C52G C51G C56G 120.0
C52G C51G C61G 119.8
C56G C51G C61G 120.2
C51G C52G C53G 120.0
C51G C52G H52G 120.0
C53G C52G H52G 120.0
C54G C53G C52G 120.0
C54G C53G C26G 123.5(3)
C52G C53G C26G 116.4(3)
C55G C54G C53G 120.0
C55G C54G H54G 120.0
C53G C54G H54G 120.0
C56G C55G C54G 120.0
C56G C55G H55G 120.0
C54G C55G H55G 120.0
C55G C56G C51G 120.0
C55G C56G H56G 120.0
C51G C56G H56G 120.0
C62G C61G C66G 120.0
C62G C61G C51G 118.1
C66G C61G C51G 121.7
C61G C62G C63G 120.0
C61G C62G H62G 120.0
C63G C62G H62G 120.0
C62G C63G C64G 120.0
C62G C63G C46G 117.0(3)
C64G C63G C46G 123.0(3)
C65G C64G C63G 120.0
C65G C64G H64G 120.0
C63G C64G H64G 120.0
C64G C65G C66G 120.0
C64G C65G H65G 120.0
C66G C65G H65G 120.0
C65G C66G C61G 120.0
C65G C66G H66G 120.0
C61G C66G H66G 120.0
C12H N11H C16H 120.0
C12H N11H Ni5 114.72(8)
C16H N11H Ni5 125.27(8)
C23H C12H N11H 116.4(2)
C23H C12H C13H 123.5(2)
N11H C12H C13H 120.0
C14H C13H C12H 120.0
C14H C13H H13H 120.0
C12H C13H H13H 120.0
C15H C14H C13H 120.0
C15H C14H H14H 120.0
C13H C14H H14H 120.0
C14H C15H C16H 120.0
C14H C15H H15H 120.0
C16H C15H H15H 120.0
N11H C16H C15H 120.0
N11H C16H H16H 120.0
C15H C16H H16H 120.0
C25H N21H N22H 108.0
C25H N21H C26H 129.1(5)
N22H N21H C26H 122.7(5)
C23H N22H N21H 108.0
C23H N22H Ni5 113.7(3)
N21H N22H Ni5 138.1(3)
C12H C23H N22H 118.3(4)
C12H C23H C24H 133.5(4)
N22H C23H C24H 108.0
C25H C24H C23H 108.0
C25H C24H H24H 126.0
C23H C24H H24H 126.0
N21H C25H C24H 108.0
N21H C25H H25H 126.0
C24H C25H H25H 126.0
N21H C26H C53H 113.0(6)
N21H C26H H26O 109.0
C53H C26H H26O 109.0
N21H C26H H26P 109.0
C53H C26H H26P 109.0
H26O C26H H26P 107.8
C32H N31H C36H 120.0
C32H N31H Ni7 114.7(2)
C36H N31H Ni7 125.2(2)
C43H C32H C33H 123.1(3)
C43H C32H N31H 116.9(3)
C33H C32H N31H 120.0
C32H C33H C34H 120.0
C32H C33H H33H 120.0
C34H C33H H33H 120.0
C33H C34H C35H 120.0
C33H C34H H34H 120.0
C35H C34H H34H 120.0
C36H C35H C34H 120.0
C36H C35H H35H 120.0
C34H C35H H35H 120.0
C35H C36H N31H 120.0
C35H C36H H36H 120.0
N31H C36H H36H 120.0
C46H N41H N42H 122.5(4)
C46H N41H C45H 129.3(4)
N42H N41H C45H 108.0
N41H N42H C43H 108.0
N41H N42H Ni7 138.4(2)
C43H N42H Ni7 113.6(2)
C32H C43H C44H 134.6(4)
C32H C43H N42H 117.4(4)
C44H C43H N42H 108.0
C43H C44H C45H 108.0
C43H C44H H44H 126.0
C45H C44H H44H 126.0
N41H C45H C44H 108.0
N41H C45H H45H 126.0
C44H C45H H45H 126.0
N41H C46H C63H 112.7(5)
N41H C46H H46O 109.1
C63H C46H H46O 109.1
N41H C46H H46P 109.1
C63H C46H H46P 109.1
H46O C46H H46P 107.8
C52H C51H C56H 120.0
C52H C51H C61H 119.0
C56H C51H C61H 121.0
C51H C52H C53H 120.0
C51H C52H H52H 120.0
C53H C52H H52H 120.0
C54H C53H C52H 120.0
C54H C53H C26H 123.6(3)
C52H C53H C26H 116.4(3)
C55H C54H C53H 120.0
C55H C54H H54H 120.0
C53H C54H H54H 120.0
C54H C55H C56H 120.0
C54H C55H H55H 120.0
C56H C55H H55H 120.0
C55H C56H C51H 120.0
C55H C56H H56H 120.0
C51H C56H H56H 120.0
C62H C61H C66H 120.0
C62H C61H C51H 119.9
C66H C61H C51H 120.1
C61H C62H C63H 120.0
C61H C62H H62H 120.0
C63H C62H H62H 120.0
C64H C63H C62H 120.0
C64H C63H C46H 123.4(3)
C62H C63H C46H 116.4(3)
C65H C64H C63H 120.0
C65H C64H H64H 120.0
C63H C64H H64H 120.0
C64H C65H C66H 120.0
C64H C65H H65H 120.0
C66H C65H H65H 120.0
C65H C66H C61H 120.0
C65H C66H H66H 120.0
C61H C66H H66H 120.0
C16I N11I C12I 120.0
C16I N11I Ni5 125.19(9)
C12I N11I Ni5 114.67(9)
C23I C12I C13I 124.8(3)
C23I C12I N11I 115.2(3)
C13I C12I N11I 120.0
C14I C13I C12I 120.0
C14I C13I H13I 120.0
C12I C13I H13I 120.0
C15I C14I C13I 120.0
C15I C14I H14I 120.0
C13I C14I H14I 120.0
C14I C15I C16I 120.0
C14I C15I H15I 120.0
C16I C15I H15I 120.0
N11I C16I C15I 120.0
N11I C16I H16I 120.0
C15I C16I H16I 120.0
C26I N21I C25I 129.3(5)
C26I N21I N22I 122.7(5)
C25I N21I N22I 108.0
C23I N22I N21I 108.0
C23I N22I Ni5 112.4(3)
N21I N22I Ni5 138.3(3)
C12I C23I C24I 133.4(4)
C12I C23I N22I 118.5(4)
C24I C23I N22I 108.0
C23I C24I C25I 108.0
C23I C24I H24I 126.0
C25I C24I H24I 126.0
C24I C25I N21I 108.0
C24I C25I H25I 126.0
N21I C25I H25I 126.0
N21I C26I C53I 113.2(6)
N21I C26I H26Q 108.9
C53I C26I H26Q 108.9
N21I C26I H26R 108.9
C53I C26I H26R 108.9
H26Q C26I H26R 107.8
C32I N31I C36I 120.0
C32I N31I Ni8 114.4(2)
C36I N31I Ni8 125.6(2)
C43I C32I N31I 117.4(4)
C43I C32I C33I 122.6(4)
N31I C32I C33I 120.0
C34I C33I C32I 120.0
C34I C33I H33I 120.0
C32I C33I H33I 120.0
C33I C34I C35I 120.0
C33I C34I H34I 120.0
C35I C34I H34I 120.0
C36I C35I C34I 120.0
C36I C35I H35I 120.0
C34I C35I H35I 120.0
C35I C36I N31I 120.0
C35I C36I H36I 120.0
N31I C36I H36I 120.0
C46I N41I N42I 124.2(5)
C46I N41I C45I 127.7(5)
N42I N41I C45I 108.0
N41I N42I C43I 108.0
N41I N42I Ni8 138.3(3)
C43I N42I Ni8 112.2(3)
C32I C43I C44I 134.6(4)
C32I C43I N42I 117.3(4)
C44I C43I N42I 108.0
C43I C44I C45I 108.0
C43I C44I H44I 126.0
C45I C44I H44I 126.0
C44I C45I N41I 108.0
C44I C45I H45I 126.0
N41I C45I H45I 126.0
N41I C46I C63I 113.1(6)
N41I C46I H46Q 109.0
C63I C46I H46Q 109.0
N41I C46I H46R 109.0
C63I C46I H46R 109.0
H46Q C46I H46R 107.8
C52I C51I C56I 120.0
C52I C51I C61I 121.5
C56I C51I C61I 118.5
C51I C52I C53I 120.0
C51I C52I H52I 120.0
C53I C52I H52I 120.0
C52I C53I C54I 120.0
C52I C53I C26I 117.0(3)
C54I C53I C26I 122.9(3)
C55I C54I C53I 120.0
C55I C54I H54I 120.0
C53I C54I H54I 120.0
C54I C55I C56I 120.0
C54I C55I H55I 120.0
C56I C55I H55I 120.0
C55I C56I C51I 120.0
C55I C56I H56I 120.0
C51I C56I H56I 120.0
C62I C61I C66I 120.0
C62I C61I C51I 120.6
C66I C61I C51I 119.4
C61I C62I C63I 120.0
C61I C62I H62I 120.0
C63I C62I H62I 120.0
C62I C63I C64I 120.0
C62I C63I C46I 117.6(4)
C64I C63I C46I 122.4(4)
C63I C64I C65I 120.0
C63I C64I H64I 120.0
C65I C64I H64I 120.0
C66I C65I C64I 120.0
C66I C65I H65I 120.0
C64I C65I H65I 120.0
C65I C66I C61I 120.0
C65I C66I H66I 120.0
C61I C66I H66I 120.0
C12J N11J C16J 120.0
C12J N11J Ni6 114.13(10)
C16J N11J Ni6 125.38(11)
C23J C12J N11J 116.9(2)
C23J C12J C13J 123.1(2)
N11J C12J C13J 120.0
C12J C13J C14J 120.0
C12J C13J H13J 120.0
C14J C13J H13J 120.0
C15J C14J C13J 120.0
C15J C14J H14J 120.0
C13J C14J H14J 120.0
C16J C15J C14J 120.0
C16J C15J H15J 120.0
C14J C15J H15J 120.0
C15J C16J N11J 120.0
C15J C16J H16J 120.0
N11J C16J H16J 120.0
C26J N21J C25J 129.3(4)
C26J N21J N22J 122.7(4)
C25J N21J N22J 108.0
C23J N22J N21J 108.0
C23J N22J Ni6 111.0(2)
N21J N22J Ni6 140.2(2)
C12J C23J N22J 119.0(3)
C12J C23J C24J 132.9(3)
N22J C23J C24J 108.0
C23J C24J C25J 108.0
C23J C24J H24J 126.0
C25J C24J H24J 126.0
N21J C25J C24J 108.0
N21J C25J H25J 126.0
C24J C25J H25J 126.0
N21J C26J C53J 112.8(6)
N21J C26J H26S 109.0
C53J C26J H26S 109.0
N21J C26J H26T 109.0
C53J C26J H26T 109.0
H26S C26J H26T 107.8
C32J N31J C36J 120.0
C32J N31J Ni7 115.3(2)
C36J N31J Ni7 124.5(2)
C43J C32J N31J 115.6(4)
C43J C32J C33J 124.3(4)
N31J C32J C33J 120.0
C32J C33J C34J 120.0
C32J C33J H33J 120.0
C34J C33J H33J 120.0
C33J C34J C35J 120.0
C33J C34J H34J 120.0
C35J C34J H34J 120.0
C36J C35J C34J 120.0
C36J C35J H35J 120.0
C34J C35J H35J 120.0
C35J C36J N31J 120.0
C35J C36J H36J 120.0
N31J C36J H36J 120.0
C46J N41J C45J 127.4(4)
C46J N41J N42J 123.5(4)
C45J N41J N42J 108.0
C43J N42J N41J 108.0
C43J N42J Ni7 111.7(2)
N41J N42J Ni7 139.3(3)
C32J C43J N42J 119.1(4)
C32J C43J C44J 132.9(4)
N42J C43J C44J 108.0
C45J C44J C43J 108.0
C45J C44J H44J 126.0
C43J C44J H44J 126.0
C44J C45J N41J 108.0
C44J C45J H45J 126.0
N41J C45J H45J 126.0
N41J C46J C63J 116.9(5)
N41J C46J H46S 108.1
C63J C46J H46S 108.1
N41J C46J H46T 108.1
C63J C46J H46T 108.1
H46S C46J H46T 107.3
C52J C51J C56J 120.0
C52J C51J C61J 121.4
C56J C51J C61J 118.6
C51J C52J C53J 120.0
C51J C52J H52J 120.0
C53J C52J H52J 120.0
C54J C53J C52J 120.0
C54J C53J C26J 115.6(3)
C52J C53J C26J 124.4(3)
C53J C54J C55J 120.0
C53J C54J H54J 120.0
C55J C54J H54J 120.0
C56J C55J C54J 120.0
C56J C55J H55J 120.0
C54J C55J H55J 120.0
C55J C56J C51J 120.0
C55J C56J H56J 120.0
C51J C56J H56J 120.0
C62J C61J C66J 120.0
C62J C61J C51J 118.0
C66J C61J C51J 122.0
C61J C62J C63J 120.0
C61J C62J H62J 120.0
C63J C62J H62J 120.0
C62J C63J C64J 120.0
C62J C63J C46J 116.1(3)
C64J C63J C46J 123.9(3)
C65J C64J C63J 120.0
C65J C64J H64J 120.0
C63J C64J H64J 120.0
C66J C65J C64J 120.0
C66J C65J H65J 120.0
C64J C65J H65J 120.0
C65J C66J C61J 120.0
C65J C66J H66J 120.0
C61J C66J H66J 120.0
C12K N11K C16K 120.0
C12K N11K Ni6 113.80(10)
C16K N11K Ni6 126.20(10)
C23K C12K N11K 116.1(2)
C23K C12K C13K 123.9(2)
N11K C12K C13K 120.0
C14K C13K C12K 120.0
C14K C13K H13K 120.0
C12K C13K H13K 120.0
C15K C14K C13K 120.0
C15K C14K H14K 120.0
C13K C14K H14K 120.0
C14K C15K C16K 120.0
C14K C15K H15K 120.0
C16K C15K H15K 120.0
N11K C16K C15K 120.0
N11K C16K H16K 120.0
C15K C16K H16K 120.0
C26K N21K N22K 122.9(4)
C26K N21K C25K 128.5(5)
N22K N21K C25K 108.0
N21K N22K C23K 108.0
N21K N22K Ni6 140.0(2)
C23K N22K Ni6 111.5(2)
C12K C23K C24K 132.8(3)
C12K C23K N22K 119.1(3)
C24K C23K N22K 108.0
C23K C24K C25K 108.0
C23K C24K H24K 126.0
C25K C24K H24K 126.0
N21K C25K C24K 108.0
N21K C25K H25K 126.0
C24K C25K H25K 126.0
N21K C26K C53K 113.7(6)
N21K C26K H26U 108.8
C53K C26K H26U 108.8
N21K C26K H26V 108.8
C53K C26K H26V 108.8
H26U C26K H26V 107.7
C32K N31K C36K 120.0
C32K N31K Ni8 115.5(3)
C36K N31K Ni8 123.9(3)
C43K C32K N31K 115.9(4)
C43K C32K C33K 124.1(4)
N31K C32K C33K 120.0
C32K C33K C34K 120.0
C32K C33K H33K 120.0
C34K C33K H33K 120.0
C35K C34K C33K 120.0
C35K C34K H34K 120.0
C33K C34K H34K 120.0
C34K C35K C36K 120.0
C34K C35K H35K 120.0
C36K C35K H35K 120.0
C35K C36K N31K 120.0
C35K C36K H36K 120.0
N31K C36K H36K 120.0
C46K N41K C45K 129.0(5)
C46K N41K N42K 123.0(5)
C45K N41K N42K 108.0
N41K N42K C43K 108.0
N41K N42K Ni8 141.1(3)
C43K N42K Ni8 110.7(3)
C32K C43K C44K 133.1(4)
C32K C43K N42K 118.6(4)
C44K C43K N42K 108.0
C43K C44K C45K 108.0
C43K C44K H44K 126.0
C45K C44K H44K 126.0
C44K C45K N41K 108.0
C44K C45K H45K 126.0
N41K C45K H45K 126.0
N41K C46K C63K 112.6(6)
N41K C46K H46U 109.1
C63K C46K H46U 109.1
N41K C46K H46V 109.1
C63K C46K H46V 109.1
H46U C46K H46V 107.8
C52K C51K C56K 120.0
C52K C51K C61K 119.7
C56K C51K C61K 120.3
C51K C52K C53K 120.0
C51K C52K H52K 120.0
C53K C52K H52K 120.0
C54K C53K C52K 120.0
C54K C53K C26K 123.3(3)
C52K C53K C26K 116.7(3)
C55K C54K C53K 120.0
C55K C54K H54K 120.0
C53K C54K H54K 120.0
C54K C55K C56K 120.0
C54K C55K H55K 120.0
C56K C55K H55K 120.0
C55K C56K C51K 120.0
C55K C56K H56K 120.0
C51K C56K H56K 120.0
C66K C61K C62K 120.0
C66K C61K C51K 121.3
C62K C61K C51K 118.7
C61K C62K C63K 120.0
C61K C62K H62K 120.0
C63K C62K H62K 120.0
C64K C63K C62K 120.0
C64K C63K C46K 118.9(3)
C62K C63K C46K 121.0(3)
C65K C64K C63K 120.0
C65K C64K H64K 120.0
C63K C64K H64K 120.0
C64K C65K C66K 120.0
C64K C65K H65K 120.0
C66K C65K H65K 120.0
C61K C66K C65K 120.0
C61K C66K H66K 120.0
C65K C66K H66K 120.0
C16L N11L C12L 120.0
C16L N11L Ni7 125.28(15)
C12L N11L Ni7 114.58(15)
C23L C12L C13L 123.7(3)
C23L C12L N11L 116.2(3)
C13L C12L N11L 120.0
C12L C13L C14L 120.0
C12L C13L H13L 120.0
C14L C13L H13L 120.0
C13L C14L C15L 120.0
C13L C14L H14L 120.0
C15L C14L H14L 120.0
C16L C15L C14L 120.0
C16L C15L H15L 120.0
C14L C15L H15L 120.0
C15L C16L N11L 120.0
C15L C16L H16L 120.0
N11L C16L H16L 120.0
C26L N21L N22L 123.7(5)
C26L N21L C25L 128.2(5)
N22L N21L C25L 108.0
N21L N22L C23L 108.0
N21L N22L Ni7 138.4(3)
C23L N22L Ni7 111.1(3)
C12L C23L C24L 133.4(4)
C12L C23L N22L 118.3(4)
C24L C23L N22L 108.0
C23L C24L C25L 108.0
C23L C24L H24L 126.0
C25L C24L H24L 126.0
N21L C25L C24L 108.0
N21L C25L H25L 126.0
C24L C25L H25L 126.0
N21L C26L C53L 113.0(6)
N21L C26L H26W 109.0
C53L C26L H26W 109.0
N21L C26L H26$ 109.0
C53L C26L H26$ 109.0
H26W C26L H26$ 107.8
C32L N31L C36L 120.0
C32L N31L Ni8 113.8(2)
C36L N31L Ni8 126.2(2)
C43L C32L C33L 122.6(4)
C43L C32L N31L 117.3(4)
C33L C32L N31L 120.0
C34L C33L C32L 120.0
C34L C33L H33L 120.0
C32L C33L H33L 120.0
C33L C34L C35L 120.0
C33L C34L H34L 120.0
C35L C34L H34L 120.0
C36L C35L C34L 120.0
C36L C35L H35L 120.0
C34L C35L H35L 120.0
C35L C36L N31L 120.0
C35L C36L H36L 120.0
N31L C36L H36L 120.0
C46L N41L N42L 123.9(4)
C46L N41L C45L 127.8(4)
N42L N41L C45L 108.0
N41L N42L C43L 108.0
N41L N42L Ni8 140.2(2)
C43L N42L Ni8 111.4(2)
C32L C43L C44L 133.8(4)
C32L C43L N42L 118.1(4)
C44L C43L N42L 108.0
C43L C44L C45L 108.0
C43L C44L H44L 126.0
C45L C44L H44L 126.0
N41L C45L C44L 108.0
N41L C45L H45L 126.0
C44L C45L H45L 126.0
N41L C46L C63L 116.9(6)
N41L C46L H46W 108.1
C63L C46L H46W 108.1
N41L C46L H46$ 108.1
C63L C46L H46$ 108.1
H46W C46L H46$ 107.3
C52L C51L C56L 120.0
C52L C51L C61L 120.6
C56L C51L C61L 119.3
C53L C52L C51L 120.0
C53L C52L H52L 120.0
C51L C52L H52L 120.0
C54L C53L C52L 120.0
C54L C53L C26L 118.7(4)
C52L C53L C26L 121.2(4)
C53L C54L C55L 120.0
C53L C54L H54L 120.0
C55L C54L H54L 120.0
C56L C55L C54L 120.0
C56L C55L H55L 120.0
C54L C55L H55L 120.0
C55L C56L C51L 120.0
C55L C56L H56L 120.0
C51L C56L H56L 120.0
C62L C61L C66L 120.0
C62L C61L C51L 118.4
C66L C61L C51L 121.6
C61L C62L C63L 120.0
C61L C62L H62L 120.0
C63L C62L H62L 120.0
C64L C63L C62L 120.0
C64L C63L C46L 124.2(3)
C62L C63L C46L 115.8(3)
C63L C64L C65L 120.0
C63L C64L H64L 120.0
C65L C64L H64L 120.0
C66L C65L C64L 120.0
C66L C65L H65L 120.0
C64L C65L H65L 120.0
C65L C66L C61L 120.0
C65L C66L H66L 120.0
C61L C66L H66L 120.0
F14 B11 F12 112.0(8)
F14 B11 F13 111.4(7)
F12 B11 F13 108.0(7)
F14 B11 F15 108.8(7)
F12 B11 F15 107.6(7)
F13 B11 F15 108.9(7)
F25 B21 F24 109.9(7)
F25 B21 F22 110.6(7)
F24 B21 F22 109.1(7)
F25 B21 F23 109.5(7)
F24 B21 F23 108.7(7)
F22 B21 F23 109.0(7)
F35 B31 F33 110.9(8)
F35 B31 F32 110.5(8)
F33 B31 F32 108.7(8)
F35 B31 F34 110.4(8)
F33 B31 F34 108.5(8)
F32 B31 F34 107.8(8)
F45 B41 F42 110.9(8)
F45 B41 F44 112.0(8)
F42 B41 F44 110.9(8)
F45 B41 F43 109.6(8)
F42 B41 F43 108.3(7)
F44 B41 F43 104.9(7)
F52 B51 F54 110.1(8)
F52 B51 F53 108.3(8)
F54 B51 F53 108.5(8)
F52 B51 F55 110.6(9)
F54 B51 F55 111.1(8)
F53 B51 F55 108.1(8)
F63 B61 F62 110.9(8)
F63 B61 F64 111.6(8)
F62 B61 F64 110.9(8)
F63 B61 F65 107.6(8)
F62 B61 F65 106.4(8)
F64 B61 F65 109.2(8)
F74 B71 F75 109.3(8)
F74 B71 F73 109.8(8)
F75 B71 F73 109.2(8)
F74 B71 F72 108.8(8)
F75 B71 F72 109.5(8)
F73 B71 F72 110.2(8)
F83 B81 F85 110.4(10)
F83 B81 F82 109.9(10)
F85 B81 F82 110.2(10)
F83 B81 F84 108.3(10)
F85 B81 F84 110.0(10)
F82 B81 F84 107.8(10)
F94 B91 F92 111.5(10)
F94 B91 F93 110.2(10)
F92 B91 F93 107.5(10)
F94 B91 F95 110.6(10)
F92 B91 F95 110.0(10)
F93 B91 F95 106.8(10)
F104 B101 F103 109.8(10)
F104 B101 F102 109.5(10)
F103 B101 F102 109.4(10)
F104 B101 F105 108.8(10)
F103 B101 F105 109.3(10)
F102 B101 F105 110.0(10)
F115 B111 F112 108.6(8)
F115 B111 F113 111.9(8)
F112 B111 F113 109.9(8)
F115 B111 F114 106.9(8)
F112 B111 F114 111.2(8)
F113 B111 F114 108.4(8)
F124 B121 F125 108.8(8)
F124 B121 F123 110.3(9)
F125 B121 F123 110.5(8)
F124 B121 F122 110.7(8)
F125 B121 F122 108.7(8)
F123 B121 F122 107.9(8)
O12S N13S O11S 124.8(9)
O12S N13S C14S 119.5(8)
O11S N13S C14S 115.7(8)
N13S C14S H14M 109.5
N13S C14S H14N 109.5
H14M C14S H14N 109.5
N13S C14S H14O 109.5
H14M C14S H14O 109.5
H14N C14S H14O 109.5
O22S N23S O21S 121.0(12)
O22S N23S C24S 119.6(12)
O21S N23S C24S 119.5(12)
N23S C24S H24M 109.5
N23S C24S H24N 109.5
H24M C24S H24N 109.5
N23S C24S H24O 109.5
H24M C24S H24O 109.5
H24N C24S H24O 109.5
O31S N33S O32S 124.5(10)
O31S N33S C34S 117.5(10)
O32S N33S C34S 118.0(9)
N33S C34S H34M 109.5
N33S C34S H34N 109.5
H34M C34S H34N 109.5
N33S C34S H34O 109.5
H34M C34S H34O 109.5
H34N C34S H34O 109.5
O41S N43S O42S 120.8(10)
O41S N43S C44S 120.5(10)
O42S N43S C44S 118.7(10)
N43S C44S H44M 109.5
N43S C44S H44N 109.5
H44M C44S H44N 109.5
N43S C44S H44O 109.5
H44M C44S H44O 109.5
H44N C44S H44O 109.5
O51S N53S O52S 119.1(10)
O51S N53S C54S 117.7(10)
O52S N53S C54S 123.2(9)
N53S C54S H54M 109.5
N53S C54S H54N 109.5
H54M C54S H54N 109.5
N53S C54S H54O 109.5
H54M C54S H54O 109.5
H54N C54S H54O 109.5
O61S N63S O62S 123.6(9)
O61S N63S C64S 116.8(8)
O62S N63S C64S 119.6(8)
N63S C64S H64M 109.5
N63S C64S H64N 109.5
H64M C64S H64N 109.5
N63S C64S H64O 109.5
H64M C64S H64O 109.5
H64N C64S H64O 109.5
O71S N73S O72S 122.6(10)
O71S N73S C74S 120.2(10)
O72S N73S C74S 117.2(9)
N73S C74S H74A 109.5
N73S C74S H74B 109.5
H74A C74S H74B 109.5
N73S C74S H74C 109.5
H74A C74S H74C 109.5
H74B C74S H74C 109.5
O82S N83S O81S 122.5(8)
O82S N83S C84S 119.5(7)
O81S N83S C84S 117.9(8)
N83S C84S H84A 109.5
N83S C84S H84B 109.5
H84A C84S H84B 109.5
N83S C84S H84C 109.5
H84A C84S H84C 109.5
H84B C84S H84C 109.5
O91S N93S O92S 124.6(9)
O91S N93S C94S 117.4(8)
O92S N93S C94S 118.0(8)
N93S C94S H94A 109.5
N93S C94S H94B 109.5
H94A C94S H94B 109.5
N93S C94S H94C 109.5
H94A C94S H94C 109.5
H94B C94S H94C 109.5
O12T N13T O11T 123.5(10)
O12T N13T C14T 117.2(9)
O11T N13T C14T 119.3(10)
N13T C14T H14P 109.5
N13T C14T H14Q 109.5
H14P C14T H14Q 109.5
N13T C14T H14R 109.5
H14P C14T H14R 109.5
H14Q C14T H14R 109.5
O22T N23T O21T 123.1(11)
O22T N23T C24T 118.9(10)
O21T N23T C24T 118.0(10)
N23T C24T H24P 109.5
N23T C24T H24Q 109.5
H24P C24T H24Q 109.5
N23T C24T H24R 109.5
H24P C24T H24R 109.5
H24Q C24T H24R 109.5
O31T N33T O32T 125.1(8)
O31T N33T C34T 116.5(8)
O32T N33T C34T 118.4(8)
N33T C34T H34P 109.5
N33T C34T H34Q 109.5
H34P C34T H34Q 109.5
N33T C34T H34R 109.5
H34P C34T H34R 109.5
H34Q C34T H34R 109.5

loop_
_geom_bond_atom_site_label_1
_geom_bond_atom_site_label_2
_geom_bond_distance
Ni1 N22C 2.068(3)
Ni1 N22B 2.079(3)
Ni1 N11B 2.089(3)
Ni1 N22A 2.090(3)
Ni1 N11A 2.092(3)
Ni1 N11C 2.106(3)
Ni2 N11D 2.089(3)
Ni2 N11E 2.092(2)
Ni2 N42A 2.098(3)
Ni2 N31A 2.102(3)
Ni2 N22D 2.107(3)
Ni2 N22E 2.108(3)
Ni3 N31D 2.068(4)
Ni3 N11F 2.086(3)
Ni3 N22F 2.113(3)
Ni3 N31B 2.113(3)
Ni3 N42D 2.118(4)
Ni3 N42B 2.127(4)
Ni4 N31E 2.089(3)
Ni4 N42C 2.093(3)
Ni4 N42F 2.096(4)
Ni4 N31F 2.105(4)
Ni4 N42E 2.119(3)
Ni4 N31C 2.122(3)
N11A C12A 1.3900
N11A C16A 1.3900
C12A C23A 1.339(4)
C12A C13A 1.3900
C13A C14A 1.3900
C13A H13A 0.9500
C14A C15A 1.3900
C14A H14A 0.9500
C15A C16A 1.3900
C15A H15A 0.9500
C16A H16A 0.9500
N21A C26A 1.342(8)
N21A N22A 1.4200
N21A C25A 1.4200
N22A C23A 1.4200
C23A C24A 1.4200
C24A C25A 1.4200
C24A H24A 0.9500
C25A H25A 0.9500
C26A C53A 1.519(7)
C26A H26A 0.9900
C26A H26B 0.9900
N31A C32A 1.3900
N31A C36A 1.3900
C32A C43A 1.326(5)
C32A C33A 1.3900
C33A C34A 1.3900
C33A H33A 0.9500
C34A C35A 1.3900
C34A H34A 0.9500
C35A C36A 1.3900
C35A H35A 0.9500
C36A H36A 0.9500
N41A C46A 1.359(8)
N41A N42A 1.4200
N41A C45A 1.4200
N42A C43A 1.4200
C43A C44A 1.4200
C44A C45A 1.4200
C44A H44A 0.9500
C45A H45A 0.9500
C46A C63A 1.504(7)
C46A H46A 0.9900
C46A H46B 0.9900
C51A C52A 1.3900
C51A C56A 1.3900
C51A C61A 1.5258
C52A C53A 1.3900
C52A H52A 0.9500
C53A C54A 1.3900
C54A C55A 1.3900
C54A H54A 0.9500
C55A C56A 1.3900
C55A H55A 0.9500
C56A H56A 0.9500
C61A C62A 1.3900
C61A C66A 1.3901
C62A C63A 1.3900
C62A H62A 0.9500
C63A C64A 1.3900
C64A C65A 1.3900
C64A H64A 0.9500
C65A C66A 1.3900
C65A H65A 0.9500
C66A H66A 0.9500
N11B C12B 1.3899
N11B C16B 1.3900
C12B C23B 1.347(4)
C12B C13B 1.3899
C13B C14B 1.3900
C13B H13B 0.9500
C14B C15B 1.3900
C14B H14B 0.9500
C15B C16B 1.3900
C15B H15B 0.9500
C16B H16B 0.9500
N21B C26B 1.364(8)
N21B C25B 1.4200
N21B N22B 1.4200
N22B C23B 1.4200
C23B C24B 1.4200
C24B C25B 1.4200
C24B H24B 0.9500
C25B H25B 0.9500
C26B C53B 1.529(7)
C26B H26C 0.9900
C26B H26D 0.9900
N31B C32B 1.3900
N31B C36B 1.3900
C32B C43B 1.342(5)
C32B C33B 1.3900
C33B C34B 1.3900
C33B H33B 0.9500
C34B C35B 1.3900
C34B H34B 0.9500
C35B C36B 1.3900
C35B H35B 0.9500
C36B H36B 0.9500
N41B C46B 1.364(8)
N41B N42B 1.4200
N41B C45B 1.4200
N42B C43B 1.4200
C43B C44B 1.4200
C44B C45B 1.4200
C44B H44B 0.9500
C45B H45B 0.9500
C46B C63B 1.545(8)
C46B H46C 0.9900
C46B H46D 0.9900
C51B C52B 1.3900
C51B C56B 1.3900
C51B C61B 1.5190
C52B C53B 1.3900
C52B H52B 0.9500
C53B C54B 1.3900
C54B C55B 1.3900
C54B H54B 0.9500
C55B C56B 1.3900
C55B H55B 0.9500
C56B H56B 0.9500
C61B C66B 1.3900
C61B C62B 1.3901
C62B C63B 1.3899
C62B H62B 0.9500
C63B C64B 1.3900
C64B C65B 1.3900
C64B H64B 0.9500
C65B C66B 1.3900
C65B H65B 0.9500
C66B H66B 0.9500
N11C C16C 1.3900
N11C C12C 1.3900
C12C C23C 1.346(4)
C12C C13C 1.3900
C13C C14C 1.3901
C13C H13C 0.9500
C14C C15C 1.3899
C14C H14C 0.9500
C15C C16C 1.3900
C15C H15C 0.9500
C16C H16C 0.9500
N21C C26C 1.381(8)
N21C N22C 1.4200
N21C C25C 1.4200
N22C C23C 1.4200
C23C C24C 1.4200
C24C C25C 1.4200
C24C H24C 0.9500
C25C H25C 0.9500
C26C C53C 1.522(7)
C26C H26E 0.9900
C26C H26F 0.9900
N31C C32C 1.3900
N31C C36C 1.3900
C32C C43C 1.356(4)
C32C C33C 1.3900
C33C C34C 1.3900
C33C H33C 0.9500
C34C C35C 1.3900
C34C H34C 0.9500
C35C C36C 1.3900
C35C H35C 0.9500
C36C H36C 0.9500
N41C C46C 1.347(8)
N41C C45C 1.4200
N41C N42C 1.4200
N42C C43C 1.4200
C43C C44C 1.4200
C44C C45C 1.4200
C44C H44C 0.9500
C45C H45C 0.9500
C46C C63C 1.546(8)
C46C H46E 0.9900
C46C H46F 0.9900
C51C C52C 1.3900
C51C C56C 1.3900
C51C C61C 1.5032
C52C C53C 1.3900
C52C H52C 0.9500
C53C C54C 1.3900
C54C C55C 1.3900
C54C H54C 0.9500
C55C C56C 1.3900
C55C H55C 0.9500
C56C H56C 0.9500
C61C C66C 1.3901
C61C C62C 1.3902
C62C C63C 1.3899
C62C H62C 0.9500
C63C C64C 1.3900
C64C C65C 1.3900
C64C H64C 0.9500
C65C C66C 1.3900
C65C H65C 0.9500
C66C H66C 0.9500
N11D C12D 1.3900
N11D C16D 1.3901
C12D C23D 1.327(4)
C12D C13D 1.3900
C13D C14D 1.3899
C13D H13D 0.9500
C14D C15D 1.3899
C14D H14D 0.9500
C15D C16D 1.3900
C15D H15D 0.9500
C16D H16D 0.9500
N21D C26D 1.388(7)
N21D N22D 1.4200
N21D C25D 1.4200
N22D C23D 1.4200
C23D C24D 1.4200
C24D C25D 1.4200
C24D H24D 0.9500
C25D H25D 0.9500
C26D C53D 1.497(7)
C26D H26G 0.9900
C26D H26H 0.9900
N31D C32D 1.3900
N31D C36D 1.3900
C32D C43D 1.348(5)
C32D C33D 1.3900
C33D C34D 1.3900
C33D H33D 0.9500
C34D C35D 1.3900
C34D H34D 0.9500
C35D C36D 1.3900
C35D H35D 0.9500
C36D H36D 0.9500
N41D C46D 1.396(9)
N41D C45D 1.4200
N41D N42D 1.4200
N42D C43D 1.4200
C43D C44D 1.4200
C44D C45D 1.4200
C44D H44D 0.9500
C45D H45D 0.9500
C46D C63D 1.501(8)
C46D H46G 0.9900
C46D H46H 0.9900
C51D C52D 1.3900
C51D C56D 1.3900
C51D C61D 1.5204
C52D C53D 1.3900
C52D H52D 0.9500
C53D C54D 1.3900
C54D C55D 1.3900
C54D H54D 0.9500
C55D C56D 1.3900
C55D H55D 0.9500
C56D H56D 0.9500
C61D C62D 1.3900
C61D C66D 1.3900
C62D C63D 1.3900
C62D H62D 0.9500
C63D C64D 1.3899
C64D C65D 1.3900
C64D H64D 0.9500
C65D C66D 1.3899
C65D H65D 0.9500
C66D H66D 0.9500
N11E C12E 1.3899
N11E C16E 1.3901
C12E C23E 1.321(4)
C12E C13E 1.3900
C13E C14E 1.3900
C13E H13E 0.9500
C14E C15E 1.3900
C14E H14E 0.9500
C15E C16E 1.3899
C15E H15E 0.9500
C16E H16E 0.9500
N21E C26E 1.387(8)
N21E N22E 1.4200
N21E C25E 1.4200
N22E C23E 1.4200
C23E C24E 1.4200
C24E C25E 1.4200
C24E H24E 0.9500
C25E H25E 0.9500
C26E C53E 1.516(8)
C26E H26I 0.9900
C26E H26J 0.9900
N31E C32E 1.3900
N31E C36E 1.3900
C32E C43E 1.336(4)
C32E C33E 1.3900
C33E C34E 1.3900
C33E H33E 0.9500
C34E C35E 1.3900
C34E H34E 0.9500
C35E C36E 1.3900
C35E H35E 0.9500
C36E H36E 0.9500
N41E C46E 1.382(8)
N41E N42E 1.4200
N41E C45E 1.4200
N42E C43E 1.4200
C43E C44E 1.4200
C44E C45E 1.4200
C44E H44E 0.9500
C45E H45E 0.9500
C46E C63E 1.508(8)
C46E H46I 0.9900
C46E H46J 0.9900
C51E C52E 1.3900
C51E C56E 1.3900
C51E C61E 1.5232
C52E C53E 1.3900
C52E H52E 0.9500
C53E C54E 1.3900
C54E C55E 1.3900
C54E H54E 0.9500
C55E C56E 1.3900
C55E H55E 0.9500
C56E H56E 0.9500
C61E C62E 1.3900
C61E C66E 1.3900
C62E C63E 1.3899
C62E H62E 0.9500
C63E C64E 1.3900
C64E C65E 1.3900
C64E H64E 0.9500
C65E C66E 1.3900
C65E H65E 0.9500
C66E H66E 0.9500
N11F C12F 1.3900
N11F C16F 1.3900
C12F C23F 1.348(4)
C12F C13F 1.3900
C13F C14F 1.3900
C13F H13F 0.9500
C14F C15F 1.3900
C14F H14F 0.9500
C15F C16F 1.3900
C15F H15F 0.9500
C16F H16F 0.9500
N21F C26F 1.389(8)
N21F C25F 1.4200
N21F N22F 1.4200
N22F C23F 1.4200
C23F C24F 1.4200
C24F C25F 1.4200
C24F H24F 0.9500
C25F H25F 0.9500
C26F C53F 1.519(8)
C26F H26K 0.9900
C26F H26L 0.9900
N31F C32F 1.3900
N31F C36F 1.3900
C32F C43F 1.323(5)
C32F C33F 1.3900
C33F C34F 1.3900
C33F H33F 0.9500
C34F C35F 1.3900
C34F H34F 0.9500
C35F C36F 1.3900
C35F H35F 0.9500
C36F H36F 0.9500
N41F C46F 1.399(10)
N41F N42F 1.4200
N41F C45F 1.4200
N42F C43F 1.4200
C43F C44F 1.4200
C44F C45F 1.4200
C44F H44F 0.9500
C45F H45F 0.9500
C46F C63F 1.513(9)
C46F H46K 0.9900
C46F H46L 0.9900
C51F C52F 1.3900
C51F C56F 1.3900
C51F C61F 1.5272
C52F C53F 1.3900
C52F H52F 0.9500
C53F C54F 1.3900
C54F C55F 1.3900
C54F H54F 0.9500
C55F C56F 1.3900
C55F H55F 0.9500
C56F H56F 0.9500
C61F C62F 1.3900
C61F C66F 1.3900
C62F C63F 1.3900
C62F H62F 0.9500
C63F C64F 1.3899
C64F C65F 1.3900
C64F H64F 0.9500
C65F C66F 1.3900
C65F H65F 0.9500
C66F H66F 0.9500
Ni5 N22I 2.058(4)
Ni5 N11G 2.077(3)
Ni5 N22G 2.089(3)
Ni5 N11I 2.090(3)
Ni5 N22H 2.103(4)
Ni5 N11H 2.138(3)
Ni6 N22K 2.085(3)
Ni6 N42G 2.099(4)
Ni6 N11J 2.101(3)
Ni6 N11K 2.105(3)
Ni6 N31G 2.112(3)
Ni6 N22J 2.134(3)
Ni7 N11L 2.074(3)
Ni7 N42H 2.093(3)
Ni7 N31J 2.099(4)
Ni7 N31H 2.101(3)
Ni7 N22L 2.104(4)
Ni7 N42J 2.110(3)
Ni8 N31K 2.040(4)
Ni8 N31L 2.088(3)
Ni8 N42L 2.108(3)
Ni8 N42K 2.114(4)
Ni8 N31I 2.125(3)
Ni8 N42I 2.142(4)
N11G C12G 1.3900
N11G C16G 1.3900
C12G C23G 1.350(5)
C12G C13G 1.3900
C13G C14G 1.3900
C13G H13G 0.9500
C14G C15G 1.3900
C14G H14G 0.9500
C15G C16G 1.3900
C15G H15G 0.9500
C16G H16G 0.9500
N21G C26G 1.381(8)
N21G N22G 1.4200
N21G C25G 1.4200
N22G C23G 1.4200
C23G C24G 1.4200
C24G C25G 1.4200
C24G H24G 0.9500
C25G H25G 0.9500
C26G C53G 1.509(8)
C26G H26M 0.9900
C26G H26N 0.9900
N31G C32G 1.3900
N31G C36G 1.3900
C32G C43G 1.350(5)
C32G C33G 1.3900
C33G C34G 1.3900
C33G H33G 0.9500
C34G C35G 1.3900
C34G H34G 0.9500
C35G C36G 1.3900
C35G H35G 0.9500
C36G H36G 0.9500
N41G C46G 1.367(9)
N41G C45G 1.4200
N41G N42G 1.4200
N42G C43G 1.4200
C43G C44G 1.4200
C44G C45G 1.4200
C44G H44G 0.9500
C45G H45G 0.9500
C46G C63G 1.516(8)
C46G H46M 0.9900
C46G H46N 0.9900
C51G C52G 1.3900
C51G C56G 1.3900
C51G C61G 1.5167
C52G C53G 1.3900
C52G H52G 0.9500
C53G C54G 1.3900
C54G C55G 1.3900
C54G H54G 0.9500
C55G C56G 1.3900
C55G H55G 0.9500
C56G H56G 0.9500
C61G C62G 1.3899
C61G C66G 1.3901
C62G C63G 1.3900
C62G H62G 0.9500
C63G C64G 1.3901
C64G C65G 1.3900
C64G H64G 0.9500
C65G C66G 1.3900
C65G H65G 0.9500
C66G H66G 0.9500
N11H C12H 1.3899
N11H C16H 1.3900
C12H C23H 1.321(5)
C12H C13H 1.3900
C13H C14H 1.3900
C13H H13H 0.9500
C14H C15H 1.3900
C14H H14H 0.9500
C15H C16H 1.3900
C15H H15H 0.9500
C16H H16H 0.9500
N21H C25H 1.4200
N21H N22H 1.4200
N21H C26H 1.426(8)
N22H C23H 1.4200
C23H C24H 1.4200
C24H C25H 1.4200
C24H H24H 0.9500
C25H H25H 0.9500
C26H C53H 1.500(8)
C26H H26O 0.9900
C26H H26P 0.9900
N31H C32H 1.3900
N31H C36H 1.3900
C32H C43H 1.336(5)
C32H C33H 1.3900
C33H C34H 1.3900
C33H H33H 0.9500
C34H C35H 1.3900
C34H H34H 0.9500
C35H C36H 1.3900
C35H H35H 0.9500
C36H H36H 0.9500
N41H C46H 1.395(8)
N41H N42H 1.4200
N41H C45H 1.4200
N42H C43H 1.4200
C43H C44H 1.4200
C44H C45H 1.4200
C44H H44H 0.9500
C45H H45H 0.9500
C46H C63H 1.510(8)
C46H H46O 0.9900
C46H H46P 0.9900
C51H C52H 1.3900
C51H C56H 1.3900
C51H C61H 1.5201
C52H C53H 1.3900
C52H H52H 0.9500
C53H C54H 1.3900
C54H C55H 1.3900
C54H H54H 0.9500
C55H C56H 1.3900
C55H H55H 0.9500
C56H H56H 0.9500
C61H C62H 1.3899
C61H C66H 1.3900
C62H C63H 1.3901
C62H H62H 0.9500
C63H C64H 1.3900
C64H C65H 1.3900
C64H H64H 0.9500
C65H C66H 1.3900
C65H H65H 0.9500
C66H H66H 0.9500
N11I C16I 1.3900
N11I C12I 1.3901
C12I C23I 1.331(5)
C12I C13I 1.3900
C13I C14I 1.3900
C13I H13I 0.9500
C14I C15I 1.3899
C14I H14I 0.9500
C15I C16I 1.3900
C15I H15I 0.9500
C16I H16I 0.9500
N21I C26I 1.415(9)
N21I C25I 1.4200
N21I N22I 1.4200
N22I C23I 1.4200
C23I C24I 1.4200
C24I C25I 1.4200
C24I H24I 0.9500
C25I H25I 0.9500
C26I C53I 1.483(9)
C26I H26Q 0.9900
C26I H26R 0.9900
N31I C32I 1.3900
N31I C36I 1.3900
C32I C43I 1.358(5)
C32I C33I 1.3900
C33I C34I 1.3900
C33I H33I 0.9500
C34I C35I 1.3900
C34I H34I 0.9500
C35I C36I 1.3900
C35I H35I 0.9500
C36I H36I 0.9500
N41I C46I 1.404(9)
N41I N42I 1.4200
N41I C45I 1.4200
N42I C43I 1.4200
C43I C44I 1.4200
C44I C45I 1.4200
C44I H44I 0.9500
C45I H45I 0.9500
C46I C63I 1.508(9)
C46I H46Q 0.9900
C46I H46R 0.9900
C51I C52I 1.3900
C51I C56I 1.3900
C51I C61I 1.4878
C52I C53I 1.3900
C52I H52I 0.9500
C53I C54I 1.3900
C54I C55I 1.3900
C54I H54I 0.9500
C55I C56I 1.3900
C55I H55I 0.9500
C56I H56I 0.9500
C61I C62I 1.3900
C61I C66I 1.3901
C62I C63I 1.3900
C62I H62I 0.9500
C63I C64I 1.3900
C64I C65I 1.3900
C64I H64I 0.9500
C65I C66I 1.3900
C65I H65I 0.9500
C66I H66I 0.9500
N11J C12J 1.3899
N11J C16J 1.3900
C12J C23J 1.347(4)
C12J C13J 1.3900
C13J C14J 1.3900
C13J H13J 0.9500
C14J C15J 1.3900
C14J H14J 0.9500
C15J C16J 1.3900
C15J H15J 0.9500
C16J H16J 0.9500
N21J C26J 1.418(8)
N21J C25J 1.4200
N21J N22J 1.4200
N22J C23J 1.4200
C23J C24J 1.4200
C24J C25J 1.4200
C24J H24J 0.9500
C25J H25J 0.9500
C26J C53J 1.520(8)
C26J H26S 0.9900
C26J H26T 0.9900
N31J C32J 1.3900
N31J C36J 1.3900
C32J C43J 1.338(4)
C32J C33J 1.3900
C33J C34J 1.3900
C33J H33J 0.9500
C34J C35J 1.3900
C34J H34J 0.9500
C35J C36J 1.3900
C35J H35J 0.9500
C36J H36J 0.9500
N41J C46J 1.394(8)
N41J C45J 1.4200
N41J N42J 1.4200
N42J C43J 1.4200
C43J C44J 1.4200
C44J C45J 1.4200
C44J H44J 0.9500
C45J H45J 0.9500
C46J C63J 1.519(8)
C46J H46S 0.9900
C46J H46T 0.9900
C51J C52J 1.3900
C51J C56J 1.3900
C51J C61J 1.5255
C52J C53J 1.3900
C52J H52J 0.9500
C53J C54J 1.3900
C54J C55J 1.3900
C54J H54J 0.9500
C55J C56J 1.3900
C55J H55J 0.9500
C56J H56J 0.9500
C61J C62J 1.3899
C61J C66J 1.3901
C62J C63J 1.3900
C62J H62J 0.9500
C63J C64J 1.3900
C64J C65J 1.3900
C64J H64J 0.9500
C65J C66J 1.3899
C65J H65J 0.9500
C66J H66J 0.9500
N11K C12K 1.3900
N11K C16K 1.3900
C12K C23K 1.350(4)
C12K C13K 1.3900
C13K C14K 1.3900
C13K H13K 0.9500
C14K C15K 1.3899
C14K H14K 0.9500
C15K C16K 1.3900
C15K H15K 0.9500
C16K H16K 0.9500
N21K C26K 1.375(8)
N21K N22K 1.4200
N21K C25K 1.4200
N22K C23K 1.4200
C23K C24K 1.4200
C24K C25K 1.4200
C24K H24K 0.9500
C25K H25K 0.9500
C26K C53K 1.546(8)
C26K H26U 0.9900
C26K H26V 0.9900
N31K C32K 1.3900
N31K C36K 1.3900
C32K C43K 1.354(5)
C32K C33K 1.3900
C33K C34K 1.3900
C33K H33K 0.9500
C34K C35K 1.3900
C34K H34K 0.9500
C35K C36K 1.3900
C35K H35K 0.9500
C36K H36K 0.9500
N41K C46K 1.335(9)
N41K C45K 1.4200
N41K N42K 1.4200
N42K C43K 1.4200
C43K C44K 1.4200
C44K C45K 1.4200
C44K H44K 0.9500
C45K H45K 0.9500
C46K C63K 1.551(8)
C46K H46U 0.9900
C46K H46V 0.9900
C51K C52K 1.3900
C51K C56K 1.3900
C51K C61K 1.5096
C52K C53K 1.3900
C52K H52K 0.9500
C53K C54K 1.3900
C54K C55K 1.3900
C54K H54K 0.9500
C55K C56K 1.3900
C55K H55K 0.9500
C56K H56K 0.9500
C61K C66K 1.3900
C61K C62K 1.3900
C62K C63K 1.3900
C62K H62K 0.9500
C63K C64K 1.3900
C64K C65K 1.3900
C64K H64K 0.9500
C65K C66K 1.3900
C65K H65K 0.9500
C66K H66K 0.9500
N11L C16L 1.3901
N11L C12L 1.3901
C12L C23L 1.370(4)
C12L C13L 1.3899
C13L C14L 1.3900
C13L H13L 0.9500
C14L C15L 1.3901
C14L H14L 0.9500
C15L C16L 1.3899
C15L H15L 0.9500
C16L H16L 0.9500
N21L C26L 1.374(9)
N21L N22L 1.4200
N21L C25L 1.4200
N22L C23L 1.4200
C23L C24L 1.4200
C24L C25L 1.4200
C24L H24L 0.9500
C25L H25L 0.9500
C26L C53L 1.496(9)
C26L H26W 0.9900
C26L H26$ 0.9900
N31L C32L 1.3900
N31L C36L 1.3900
C32L C43L 1.344(4)
C32L C33L 1.3900
C33L C34L 1.3900
C33L H33L 0.9500
C34L C35L 1.3900
C34L H34L 0.9500
C35L C36L 1.3900
C35L H35L 0.9500
C36L H36L 0.9500
N41L C46L 1.370(8)
N41L N42L 1.4200
N41L C45L 1.4200
N42L C43L 1.4200
C43L C44L 1.4200
C44L C45L 1.4200
C44L H44L 0.9500
C45L H45L 0.9500
C46L C63L 1.510(8)
C46L H46W 0.9900
C46L H46$ 0.9900
C51L C52L 1.3900
C51L C56L 1.3900
C51L C61L 1.5307
C52L C53L 1.3900
C52L H52L 0.9500
C53L C54L 1.3900
C54L C55L 1.3900
C54L H54L 0.9500
C55L C56L 1.3900
C55L H55L 0.9500
C56L H56L 0.9500
C61L C62L 1.3900
C61L C66L 1.3900
C62L C63L 1.3900
C62L H62L 0.9500
C63L C64L 1.3900
C64L C65L 1.3901
C64L H64L 0.9500
C65L C66L 1.3900
C65L H65L 0.9500
C66L H66L 0.9500
B11 F14 1.359(10)
B11 F12 1.371(10)
B11 F13 1.392(10)
B11 F15 1.418(11)
B21 F25 1.372(10)
B21 F24 1.373(10)
B21 F22 1.392(10)
B21 F23 1.394(10)
B31 F35 1.366(11)
B31 F33 1.385(11)
B31 F32 1.386(11)
B31 F34 1.390(11)
B41 F45 1.366(11)
B41 F42 1.379(11)
B41 F44 1.398(11)
B41 F43 1.411(11)
B51 F52 1.384(11)
B51 F54 1.386(11)
B51 F53 1.387(11)
B51 F55 1.398(13)
B61 F63 1.363(11)
B61 F62 1.378(11)
B61 F64 1.382(11)
B61 F65 1.401(13)
B71 F74 1.377(11)
B71 F75 1.382(11)
B71 F73 1.389(11)
B71 F72 1.391(11)
B81 F83 1.354(13)
B81 F85 1.355(13)
B81 F82 1.364(13)
B81 F84 1.373(13)
B91 F94 1.366(13)
B91 F92 1.389(13)
B91 F93 1.393(13)
B91 F95 1.395(13)
B101 F104 1.360(13)
B101 F103 1.368(13)
B101 F102 1.377(13)
B101 F105 1.385(13)
B111 F115 1.367(11)
B111 F112 1.375(11)
B111 F113 1.375(11)
B111 F114 1.386(11)
B121 F124 1.368(11)
B121 F125 1.373(11)
B121 F123 1.373(11)
B121 F122 1.389(11)
O11S N13S 1.235(9)
O12S N13S 1.224(9)
N13S C14S 1.468(10)
C14S H14M 0.9800
C14S H14N 0.9800
C14S H14O 0.9800
O21S N23S 1.277(12)
O22S N23S 1.238(12)
N23S C24S 1.418(12)
C24S H24M 0.9800
C24S H24N 0.9800
C24S H24O 0.9800
O31S N33S 1.203(10)
O32S N33S 1.231(10)
N33S C34S 1.493(11)
C34S H34M 0.9800
C34S H34N 0.9800
C34S H34O 0.9800
O41S N43S 1.229(10)
O42S N43S 1.291(10)
N43S C44S 1.430(11)
C44S H44M 0.9800
C44S H44N 0.9800
C44S H44O 0.9800
O51S N53S 1.221(10)
O52S N53S 1.229(10)
N53S C54S 1.455(11)
C54S H54M 0.9800
C54S H54N 0.9800
C54S H54O 0.9800
O61S N63S 1.225(9)
O62S N63S 1.239(9)
N63S C64S 1.462(10)
C64S H64M 0.9800
C64S H64N 0.9800
C64S H64O 0.9800
O71S N73S 1.218(10)
O72S N73S 1.238(10)
N73S C74S 1.447(11)
C74S H74A 0.9800
C74S H74B 0.9800
C74S H74C 0.9800
O81S N83S 1.238(9)
O82S N83S 1.231(8)
N83S C84S 1.438(10)
C84S H84A 0.9800
C84S H84B 0.9800
C84S H84C 0.9800
O91S N93S 1.200(9)
O92S N93S 1.219(9)
N93S C94S 1.468(10)
C94S H94A 0.9800
C94S H94B 0.9800
C94S H94C 0.9800
O11T N13T 1.246(10)
O12T N13T 1.245(9)
N13T C14T 1.439(11)
C14T H14P 0.9800
C14T H14Q 0.9800
C14T H14R 0.9800
O21T N23T 1.223(11)
O22T N23T 1.222(10)
N23T C24T 1.481(11)
C24T H24P 0.9800
C24T H24Q 0.9800
C24T H24R 0.9800
O31T N33T 1.206(8)
O32T N33T 1.206(9)
N33T C34T 1.481(9)
C34T H34P 0.9800
C34T H34Q 0.9800
C34T H34R 0.9800

loop_
_geom_torsion_atom_site_label_1
_geom_torsion_atom_site_label_2
_geom_torsion_atom_site_label_3
_geom_torsion_atom_site_label_4
_geom_torsion
N22C Ni1 N11A C12A 112.3(2)
N22B Ni1 N11A C12A -62.8(13)
N11B Ni1 N11A C12A -78.5(2)
N22A Ni1 N11A C12A 10.1(2)
N11C Ni1 N11A C12A -169.9(2)
N22C Ni1 N11A C16A -69.3(3)
N22B Ni1 N11A C16A 115.7(12)
N11B Ni1 N11A C16A 99.9(3)
N22A Ni1 N11A C16A -171.5(3)
N11C Ni1 N11A C16A 8.5(3)
C16A N11A C12A C23A 176.2(5)
Ni1 N11A C12A C23A -5.3(4)
C16A N11A C12A C13A 0.0
Ni1 N11A C12A C13A 178.5(3)
C23A C12A C13A C14A -175.8(5)
N11A C12A C13A C14A 0.0
C12A C13A C14A C15A 0.0
C13A C14A C15A C16A 0.0
C14A C15A C16A N11A 0.0
C12A N11A C16A C15A 0.0
Ni1 N11A C16A C15A -178.3(3)
C26A N21A N22A C23A -178.2(6)
C25A N21A N22A C23A 0.0
C26A N21A N22A Ni1 -15.1(7)
C25A N21A N22A Ni1 163.1(5)
N22C Ni1 N22A N21A 97.8(4)
N22B Ni1 N22A N21A -3.5(4)
N11B Ni1 N22A N21A -81.2(4)
N11A Ni1 N22A N21A -175.4(4)
N11C Ni1 N22A N21A -175.5(7)
N22C Ni1 N22A C23A -99.4(3)
N22B Ni1 N22A C23A 159.3(2)
N11B Ni1 N22A C23A 81.5(2)
N11A Ni1 N22A C23A -12.7(2)
N11C Ni1 N22A C23A -12.8(10)
N11A C12A C23A N22A -6.5(5)
C13A C12A C23A N22A 169.5(3)
N11A C12A C23A C24A 177.4(4)
C13A C12A C23A C24A -6.6(7)
N21A N22A C23A C12A -177.0(5)
Ni1 N22A C23A C12A 14.8(5)
N21A N22A C23A C24A 0.0
Ni1 N22A C23A C24A -168.2(3)
C12A C23A C24A C25A 176.4(6)
N22A C23A C24A C25A 0.0
C26A N21A C25A C24A 178.1(6)
N22A N21A C25A C24A 0.0
C23A C24A C25A N21A 0.0
N22A N21A C26A C53A 93.2(6)
C25A N21A C26A C53A -84.6(7)
N11D Ni2 N31A C32A -97.1(2)
N11E Ni2 N31A C32A 86.0(2)
N42A Ni2 N31A C32A -2.9(2)
N22D Ni2 N31A C32A -75.2(10)
N22E Ni2 N31A C32A 163.9(2)
N11D Ni2 N31A C36A 77.8(3)
N11E Ni2 N31A C36A -99.1(3)
N42A Ni2 N31A C36A 172.0(3)
N22D Ni2 N31A C36A 99.7(10)
N22E Ni2 N31A C36A -21.2(3)
C36A N31A C32A C43A -177.7(5)
Ni2 N31A C32A C43A -2.5(4)
C36A N31A C32A C33A 0.0
Ni2 N31A C32A C33A 175.2(3)
C43A C32A C33A C34A 177.5(5)
N31A C32A C33A C34A 0.0
C32A C33A C34A C35A 0.0
C33A C34A C35A C36A 0.0
C34A C35A C36A N31A 0.0
C32A N31A C36A C35A 0.0
Ni2 N31A C36A C35A -174.7(3)
C46A N41A N42A C43A -171.5(6)
C45A N41A N42A C43A 0.0
C46A N41A N42A Ni2 25.1(7)
C45A N41A N42A Ni2 -163.4(5)
N11D Ni2 N42A N41A -98.4(4)
N11E Ni2 N42A N41A 79.4(4)
N31A Ni2 N42A N41A 170.3(4)
N22D Ni2 N42A N41A -19.9(4)
N22E Ni2 N42A N41A 123.5(6)
N11D Ni2 N42A C43A 98.6(2)
N11E Ni2 N42A C43A -83.5(2)
N31A Ni2 N42A C43A 7.3(3)
N22D Ni2 N42A C43A 177.2(3)
N22E Ni2 N42A C43A -39.5(7)
N31A C32A C43A N42A 9.5(6)
C33A C32A C43A N42A -168.0(3)
N31A C32A C43A C44A -170.4(4)
C33A C32A C43A C44A 12.1(7)
N41A N42A C43A C32A -180.0(5)
Ni2 N42A C43A C32A -11.7(5)
N41A N42A C43A C44A 0.0
Ni2 N42A C43A C44A 168.2(3)
C32A C43A C44A C45A 179.9(6)
N42A C43A C44A C45A 0.0
C46A N41A C45A C44A 171.0(6)
N42A N41A C45A C44A 0.0
C43A C44A C45A N41A 0.0
N42A N41A C46A C63A 66.3(7)
C45A N41A C46A C63A -103.5(6)
C56A C51A C52A C53A 0.0
C61A C51A C52A C53A -178.3
C51A C52A C53A C54A 0.0
C51A C52A C53A C26A 178.9(4)
N21A C26A C53A C54A 3.0(7)
N21A C26A C53A C52A -175.9(4)
C52A C53A C54A C55A 0.0
C26A C53A C54A C55A -178.9(4)
C53A C54A C55A C56A 0.0
C54A C55A C56A C51A 0.0
C52A C51A C56A C55A 0.0
C61A C51A C56A C55A 178.3
C52A C51A C61A C62A 37.9
C56A C51A C61A C62A -140.4
C52A C51A C61A C66A -145.9
C56A C51A C61A C66A 35.9
C66A C61A C62A C63A 0.0
C51A C61A C62A C63A 176.3
C61A C62A C63A C64A 0.0
C61A C62A C63A C46A -179.3(4)
N41A C46A C63A C62A -177.0(4)
N41A C46A C63A C64A 3.8(7)
C62A C63A C64A C65A 0.0
C46A C63A C64A C65A 179.3(4)
C63A C64A C65A C66A 0.0
C64A C65A C66A C61A 0.0
C62A C61A C66A C65A 0.0
C51A C61A C66A C65A -176.2
N22C Ni1 N11B C12B -69.0(8)
N22B Ni1 N11B C12B 6.32(15)
N22A Ni1 N11B C12B 106.25(13)
N11A Ni1 N11B C12B -175.97(13)
N11C Ni1 N11B C12B -82.74(11)
N22C Ni1 N11B C16B 105.6(8)
N22B Ni1 N11B C16B -179.11(16)
N22A Ni1 N11B C16B -79.18(13)
N11A Ni1 N11B C16B -1.40(14)
N11C Ni1 N11B C16B 91.83(11)
C16B N11B C12B C23B -179.2(3)
Ni1 N11B C12B C23B -4.3(3)
C16B N11B C12B C13B 0.0
Ni1 N11B C12B C13B 174.85(13)
C23B C12B C13B C14B 179.1(3)
N11B C12B C13B C14B 0.0
C12B C13B C14B C15B 0.0
C13B C14B C15B C16B 0.0
C14B C15B C16B N11B 0.0
C12B N11B C16B C15B 0.0
Ni1 N11B C16B C15B -174.31(15)
C26B N21B N22B C23B 179.0(6)
C25B N21B N22B C23B 0.0
C26B N21B N22B Ni1 -11.3(7)
C25B N21B N22B Ni1 169.7(5)
N22C Ni1 N22B C23B 161.9(3)
N11B Ni1 N22B C23B -7.0(2)
N22A Ni1 N22B C23B -94.5(3)
N11A Ni1 N22B C23B -23.1(14)
N11C Ni1 N22B C23B 84.3(3)
N22C Ni1 N22B N21B -7.5(5)
N11B Ni1 N22B N21B -176.4(5)
N22A Ni1 N22B N21B 96.2(4)
N11A Ni1 N22B N21B 167.5(11)
N11C Ni1 N22B N21B -85.1(4)
N11B C12B C23B C24B 178.0(4)
C13B C12B C23B C24B -1.2(6)
N11B C12B C23B N22B -2.1(4)
C13B C12B C23B N22B 178.8(2)
N21B N22B C23B C12B -180.0(5)
Ni1 N22B C23B C12B 7.4(4)
N21B N22B C23B C24B 0.0
Ni1 N22B C23B C24B -172.7(4)
C12B C23B C24B C25B 179.9(6)
N22B C23B C24B C25B 0.0
C26B N21B C25B C24B -178.9(6)
N22B N21B C25B C24B 0.0
C23B C24B C25B N21B 0.0
C25B N21B C26B C53B -85.2(7)
N22B N21B C26B C53B 96.0(6)
N31D Ni3 N31B C32B 99.2(3)
N11F Ni3 N31B C32B -83.2(2)
N22F Ni3 N31B C32B -53.9(12)
N42D Ni3 N31B C32B 176.8(3)
N42B Ni3 N31B C32B 5.9(3)
N31D Ni3 N31B C36B -82.3(3)
N11F Ni3 N31B C36B 95.3(3)
N22F Ni3 N31B C36B 124.6(11)
N42D Ni3 N31B C36B -4.7(3)
N42B Ni3 N31B C36B -175.6(3)
C36B N31B C32B C43B 178.5(5)
Ni3 N31B C32B C43B -2.9(5)
C36B N31B C32B C33B 0.0
Ni3 N31B C32B C33B 178.6(3)
C43B C32B C33B C34B -178.4(6)
N31B C32B C33B C34B 0.0
C32B C33B C34B C35B 0.0
C33B C34B C35B C36B 0.0
C34B C35B C36B N31B 0.0
C32B N31B C36B C35B 0.0
Ni3 N31B C36B C35B -178.4(4)
C46B N41B N42B C43B 176.6(6)
C45B N41B N42B C43B 0.0
C46B N41B N42B Ni3 -13.4(7)
C45B N41B N42B Ni3 170.0(5)
N31D Ni3 N42B N41B 93.2(5)
N11F Ni3 N42B N41B -84.3(4)
N22F Ni3 N42B N41B -6.2(5)
N31B Ni3 N42B N41B -177.4(5)
N42D Ni3 N42B N41B 146.3(6)
N31D Ni3 N42B C43B -97.1(3)
N11F Ni3 N42B C43B 85.4(3)
N22F Ni3 N42B C43B 163.5(3)
N31B Ni3 N42B C43B -7.8(3)
N42D Ni3 N42B C43B -44.0(8)
N31B C32B C43B C44B 178.5(4)
C33B C32B C43B C44B -3.1(8)
N31B C32B C43B N42B -4.3(6)
C33B C32B C43B N42B 174.2(3)
N41B N42B C43B C32B -177.9(6)
Ni3 N42B C43B C32B 9.1(5)
N41B N42B C43B C44B 0.0
Ni3 N42B C43B C44B -172.9(4)
C32B C43B C44B C45B 177.5(7)
N42B C43B C44B C45B 0.0
C43B C44B C45B N41B 0.0
C46B N41B C45B C44B -176.3(7)
N42B N41B C45B C44B 0.0
N42B N41B C46B C63B 100.6(6)
C45B N41B C46B C63B -83.5(7)
C56B C51B C52B C53B 0.0
C61B C51B C52B C53B 179.4
C51B C52B C53B C54B 0.0
C51B C52B C53B C26B 178.8(4)
N21B C26B C53B C54B -1.6(7)
N21B C26B C53B C52B 179.6(4)
C52B C53B C54B C55B 0.0
C26B C53B C54B C55B -178.8(4)
C53B C54B C55B C56B 0.0
C54B C55B C56B C51B 0.0
C52B C51B C56B C55B 0.0
C61B C51B C56B C55B -179.4
C52B C51B C61B C66B -140.2
C56B C51B C61B C66B 39.1
C52B C51B C61B C62B 42.4
C56B C51B C61B C62B -138.3
C66B C61B C62B C63B 0.0
C51B C61B C62B C63B 177.4
C61B C62B C63B C64B 0.0
C61B C62B C63B C46B -179.8(4)
N41B C46B C63B C62B 174.5(4)
N41B C46B C63B C64B -5.2(8)
C62B C63B C64B C65B 0.0
C46B C63B C64B C65B 179.8(4)
C63B C64B C65B C66B 0.0
C64B C65B C66B C61B 0.0
C62B C61B C66B C65B 0.0
C51B C61B C66B C65B -177.4
N22C Ni1 N11C C16C -177.06(16)
N22B Ni1 N11C C16C -77.80(14)
N11B Ni1 N11C C16C 0.20(10)
N22A Ni1 N11C C16C 94.4(9)
N11A Ni1 N11C C16C 94.29(15)
N22C Ni1 N11C C12C 3.60(16)
N22B Ni1 N11C C12C 102.86(14)
N11B Ni1 N11C C12C -179.14(10)
N22A Ni1 N11C C12C -84.9(9)
N11A Ni1 N11C C12C -85.05(15)
C16C N11C C12C C23C 178.6(3)
Ni1 N11C C12C C23C -2.0(3)
C16C N11C C12C C13C 0.0
Ni1 N11C C12C C13C 179.38(14)
C23C C12C C13C C14C -178.5(3)
N11C C12C C13C C14C 0.0
C12C C13C C14C C15C 0.0
C13C C14C C15C C16C 0.0
C12C N11C C16C C15C 0.0
Ni1 N11C C16C C15C -179.30(16)
C14C C15C C16C N11C 0.0
C26C N21C N22C C23C -174.7(6)
C25C N21C N22C C23C 0.0
C26C N21C N22C Ni1 0.7(7)
C25C N21C N22C Ni1 175.5(5)
N22B Ni1 N22C N21C 92.8(4)
N11B Ni1 N22C N21C 166.1(6)
N22A Ni1 N22C N21C -9.0(5)
N11A Ni1 N22C N21C -86.5(4)
N11C Ni1 N22C N21C -179.8(5)
N22B Ni1 N22C C23C -91.9(3)
N11B Ni1 N22C C23C -18.6(9)
N22A Ni1 N22C C23C 166.3(3)
N11A Ni1 N22C C23C 88.8(3)
N11C Ni1 N22C C23C -4.5(2)
C13C C12C C23C N22C 176.5(2)
N11C C12C C23C N22C -2.1(4)
C13C C12C C23C C24C -1.0(6)
N11C C12C C23C C24C -179.6(4)
N21C N22C C23C C12C -178.1(5)
Ni1 N22C C23C C12C 5.1(4)
N21C N22C C23C C24C 0.0
Ni1 N22C C23C C24C -176.7(4)
C12C C23C C24C C25C 177.7(6)
N22C C23C C24C C25C 0.0
C23C C24C C25C N21C 0.0
C26C N21C C25C C24C 174.5(6)
N22C N21C C25C C24C 0.0
N22C N21C C26C C53C 82.3(7)
C25C N21C C26C C53C -91.4(6)
N31E Ni4 N31C C32C -91.0(3)
N42C Ni4 N31C C32C -1.1(3)
N42F Ni4 N31C C32C 167.0(3)
N31F Ni4 N31C C32C 89.4(3)
N42E Ni4 N31C C32C -84.2(10)
N31E Ni4 N31C C36C 88.3(3)
N42C Ni4 N31C C36C 178.2(3)
N42F Ni4 N31C C36C -13.7(3)
N31F Ni4 N31C C36C -91.3(3)
N42E Ni4 N31C C36C 95.2(10)
C36C N31C C32C C43C -178.5(5)
Ni4 N31C C32C C43C 0.8(5)
C36C N31C C32C C33C 0.0
Ni4 N31C C32C C33C 179.4(3)
C43C C32C C33C C34C 178.4(6)
N31C C32C C33C C34C 0.0
C32C C33C C34C C35C 0.0
C33C C34C C35C C36C 0.0
C34C C35C C36C N31C 0.0
C32C N31C C36C C35C 0.0
Ni4 N31C C36C C35C -179.3(4)
C46C N41C N42C C43C -176.2(6)
C45C N41C N42C C43C 0.0
C46C N41C N42C Ni4 9.8(7)
C45C N41C N42C Ni4 -174.0(5)
N31E Ni4 N42C C43C 93.1(3)
N42F Ni4 N42C C43C -41.2(7)
N31F Ni4 N42C C43C -90.0(3)
N42E Ni4 N42C C43C 170.7(3)
N31C Ni4 N42C C43C 1.2(3)
N31E Ni4 N42C N41C -93.1(5)
N42F Ni4 N42C N41C 132.6(6)
N31F Ni4 N42C N41C 83.7(5)
N42E Ni4 N42C N41C -15.5(5)
N31C Ni4 N42C N41C 174.9(5)
C33C C32C C43C N42C -178.3(3)
N31C C32C C43C N42C 0.2(6)
C33C C32C C43C C44C 5.9(8)
N31C C32C C43C C44C -175.7(4)
N41C N42C C43C C32C -176.8(6)
Ni4 N42C C43C C32C -1.1(5)
N41C N42C C43C C44C 0.0
Ni4 N42C C43C C44C 175.7(4)
C32C C43C C44C C45C 176.2(7)
N42C C43C C44C C45C 0.0
C46C N41C C45C C44C 175.8(7)
N42C N41C C45C C44C 0.0
C43C C44C C45C N41C 0.0
C45C N41C C46C C63C -91.9(7)
N42C N41C C46C C63C 83.3(6)
C56C C51C C52C C53C 0.0
C61C C51C C52C C53C 179.0
C51C C52C C53C C54C 0.0
C51C C52C C53C C26C -179.3(4)
N21C C26C C53C C52C -169.4(4)
N21C C26C C53C C54C 11.4(7)
C52C C53C C54C C55C 0.0
C26C C53C C54C C55C 179.3(4)
C53C C54C C55C C56C 0.0
C54C C55C C56C C51C 0.0
C52C C51C C56C C55C 0.0
C61C C51C C56C C55C -179.0
C52C C51C C61C C66C -148.8
C56C C51C C61C C66C 30.3
C52C C51C C61C C62C 31.7
C56C C51C C61C C62C -149.3
C66C C61C C62C C63C 0.0
C51C C61C C62C C63C 179.6
C61C C62C C63C C64C 0.0
C61C C62C C63C C46C -177.0(4)
N41C C46C C63C C62C 179.7(4)
N41C C46C C63C C64C 2.7(7)
C62C C63C C64C C65C 0.0
C46C C63C C64C C65C 176.9(4)
C63C C64C C65C C66C 0.0
C64C C65C C66C C61C 0.0
C62C C61C C66C C65C 0.0
C51C C61C C66C C65C -179.6
N11E Ni2 N11D C12D -45.7(17)
N42A Ni2 N11D C12D 103.08(13)
N31A Ni2 N11D C12D -179.29(13)
N22D Ni2 N11D C12D 4.70(14)
N22E Ni2 N11D C12D -89.10(15)
N11E Ni2 N11D C16D 135.0(16)
N42A Ni2 N11D C16D -76.21(14)
N31A Ni2 N11D C16D 1.42(14)
N22D Ni2 N11D C16D -174.59(15)
N22E Ni2 N11D C16D 91.60(16)
C16D N11D C12D C23D 178.4(3)
Ni2 N11D C12D C23D -0.9(3)
C16D N11D C12D C13D 0.0
Ni2 N11D C12D C13D -179.35(12)
C23D C12D C13D C14D -178.3(3)
N11D C12D C13D C14D 0.0
C12D C13D C14D C15D 0.0
C13D C14D C15D C16D 0.0
C14D C15D C16D N11D 0.0
C12D N11D C16D C15D 0.0
Ni2 N11D C16D C15D 179.26(14)
C26D N21D N22D C23D 172.6(6)
C25D N21D N22D C23D 0.0
C26D N21D N22D Ni2 -18.7(7)
C25D N21D N22D Ni2 168.7(5)
N11D Ni2 N22D N21D -175.8(4)
N11E Ni2 N22D N21D 1.0(4)
N42A Ni2 N22D N21D 91.5(4)
N31A Ni2 N22D N21D 161.9(8)
N22E Ni2 N22D N21D -77.7(4)
N11D Ni2 N22D C23D -7.4(2)
N11E Ni2 N22D C23D 169.4(2)
N42A Ni2 N22D C23D -100.1(3)
N31A Ni2 N22D C23D -29.7(10)
N22E Ni2 N22D C23D 90.7(3)
C13D C12D C23D C24D -5.2(6)
N11D C12D C23D C24D 176.5(3)
C13D C12D C23D N22D 172.4(2)
N11D C12D C23D N22D -6.0(4)
N21D N22D C23D C12D -178.1(5)
Ni2 N22D C23D C12D 9.7(4)
N21D N22D C23D C24D 0.0
Ni2 N22D C23D C24D -172.2(3)
C12D C23D C24D C25D 177.7(6)
N22D C23D C24D C25D 0.0
C23D C24D C25D N21D 0.0
C26D N21D C25D C24D -172.2(6)
N22D N21D C25D C24D 0.0
N22D N21D C26D C53D 90.7(6)
C25D N21D C26D C53D -98.2(6)
N11F Ni3 N31D C32D -57(3)
N22F Ni3 N31D C32D -98.2(3)
N31B Ni3 N31D C32D 86.4(3)
N42D Ni3 N31D C32D -3.8(2)
N42B Ni3 N31D C32D 163.6(2)
N11F Ni3 N31D C36D 132(2)
N22F Ni3 N31D C36D 90.2(3)
N31B Ni3 N31D C36D -85.2(3)
N42D Ni3 N31D C36D -175.4(3)
N42B Ni3 N31D C36D -8.0(3)
C36D N31D C32D C43D 177.7(5)
Ni3 N31D C32D C43D 5.9(4)
C36D N31D C32D C33D 0.0
Ni3 N31D C32D C33D -171.9(3)
C43D C32D C33D C34D -177.6(5)
N31D C32D C33D C34D 0.0
C32D C33D C34D C35D 0.0
C33D C34D C35D C36D 0.0
C34D C35D C36D N31D 0.0
C32D N31D C36D C35D 0.0
Ni3 N31D C36D C35D 171.2(3)
C46D N41D N42D C43D -174.5(6)
C45D N41D N42D C43D 0.0
C46D N41D N42D Ni3 12.8(7)
C45D N41D N42D Ni3 -172.7(5)
N31D Ni3 N42D C43D 1.3(3)
N11F Ni3 N42D C43D 178.2(2)
N22F Ni3 N42D C43D 99.2(3)
N31B Ni3 N42D C43D -88.7(3)
N42B Ni3 N42D C43D -53.5(8)
N31D Ni3 N42D N41D 173.8(4)
N11F Ni3 N42D N41D -9.3(4)
N22F Ni3 N42D N41D -88.3(4)
N31B Ni3 N42D N41D 83.8(4)
N42B Ni3 N42D N41D 119.0(7)
C33D C32D C43D N42D 172.9(3)
N31D C32D C43D N42D -4.7(5)
C33D C32D C43D C44D 1.5(7)
N31D C32D C43D C44D -176.2(4)
N41D N42D C43D C32D -173.5(5)
Ni3 N42D C43D C32D 1.4(5)
N41D N42D C43D C44D 0.0
Ni3 N42D C43D C44D 174.9(3)
C32D C43D C44D C45D 172.0(6)
N42D C43D C44D C45D 0.0
C46D N41D C45D C44D 174.5(6)
N42D N41D C45D C44D 0.0
C43D C44D C45D N41D 0.0
C45D N41D C46D C63D -96.6(6)
N42D N41D C46D C63D 76.9(7)
C56D C51D C52D C53D 0.0
C61D C51D C52D C53D 176.4
C51D C52D C53D C54D 0.0
C51D C52D C53D C26D 179.5(4)
N21D C26D C53D C54D 9.1(7)
N21D C26D C53D C52D -170.4(4)
C52D C53D C54D C55D 0.0
C26D C53D C54D C55D -179.5(4)
C53D C54D C55D C56D 0.0
C54D C55D C56D C51D 0.0
C52D C51D C56D C55D 0.0
C61D C51D C56D C55D -176.3
C52D C51D C61D C62D -143.2
C56D C51D C61D C62D 33.1
C52D C51D C61D C66D 37.0
C56D C51D C61D C66D -146.7
C66D C61D C62D C63D 0.0
C51D C61D C62D C63D -179.8
C61D C62D C63D C64D 0.0
C61D C62D C63D C46D -178.3(4)
N41D C46D C63D C64D -157.5(4)
N41D C46D C63D C62D 20.9(8)
C62D C63D C64D C65D 0.0
C46D C63D C64D C65D 178.4(4)
C63D C64D C65D C66D 0.0
C64D C65D C66D C61D 0.0
C62D C61D C66D C65D 0.0
C51D C61D C66D C65D 179.8
N11D Ni2 N11E C12E -51.0(17)
N42A Ni2 N11E C12E 160.08(14)
N31A Ni2 N11E C12E 82.59(14)
N22D Ni2 N11E C12E -100.84(15)
N22E Ni2 N11E C12E -7.10(16)
N11D Ni2 N11E C16E 135.4(16)
N42A Ni2 N11E C16E -13.51(15)
N31A Ni2 N11E C16E -90.99(14)
N22D Ni2 N11E C16E 85.58(16)
N22E Ni2 N11E C16E 179.32(17)
C16E N11E C12E C23E -177.5(3)
Ni2 N11E C12E C23E 8.5(3)
C16E N11E C12E C13E 0.0
Ni2 N11E C12E C13E -173.98(11)
C23E C12E C13E C14E 177.4(3)
N11E C12E C13E C14E 0.0
C12E C13E C14E C15E 0.0
C13E C14E C15E C16E 0.0
C14E C15E C16E N11E 0.0
C12E N11E C16E C15E 0.0
Ni2 N11E C16E C15E 173.23(13)
C26E N21E N22E C23E -178.7(6)
C25E N21E N22E C23E 0.0
C26E N21E N22E Ni2 10.7(8)
C25E N21E N22E Ni2 -170.6(5)
N11D Ni2 N22E N21E -7.7(5)
N11E Ni2 N22E N21E 175.2(5)
N42A Ni2 N22E N21E 129.9(6)
N31A Ni2 N22E N21E 84.5(5)
N22D Ni2 N22E N21E -86.4(5)
N11D Ni2 N22E C23E -178.1(2)
N11E Ni2 N22E C23E 4.8(2)
N42A Ni2 N22E C23E -40.6(7)
N31A Ni2 N22E C23E -85.9(3)
N22D Ni2 N22E C23E 103.2(3)
N11E C12E C23E N22E -4.3(5)
C13E C12E C23E N22E 178.2(2)
N11E C12E C23E C24E -178.5(3)
C13E C12E C23E C24E 4.1(6)
N21E N22E C23E C12E -175.5(5)
Ni2 N22E C23E C12E -1.9(4)
N21E N22E C23E C24E 0.0
Ni2 N22E C23E C24E 173.6(4)
C12E C23E C24E C25E 174.6(6)
N22E C23E C24E C25E 0.0
C23E C24E C25E N21E 0.0
C26E N21E C25E C24E 178.6(7)
N22E N21E C25E C24E 0.0
N22E N21E C26E C53E 82.5(7)
C25E N21E C26E C53E -95.9(7)
N42C Ni4 N31E C32E 102.6(3)
N42F Ni4 N31E C32E -90.3(3)
N31F Ni4 N31E C32E -7(3)
N42E Ni4 N31E C32E 1.5(2)
N31C Ni4 N31E C32E -179.7(2)
N42C Ni4 N31E C36E -72.5(3)
N42F Ni4 N31E C36E 94.5(3)
N31F Ni4 N31E C36E 178(100)
N42E Ni4 N31E C36E -173.6(3)
N31C Ni4 N31E C36E 5.1(3)
C36E N31E C32E C43E 177.7(5)
Ni4 N31E C32E C43E 2.3(4)
C36E N31E C32E C33E 0.0
Ni4 N31E C32E C33E -175.4(3)
C43E C32E C33E C34E -177.5(5)
N31E C32E C33E C34E 0.0
C32E C33E C34E C35E 0.0
C33E C34E C35E C36E 0.0
C34E C35E C36E N31E 0.0
C32E N31E C36E C35E 0.0
Ni4 N31E C36E C35E 174.9(3)
C46E N41E N42E C43E 169.6(6)
C45E N41E N42E C43E 0.0
C46E N41E N42E Ni4 -19.2(7)
C45E N41E N42E Ni4 171.2(5)
N31E Ni4 N42E C43E -4.7(3)
N42C Ni4 N42E C43E -92.7(3)
N42F Ni4 N42E C43E 96.6(3)
N31F Ni4 N42E C43E 174.8(3)
N31C Ni4 N42E C43E -11.7(11)
N31E Ni4 N42E N41E -175.7(5)
N42C Ni4 N42E N41E 96.3(4)
N42F Ni4 N42E N41E -74.4(4)
N31F Ni4 N42E N41E 3.8(5)
N31C Ni4 N42E N41E 177.3(8)
C33E C32E C43E N42E 170.7(3)
N31E C32E C43E N42E -6.9(6)
C33E C32E C43E C44E -6.9(7)
N31E C32E C43E C44E 175.5(4)
N41E N42E C43E C32E -178.2(5)
Ni4 N42E C43E C32E 7.9(5)
N41E N42E C43E C44E 0.0
Ni4 N42E C43E C44E -173.9(3)
C32E C43E C44E C45E 177.9(7)
N42E C43E C44E C45E 0.0
C43E C44E C45E N41E 0.0
C46E N41E C45E C44E -169.1(6)
N42E N41E C45E C44E 0.0
N42E N41E C46E C63E 92.0(6)
C45E N41E C46E C63E -100.5(6)
C56E C51E C52E C53E 0.0
C61E C51E C52E C53E -178.2
C51E C52E C53E C54E 0.0
C51E C52E C53E C26E -178.6(4)
N21E C26E C53E C54E -168.0(4)
N21E C26E C53E C52E 10.6(7)
C52E C53E C54E C55E 0.0
C26E C53E C54E C55E 178.6(4)
C53E C54E C55E C56E 0.0
C54E C55E C56E C51E 0.0
C52E C51E C56E C55E 0.0
C61E C51E C56E C55E 178.2
C52E C51E C61E C62E -146.2
C56E C51E C61E C62E 35.6
C52E C51E C61E C66E 33.2
C56E C51E C61E C66E -145.0
C66E C61E C62E C63E 0.0
C51E C61E C62E C63E 179.4
C61E C62E C63E C64E 0.0
C61E C62E C63E C46E -178.5(3)
N41E C46E C63E C62E -172.7(4)
N41E C46E C63E C64E 8.9(7)
C62E C63E C64E C65E 0.0
C46E C63E C64E C65E 178.4(4)
C63E C64E C65E C66E 0.0
C64E C65E C66E C61E 0.0
C62E C61E C66E C65E 0.0
C51E C61E C66E C65E -179.4
N31D Ni3 N11F C12F -42(3)
N22F Ni3 N11F C12F -0.07(15)
N31B Ni3 N11F C12F 174.91(15)
N42D Ni3 N11F C12F -94.34(15)
N42B Ni3 N11F C12F 97.72(14)
N31D Ni3 N11F C16F 143(3)
N22F Ni3 N11F C16F -174.85(15)
N31B Ni3 N11F C16F 0.13(15)
N42D Ni3 N11F C16F 90.88(14)
N42B Ni3 N11F C16F -77.07(13)
C16F N11F C12F C23F 179.2(3)
Ni3 N11F C12F C23F 4.2(3)
C16F N11F C12F C13F 0.0
Ni3 N11F C12F C13F -175.08(10)
C23F C12F C13F C14F -179.2(3)
N11F C12F C13F C14F 0.0
C12F C13F C14F C15F 0.0
C13F C14F C15F C16F 0.0
C14F C15F C16F N11F 0.0
C12F N11F C16F C15F 0.0
Ni3 N11F C16F C15F 174.54(12)
C26F N21F N22F C23F 170.0(6)
C25F N21F N22F C23F 0.0
C26F N21F N22F Ni3 -16.7(7)
C25F N21F N22F Ni3 173.3(5)
N31D Ni3 N22F C23F 173.7(3)
N11F Ni3 N22F C23F -3.7(2)
N31B Ni3 N22F C23F -33.6(12)
N42D Ni3 N22F C23F 95.3(3)
N42B Ni3 N22F C23F -91.8(3)
N31D Ni3 N22F N21F 0.5(5)
N11F Ni3 N22F N21F -176.8(5)
N31B Ni3 N22F N21F 153.2(10)
N42D Ni3 N22F N21F -77.9(5)
N42B Ni3 N22F N21F 95.0(5)
C13F C12F C23F C24F -4.9(6)
N11F C12F C23F C24F 175.9(4)
C13F C12F C23F N22F 171.4(2)
N11F C12F C23F N22F -7.8(5)
N21F N22F C23F C12F -177.2(5)
Ni3 N22F C23F C12F 7.4(4)
N21F N22F C23F C24F 0.0
Ni3 N22F C23F C24F -175.4(3)
C12F C23F C24F C25F 176.6(6)
N22F C23F C24F C25F 0.0
C23F C24F C25F N21F 0.0
C26F N21F C25F C24F -169.8(6)
N22F N21F C25F C24F 0.0
C25F N21F C26F C53F -105.6(6)
N22F N21F C26F C53F 86.3(7)
N31E Ni4 N31F C32F -90(3)
N42C Ni4 N31F C32F 160.6(2)
N42F Ni4 N31F C32F -5.7(2)
N42E Ni4 N31F C32F -98.2(3)
N31C Ni4 N31F C32F 82.9(2)
N31E Ni4 N31F C36F 98(3)
N42C Ni4 N31F C36F -11.7(3)
N42F Ni4 N31F C36F -178.1(3)
N42E Ni4 N31F C36F 89.4(3)
N31C Ni4 N31F C36F -89.4(3)
C36F N31F C32F C43F 178.5(5)
Ni4 N31F C32F C43F 5.6(4)
C36F N31F C32F C33F 0.0
Ni4 N31F C32F C33F -172.8(3)
C43F C32F C33F C34F -178.3(5)
N31F C32F C33F C34F 0.0
C32F C33F C34F C35F 0.0
C33F C34F C35F C36F 0.0
C34F C35F C36F N31F 0.0
C32F N31F C36F C35F 0.0
Ni4 N31F C36F C35F 171.9(3)
C46F N41F N42F C43F -176.8(6)
C45F N41F N42F C43F 0.0
C46F N41F N42F Ni4 16.3(8)
C45F N41F N42F Ni4 -166.9(5)
N31E Ni4 N42F C43F -178.5(3)
N42C Ni4 N42F C43F -45.5(7)
N31F Ni4 N42F C43F 4.9(3)
N42E Ni4 N42F C43F 103.1(3)
N31C Ni4 N42F C43F -86.7(3)
N31E Ni4 N42F N41F -11.9(5)
N42C Ni4 N42F N41F 121.1(7)
N31F Ni4 N42F N41F 171.5(5)
N42E Ni4 N42F N41F -90.3(5)
N31C Ni4 N42F N41F 79.9(5)
N31F C32F C43F N42F -1.3(6)
C33F C32F C43F N42F 177.1(3)
N31F C32F C43F C44F -174.1(4)
C33F C32F C43F C44F 4.3(7)
N41F N42F C43F C32F -174.5(6)
Ni4 N42F C43F C32F -3.7(5)
N41F N42F C43F C44F 0.0
Ni4 N42F C43F C44F 170.7(4)
C32F C43F C44F C45F 173.4(7)
N42F C43F C44F C45F 0.0
C46F N41F C45F C44F 176.7(7)
N42F N41F C45F C44F 0.0
C43F C44F C45F N41F 0.0
N42F N41F C46F C63F 76.2(7)
C45F N41F C46F C63F -99.9(7)
C56F C51F C52F C53F 0.0
C61F C51F C52F C53F -178.8
C51F C52F C53F C54F 0.0
C51F C52F C53F C26F -180.0(4)
N21F C26F C53F C54F 12.3(7)
N21F C26F C53F C52F -167.7(4)
C52F C53F C54F C55F 0.0
C26F C53F C54F C55F 180.0(4)
C53F C54F C55F C56F 0.0
C54F C55F C56F C51F 0.0
C52F C51F C56F C55F 0.0
C61F C51F C56F C55F 178.8
C52F C51F C61F C62F -153.9
C56F C51F C61F C62F 27.3
C52F C51F C61F C66F 29.6
C56F C51F C61F C66F -149.2
C66F C61F C62F C63F 0.0
C51F C61F C62F C63F -176.5
C61F C62F C63F C64F 0.0
C61F C62F C63F C46F -177.2(5)
N41F C46F C63F C64F -157.1(5)
N41F C46F C63F C62F 20.1(8)
C62F C63F C64F C65F 0.0
C46F C63F C64F C65F 177.3(5)
C63F C64F C65F C66F 0.0
C64F C65F C66F C61F 0.0
C62F C61F C66F C65F 0.0
C51F C61F C66F C65F 176.5
N22I Ni5 N11G C12G 69.5(14)
N22G Ni5 N11G C12G -9.0(3)
N11I Ni5 N11G C12G 80.7(2)
N22H Ni5 N11G C12G -110.3(3)
N11H Ni5 N11G C12G 173.7(2)
N22I Ni5 N11G C16G -107.0(13)
N22G Ni5 N11G C16G 174.6(3)
N11I Ni5 N11G C16G -95.7(3)
N22H Ni5 N11G C16G 73.3(3)
N11H Ni5 N11G C16G -2.8(3)
C16G N11G C12G C23G -177.4(5)
Ni5 N11G C12G C23G 5.9(4)
C16G N11G C12G C13G 0.0
Ni5 N11G C12G C13G -176.6(3)
C23G C12G C13G C14G 177.2(5)
N11G C12G C13G C14G 0.0
C12G C13G C14G C15G 0.0
C13G C14G C15G C16G 0.0
C14G C15G C16G N11G 0.0
C12G N11G C16G C15G 0.0
Ni5 N11G C16G C15G 176.3(4)
C26G N21G N22G C23G 175.1(6)
C25G N21G N22G C23G 0.0
C26G N21G N22G Ni5 7.8(7)
C25G N21G N22G Ni5 -167.4(5)
N22I Ni5 N22G C23G -160.8(3)
N11G Ni5 N22G C23G 10.4(3)
N11I Ni5 N22G C23G -83.1(3)
N22H Ni5 N22G C23G 97.2(3)
N11H Ni5 N22G C23G 26.6(11)
N22I Ni5 N22G N21G 6.3(4)
N11G Ni5 N22G N21G 177.4(4)
N11I Ni5 N22G N21G 84.0(4)
N22H Ni5 N22G N21G -95.8(4)
N11H Ni5 N22G N21G -166.3(8)
N11G C12G C23G N22G 3.5(5)
C13G C12G C23G N22G -173.8(3)
N11G C12G C23G C24G -179.3(4)
C13G C12G C23G C24G 3.4(7)
N21G N22G C23G C12G 177.9(5)
Ni5 N22G C23G C12G -11.0(5)
N21G N22G C23G C24G 0.0
Ni5 N22G C23G C24G 171.1(3)
C12G C23G C24G C25G -177.4(7)
N22G C23G C24G C25G 0.0
C23G C24G C25G N21G 0.0
C26G N21G C25G C24G -174.8(6)
N22G N21G C25G C24G 0.0
N22G N21G C26G C53G -89.2(6)
C25G N21G C26G C53G 84.9(7)
N22K Ni6 N31G C32G 75.5(13)
N42G Ni6 N31G C32G 2.7(3)
N11J Ni6 N31G C32G -87.6(2)
N11K Ni6 N31G C32G 95.8(3)
N22J Ni6 N31G C32G -165.6(3)
N22K Ni6 N31G C36G -98.2(12)
N42G Ni6 N31G C36G -171.0(3)
N11J Ni6 N31G C36G 98.7(3)
N11K Ni6 N31G C36G -77.9(3)
N22J Ni6 N31G C36G 20.7(3)
C36G N31G C32G C43G 176.0(5)
Ni6 N31G C32G C43G 2.0(5)
C36G N31G C32G C33G 0.0
Ni6 N31G C32G C33G -174.1(3)
C43G C32G C33G C34G -175.7(6)
N31G C32G C33G C34G 0.0
C32G C33G C34G C35G 0.0
C33G C34G C35G C36G 0.0
C34G C35G C36G N31G 0.0
C32G N31G C36G C35G 0.0
Ni6 N31G C36G C35G 173.4(4)
C46G N41G N42G C43G 173.1(6)
C45G N41G N42G C43G 0.0
C46G N41G N42G Ni6 -22.1(7)
C45G N41G N42G Ni6 164.8(5)
N22K Ni6 N42G C43G -177.3(3)
N11J Ni6 N42G C43G 83.3(3)
N11K Ni6 N42G C43G -98.2(3)
N31G Ni6 N42G C43G -6.6(3)
N22J Ni6 N42G C43G 39.6(8)
N22K Ni6 N42G N41G 18.4(5)
N11J Ni6 N42G N41G -81.0(4)
N11K Ni6 N42G N41G 97.5(4)
N31G Ni6 N42G N41G -170.9(5)
N22J Ni6 N42G N41G -124.7(7)
N31G C32G C43G C44G 170.9(4)
C33G C32G C43G C44G -13.3(8)
N31G C32G C43G N42G -8.1(6)
C33G C32G C43G N42G 167.7(3)
N41G N42G C43G C32G 179.2(6)
Ni6 N42G C43G C32G 10.2(5)
N41G N42G C43G C44G 0.0
Ni6 N42G C43G C44G -169.0(4)
C32G C43G C44G C45G -179.1(7)
N42G C43G C44G C45G 0.0
C46G N41G C45G C44G -172.7(7)
N42G N41G C45G C44G 0.0
C43G C44G C45G N41G 0.0
C45G N41G C46G C63G 102.4(7)
N42G N41G C46G C63G -69.2(7)
C56G C51G C52G C53G 0.0
C61G C51G C52G C53G 179.3
C51G C52G C53G C54G 0.0
C51G C52G C53G C26G -179.0(4)
N21G C26G C53G C54G -7.4(7)
N21G C26G C53G C52G 171.6(4)
C52G C53G C54G C55G 0.0
C26G C53G C54G C55G 178.9(4)
C53G C54G C55G C56G 0.0
C54G C55G C56G C51G 0.0
C52G C51G C56G C55G 0.0
C61G C51G C56G C55G -179.3
C52G C51G C61G C62G -36.3
C56G C51G C61G C62G 143.1
C52G C51G C61G C66G 149.2
C56G C51G C61G C66G -31.5
C66G C61G C62G C63G 0.0
C51G C61G C62G C63G -174.7
C61G C62G C63G C64G 0.0
C61G C62G C63G C46G 179.2(4)
N41G C46G C63G C62G 178.2(4)
N41G C46G C63G C64G -2.6(8)
C62G C63G C64G C65G 0.0
C46G C63G C64G C65G -179.2(4)
C63G C64G C65G C66G 0.0
C64G C65G C66G C61G 0.0
C62G C61G C66G C65G 0.0
C51G C61G C66G C65G 174.5
N22I Ni5 N11H C12H -106.77(13)
N11G Ni5 N11H C12H 81.83(14)
N22G Ni5 N11H C12H 65.9(10)
N11I Ni5 N11H C12H 175.47(10)
N22H Ni5 N11H C12H -6.65(16)
N22I Ni5 N11H C16H 74.37(15)
N11G Ni5 N11H C16H -97.03(16)
N22G Ni5 N11H C16H -112.9(10)
N11I Ni5 N11H C16H -3.39(13)
N22H Ni5 N11H C16H 174.49(18)
C16H N11H C12H C23H -176.8(4)
Ni5 N11H C12H C23H 4.3(3)
C16H N11H C12H C13H 0.0
Ni5 N11H C12H C13H -178.93(8)
C23H C12H C13H C14H 176.6(4)
N11H C12H C13H C14H 0.0
C12H C13H C14H C15H 0.0
C13H C14H C15H C16H 0.0
C12H N11H C16H C15H 0.0
Ni5 N11H C16H C15H 178.81(9)
C14H C15H C16H N11H 0.0
C25H N21H N22H C23H 0.0
C26H N21H N22H C23H 174.7(6)
C25H N21H N22H Ni5 -173.6(5)
C26H N21H N22H Ni5 1.1(8)
N22I Ni5 N22H C23H 94.9(3)
N11G Ni5 N22H C23H -85.1(3)
N22G Ni5 N22H C23H -162.8(3)
N11I Ni5 N22H C23H 18.6(11)
N11H Ni5 N22H C23H 7.8(3)
N22I Ni5 N22H N21H -91.7(5)
N11G Ni5 N22H N21H 88.2(5)
N22G Ni5 N22H N21H 10.5(5)
N11I Ni5 N22H N21H -168.0(7)
N11H Ni5 N22H N21H -178.8(5)
N11H C12H C23H N22H 2.8(5)
C13H C12H C23H N22H -173.8(2)
N11H C12H C23H C24H 177.7(4)
C13H C12H C23H C24H 1.0(7)
N21H N22H C23H C12H 176.1(6)
Ni5 N22H C23H C12H -8.6(5)
N21H N22H C23H C24H 0.0
Ni5 N22H C23H C24H 175.3(4)
C12H C23H C24H C25H -175.2(7)
N22H C23H C24H C25H 0.0
N22H N21H C25H C24H 0.0
C26H N21H C25H C24H -174.3(7)
C23H C24H C25H N21H 0.0
C25H N21H C26H C53H 87.3(7)
N22H N21H C26H C53H -86.2(7)
N11L Ni7 N31H C32H -89.4(3)
N42H Ni7 N31H C32H 2.8(3)
N31J Ni7 N31H C32H 92.3(3)
N22L Ni7 N31H C32H -168.6(3)
N42J Ni7 N31H C32H 81.9(12)
N11L Ni7 N31H C36H 86.5(3)
N42H Ni7 N31H C36H 178.7(3)
N31J Ni7 N31H C36H -91.8(3)
N22L Ni7 N31H C36H 7.4(3)
N42J Ni7 N31H C36H -102.2(11)
C36H N31H C32H C43H -179.7(5)
Ni7 N31H C32H C43H -3.5(5)
C36H N31H C32H C33H 0.0
Ni7 N31H C32H C33H 176.1(3)
C43H C32H C33H C34H 179.6(6)
N31H C32H C33H C34H 0.0
C32H C33H C34H C35H 0.0
C33H C34H C35H C36H 0.0
C34H C35H C36H N31H 0.0
C32H N31H C36H C35H 0.0
Ni7 N31H C36H C35H -175.7(4)
C46H N41H N42H C43H 175.9(6)
C45H N41H N42H C43H 0.0
C46H N41H N42H Ni7 -7.0(7)
C45H N41H N42H Ni7 177.1(5)
N11L Ni7 N42H N41H -88.7(4)
N31J Ni7 N42H N41H 87.6(5)
N31H Ni7 N42H N41H -178.7(5)
N22L Ni7 N42H N41H -145.4(6)
N42J Ni7 N42H N41H 10.4(5)
N11L Ni7 N42H C43H 88.2(3)
N31J Ni7 N42H C43H -95.4(3)
N31H Ni7 N42H C43H -1.7(3)
N22L Ni7 N42H C43H 31.6(8)
N42J Ni7 N42H C43H -172.7(3)
C33H C32H C43H C44H 0.1(8)
N31H C32H C43H C44H 179.8(4)
C33H C32H C43H N42H -177.6(3)
N31H C32H C43H N42H 2.0(6)
N41H N42H C43H C32H 178.3(6)
Ni7 N42H C43H C32H 0.4(5)
N41H N42H C43H C44H 0.0
Ni7 N42H C43H C44H -177.9(4)
C32H C43H C44H C45H -177.9(7)
N42H C43H C44H C45H 0.0
C46H N41H C45H C44H -175.5(7)
N42H N41H C45H C44H 0.0
C43H C44H C45H N41H 0.0
N42H N41H C46H C63H -83.7(7)
C45H N41H C46H C63H 91.3(7)
C56H C51H C52H C53H 0.0
C61H C51H C52H C53H 177.8
C51H C52H C53H C54H 0.0
C51H C52H C53H C26H -179.2(4)
N21H C26H C53H C54H -4.1(7)
N21H C26H C53H C52H 175.1(4)
C52H C53H C54H C55H 0.0
C26H C53H C54H C55H 179.2(4)
C53H C54H C55H C56H 0.0
C54H C55H C56H C51H 0.0
C52H C51H C56H C55H 0.0
C61H C51H C56H C55H -177.8
C52H C51H C61H C62H -29.7
C56H C51H C61H C62H 148.2
C52H C51H C61H C66H 151.5
C56H C51H C61H C66H -30.7
C66H C61H C62H C63H 0.0
C51H C61H C62H C63H -178.8
C61H C62H C63H C64H 0.0
C61H C62H C63H C46H 174.8(4)
N41H C46H C63H C64H -7.3(7)
N41H C46H C63H C62H 178.1(4)
C62H C63H C64H C65H 0.0
C46H C63H C64H C65H -174.4(4)
C63H C64H C65H C66H 0.0
C64H C65H C66H C61H 0.0
C62H C61H C66H C65H 0.0
C51H C61H C66H C65H 178.8
N22I Ni5 N11I C16I 177.71(18)
N11G Ni5 N11I C16I -0.53(16)
N22G Ni5 N11I C16I 77.58(15)
N22H Ni5 N11I C16I -103.9(9)
N11H Ni5 N11I C16I -93.38(11)
N22I Ni5 N11I C12I -6.55(16)
N11G Ni5 N11I C12I 175.21(13)
N22G Ni5 N11I C12I -106.68(13)
N22H Ni5 N11I C12I 71.9(9)
N11H Ni5 N11I C12I 82.36(9)
C16I N11I C12I C23I 177.4(3)
Ni5 N11I C12I C23I 1.4(3)
C16I N11I C12I C13I 0.0
Ni5 N11I C12I C13I -175.97(8)
C23I C12I C13I C14I -177.1(4)
N11I C12I C13I C14I 0.0
C12I C13I C14I C15I 0.0
C13I C14I C15I C16I 0.0
C12I N11I C16I C15I 0.0
Ni5 N11I C16I C15I 175.53(9)
C14I C15I C16I N11I 0.0
C26I N21I N22I C23I 177.3(7)
C25I N21I N22I C23I 0.0
C26I N21I N22I Ni5 11.6(8)
C25I N21I N22I Ni5 -165.7(5)
N11G Ni5 N22I C23I 21.6(14)
N22G Ni5 N22I C23I 98.4(3)
N11I Ni5 N22I C23I 10.1(3)
N22H Ni5 N22I C23I -158.6(3)
N11H Ni5 N22I C23I -82.8(3)
N11G Ni5 N22I N21I -173.1(11)
N22G Ni5 N22I N21I -96.3(5)
N11I Ni5 N22I N21I 175.4(5)
N22H Ni5 N22I N21I 6.6(5)
N11H Ni5 N22I N21I 82.4(5)
C13I C12I C23I C24I 1.1(7)
N11I C12I C23I C24I -176.1(4)
C13I C12I C23I N22I -174.9(2)
N11I C12I C23I N22I 7.9(5)
N21I N22I C23I C12I 176.9(6)
Ni5 N22I C23I C12I -13.3(5)
N21I N22I C23I C24I 0.0
Ni5 N22I C23I C24I 169.8(4)
C12I C23I C24I C25I -176.3(7)
N22I C23I C24I C25I 0.0
C23I C24I C25I N21I 0.0
C26I N21I C25I C24I -177.1(7)
N22I N21I C25I C24I 0.0
C25I N21I C26I C53I 82.3(8)
N22I N21I C26I C53I -94.4(7)
N31K Ni8 N31I C32I -101.2(3)
N31L Ni8 N31I C32I 79.6(3)
N42L Ni8 N31I C32I 54.3(12)
N42K Ni8 N31I C32I 179.8(3)
N42I Ni8 N31I C32I -8.4(3)
N31K Ni8 N31I C36I 80.4(3)
N31L Ni8 N31I C36I -98.8(3)
N42L Ni8 N31I C36I -124.1(10)
N42K Ni8 N31I C36I 1.4(3)
N42I Ni8 N31I C36I 173.2(4)
C36I N31I C32I C43I -178.0(6)
Ni8 N31I C32I C43I 3.5(5)
C36I N31I C32I C33I 0.0
Ni8 N31I C32I C33I -178.5(4)
C43I C32I C33I C34I 177.9(6)
N31I C32I C33I C34I 0.0
C32I C33I C34I C35I 0.0
C33I C34I C35I C36I 0.0
C34I C35I C36I N31I 0.0
C32I N31I C36I C35I 0.0
Ni8 N31I C36I C35I 178.3(4)
C46I N41I N42I C43I -178.0(7)
C45I N41I N42I C43I 0.0
C46I N41I N42I Ni8 17.7(9)
C45I N41I N42I Ni8 -164.3(6)
N31K Ni8 N42I N41I -95.8(5)
N31L Ni8 N42I N41I 83.1(5)
N42L Ni8 N42I N41I 4.8(5)
N42K Ni8 N42I N41I -149.1(7)
N31I Ni8 N42I N41I 175.6(5)
N31K Ni8 N42I C43I 100.3(3)
N31L Ni8 N42I C43I -80.7(3)
N42L Ni8 N42I C43I -159.0(3)
N42K Ni8 N42I C43I 47.1(9)
N31I Ni8 N42I C43I 11.7(3)
N31I C32I C43I C44I -176.7(5)
C33I C32I C43I C44I 5.4(9)
N31I C32I C43I N42I 7.3(7)
C33I C32I C43I N42I -170.6(4)
N41I N42I C43I C32I 177.0(6)
Ni8 N42I C43I C32I -14.2(6)
N41I N42I C43I C44I 0.0
Ni8 N42I C43I C44I 168.8(4)
C32I C43I C44I C45I -176.2(8)
N42I C43I C44I C45I 0.0
C43I C44I C45I N41I 0.0
C46I N41I C45I C44I 177.9(8)
N42I N41I C45I C44I 0.0
N42I N41I C46I C63I -98.2(7)
C45I N41I C46I C63I 84.1(8)
C56I C51I C52I C53I 0.0
C61I C51I C52I C53I -177.7
C51I C52I C53I C54I 0.0
C51I C52I C53I C26I 176.9(4)
N21I C26I C53I C52I -179.2(5)
N21I C26I C53I C54I -2.4(9)
C52I C53I C54I C55I 0.0
C26I C53I C54I C55I -176.7(5)
C53I C54I C55I C56I 0.0
C54I C55I C56I C51I 0.0
C52I C51I C56I C55I 0.0
C61I C51I C56I C55I 177.8
C52I C51I C61I C62I -45.6
C56I C51I C61I C62I 136.7
C52I C51I C61I C66I 137.8
C56I C51I C61I C66I -39.9
C66I C61I C62I C63I 0.0
C51I C61I C62I C63I -176.6
C61I C62I C63I C64I 0.0
C61I C62I C63I C46I -179.1(4)
N41I C46I C63I C62I -179.6(4)
N41I C46I C63I C64I 1.3(8)
C62I C63I C64I C65I 0.0
C46I C63I C64I C65I 179.1(4)
C63I C64I C65I C66I 0.0
C64I C65I C66I C61I 0.0
C62I C61I C66I C65I 0.0
C51I C61I C66I C65I 176.7
N22K Ni6 N11J C12J 100.50(15)
N42G Ni6 N11J C12J -159.78(14)
N11K Ni6 N11J C12J 41.8(17)
N31G Ni6 N11J C12J -82.31(14)
N22J Ni6 N11J C12J 8.77(15)
N22K Ni6 N11J C16J -87.54(17)
N42G Ni6 N11J C16J 12.18(15)
N11K Ni6 N11J C16J -146.2(17)
N31G Ni6 N11J C16J 89.64(15)
N22J Ni6 N11J C16J -179.27(16)
C16J N11J C12J C23J 178.5(3)
Ni6 N11J C12J C23J -9.1(3)
C16J N11J C12J C13J 0.0
Ni6 N11J C12J C13J 172.42(11)
C23J C12J C13J C14J -178.4(3)
N11J C12J C13J C14J 0.0
C12J C13J C14J C15J 0.0
C13J C14J C15J C16J 0.0
C14J C15J C16J N11J 0.0
C12J N11J C16J C15J 0.0
Ni6 N11J C16J C15J -171.52(12)
C26J N21J N22J C23J 177.5(6)
C25J N21J N22J C23J 0.0
C26J N21J N22J Ni6 -14.0(7)
C25J N21J N22J Ni6 168.5(5)
N22K Ni6 N22J C23J -105.8(3)
N42G Ni6 N22J C23J 37.8(8)
N11J Ni6 N22J C23J -7.2(2)
N11K Ni6 N22J C23J 175.1(2)
N31G Ni6 N22J C23J 82.6(3)
N22K Ni6 N22J N21J 85.9(4)
N42G Ni6 N22J N21J -130.5(7)
N11J Ni6 N22J N21J -175.5(5)
N11K Ni6 N22J N21J 6.8(5)
N31G Ni6 N22J N21J -85.7(5)
N11J C12J C23J N22J 2.6(5)
C13J C12J C23J N22J -178.9(2)
N11J C12J C23J C24J 178.8(3)
C13J C12J C23J C24J -2.7(6)
N21J N22J C23J C12J 177.1(5)
Ni6 N22J C23J C12J 4.9(4)
N21J N22J C23J C24J 0.0
Ni6 N22J C23J C24J -172.2(3)
C12J C23J C24J C25J -176.5(6)
N22J C23J C24J C25J 0.0
C26J N21J C25J C24J -177.3(6)
N22J N21J C25J C24J 0.0
C23J C24J C25J N21J 0.0
C25J N21J C26J C53J 93.0(7)
N22J N21J C26J C53J -83.9(6)
N11L Ni7 N31J C32J 19(2)
N42H Ni7 N31J C32J -105.5(3)
N31H Ni7 N31J C32J 177.2(3)
N22L Ni7 N31J C32J 87.3(3)
N42J Ni7 N31J C32J -4.5(3)
N11L Ni7 N31J C36J -165(2)
N42H Ni7 N31J C36J 70.3(3)
N31H Ni7 N31J C36J -7.0(3)
N22L Ni7 N31J C36J -96.9(3)
N42J Ni7 N31J C36J 171.3(3)
C36J N31J C32J C43J -175.7(5)
Ni7 N31J C32J C43J 0.3(4)
C36J N31J C32J C33J 0.0
Ni7 N31J C32J C33J 176.0(3)
C43J C32J C33J C34J 175.3(5)
N31J C32J C33J C34J 0.0
C32J C33J C34J C35J 0.0
C33J C34J C35J C36J 0.0
C34J C35J C36J N31J 0.0
C32J N31J C36J C35J 0.0
Ni7 N31J C36J C35J -175.6(3)
C46J N41J N42J C43J -168.8(6)
C45J N41J N42J C43J 0.0
C46J N41J N42J Ni7 23.6(7)
C45J N41J N42J Ni7 -167.5(5)
N11L Ni7 N42J C43J -170.6(2)
N42H Ni7 N42J C43J 95.5(3)
N31J Ni7 N42J C43J 7.6(3)
N31H Ni7 N42J C43J 18.2(12)
N22L Ni7 N42J C43J -91.0(3)
N11L Ni7 N42J N41J -3.3(4)
N42H Ni7 N42J N41J -97.3(4)
N31J Ni7 N42J N41J 174.8(5)
N31H Ni7 N42J N41J -174.6(10)
N22L Ni7 N42J N41J 76.2(4)
N31J C32J C43J N42J 7.0(6)
C33J C32J C43J N42J -168.6(3)
N31J C32J C43J C44J -175.4(4)
C33J C32J C43J C44J 9.1(7)
N41J N42J C43J C32J 178.2(6)
Ni7 N42J C43J C32J -10.5(5)
N41J N42J C43J C44J 0.0
Ni7 N42J C43J C44J 171.3(3)
C32J C43J C44J C45J -177.8(7)
N42J C43J C44J C45J 0.0
C43J C44J C45J N41J 0.0
C46J N41J C45J C44J 168.3(6)
N42J N41J C45J C44J 0.0
C45J N41J C46J C63J 96.9(6)
N42J N41J C46J C63J -96.5(6)
C56J C51J C52J C53J 0.0
C61J C51J C52J C53J 178.6
C51J C52J C53J C54J 0.0
C51J C52J C53J C26J 177.3(4)
N21J C26J C53J C54J 169.2(4)
N21J C26J C53J C52J -8.2(7)
C52J C53J C54J C55J 0.0
C26J C53J C54J C55J -177.5(4)
C53J C54J C55J C56J 0.0
C54J C55J C56J C51J 0.0
C52J C51J C56J C55J 0.0
C61J C51J C56J C55J -178.6
C52J C51J C61J C62J 144.8
C56J C51J C61J C62J -36.6
C52J C51J C61J C66J -35.5
C56J C51J C61J C66J 143.1
C66J C61J C62J C63J 0.0
C51J C61J C62J C63J 179.7
C61J C62J C63J C64J 0.0
C61J C62J C63J C46J -179.7(4)
N41J C46J C63J C62J 175.6(4)
N41J C46J C63J C64J -4.1(8)
C62J C63J C64J C65J 0.0
C46J C63J C64J C65J 179.7(4)
C63J C64J C65J C66J 0.0
C64J C65J C66J C61J 0.0
C62J C61J C66J C65J 0.0
C51J C61J C66J C65J -179.7
N22K Ni6 N11K C12K -4.97(17)
N42G Ni6 N11K C12K -104.00(16)
N11J Ni6 N11K C12K 54.4(18)
N31G Ni6 N11K C12K 178.41(16)
N22J Ni6 N11K C12K 87.00(17)
N22K Ni6 N11K C16K 176.00(16)
N42G Ni6 N11K C16K 76.97(15)
N11J Ni6 N11K C16K -124.7(17)
N31G Ni6 N11K C16K -0.61(15)
N22J Ni6 N11K C16K -92.03(15)
C16K N11K C12K C23K -179.8(3)
Ni6 N11K C12K C23K 1.1(3)
C16K N11K C12K C13K 0.0
Ni6 N11K C12K C13K -179.10(14)
C23K C12K C13K C14K 179.7(3)
N11K C12K C13K C14K 0.0
C12K C13K C14K C15K 0.0
C13K C14K C15K C16K 0.0
C12K N11K C16K C15K 0.0
Ni6 N11K C16K C15K 178.98(16)
C14K C15K C16K N11K 0.0
C26K N21K N22K C23K -172.3(6)
C25K N21K N22K C23K 0.0
C26K N21K N22K Ni6 16.7(7)
C25K N21K N22K Ni6 -171.0(5)
N42G Ni6 N22K N21K -89.8(5)
N11J Ni6 N22K N21K 2.0(5)
N11K Ni6 N22K N21K 178.4(5)
N31G Ni6 N22K N21K -160.9(10)
N22J Ni6 N22K N21K 80.4(5)
N42G Ni6 N22K C23K 99.4(3)
N11J Ni6 N22K C23K -168.8(3)
N11K Ni6 N22K C23K 7.6(3)
N31G Ni6 N22K C23K 28.4(13)
N22J Ni6 N22K C23K -90.3(3)
N11K C12K C23K C24K -178.9(4)
C13K C12K C23K C24K 1.3(6)
N11K C12K C23K N22K 6.0(5)
C13K C12K C23K N22K -173.8(2)
N21K N22K C23K C12K 176.2(5)
Ni6 N22K C23K C12K -10.0(4)
N21K N22K C23K C24K 0.0
Ni6 N22K C23K C24K 173.8(4)
C12K C23K C24K C25K -175.5(6)
N22K C23K C24K C25K 0.0
C26K N21K C25K C24K 171.8(7)
N22K N21K C25K C24K 0.0
C23K C24K C25K N21K 0.0
N22K N21K C26K C53K -92.6(6)
C25K N21K C26K C53K 96.7(6)
N31L Ni8 N31K C32K 62(9)
N42L Ni8 N31K C32K 97.5(3)
N42K Ni8 N31K C32K 4.7(2)
N31I Ni8 N31K C32K -86.8(3)
N42I Ni8 N31K C32K -163.6(2)
N31L Ni8 N31K C36K -127(8)
N42L Ni8 N31K C36K -91.1(3)
N42K Ni8 N31K C36K 176.2(3)
N31I Ni8 N31K C36K 84.6(3)
N42I Ni8 N31K C36K 7.8(3)
C36K N31K C32K C43K -178.8(5)
Ni8 N31K C32K C43K -7.0(4)
C36K N31K C32K C33K 0.0
Ni8 N31K C32K C33K 171.8(3)
C43K C32K C33K C34K 178.7(5)
N31K C32K C33K C34K 0.0
C32K C33K C34K C35K 0.0
C33K C34K C35K C36K 0.0
C34K C35K C36K N31K 0.0
C32K N31K C36K C35K 0.0
Ni8 N31K C36K C35K -171.1(3)
C46K N41K N42K C43K 179.5(6)
C45K N41K N42K C43K 0.0
C46K N41K N42K Ni8 -6.5(7)
C45K N41K N42K Ni8 173.9(5)
N31K Ni8 N42K N41K -175.6(5)
N31L Ni8 N42K N41K 5.6(5)
N42L Ni8 N42K N41K 84.9(5)
N31I Ni8 N42K N41K -86.7(5)
N42I Ni8 N42K N41K -121.0(8)
N31K Ni8 N42K C43K -1.8(3)
N31L Ni8 N42K C43K 179.5(3)
N42L Ni8 N42K C43K -101.3(3)
N31I Ni8 N42K C43K 87.1(3)
N42I Ni8 N42K C43K 52.8(9)
N31K C32K C43K C44K 178.4(4)
C33K C32K C43K C44K -0.4(7)
N31K C32K C43K N42K 5.5(5)
C33K C32K C43K N42K -173.2(3)
N41K N42K C43K C32K 174.5(5)
Ni8 N42K C43K C32K -1.4(5)
N41K N42K C43K C44K 0.0
Ni8 N42K C43K C44K -175.9(3)
C32K C43K C44K C45K -173.4(6)
N42K C43K C44K C45K 0.0
C43K C44K C45K N41K 0.0
C46K N41K C45K C44K -179.5(7)
N42K N41K C45K C44K 0.0
C45K N41K C46K C63K 94.8(7)
N42K N41K C46K C63K -84.6(7)
C56K C51K C52K C53K 0.0
C61K C51K C52K C53K -178.1
C51K C52K C53K C54K 0.0
C51K C52K C53K C26K 179.0(4)
N21K C26K C53K C54K -9.5(7)
N21K C26K C53K C52K 171.5(4)
C52K C53K C54K C55K 0.0
C26K C53K C54K C55K -179.0(4)
C53K C54K C55K C56K 0.0
C54K C55K C56K C51K 0.0
C52K C51K C56K C55K 0.0
C61K C51K C56K C55K 178.1
C52K C51K C61K C66K -36.0
C56K C51K C61K C66K 145.9
C52K C51K C61K C62K 145.0
C56K C51K C61K C62K -33.1
C66K C61K C62K C63K 0.0
C51K C61K C62K C63K 179.0
C61K C62K C63K C64K 0.0
C61K C62K C63K C46K 176.1(4)
N41K C46K C63K C64K 157.7(4)
N41K C46K C63K C62K -18.4(8)
C62K C63K C64K C65K 0.0
C46K C63K C64K C65K -176.1(4)
C63K C64K C65K C66K 0.0
C62K C61K C66K C65K 0.0
C51K C61K C66K C65K -179.0
C64K C65K C66K C61K 0.0
N42H Ni7 N11L C16L 13.11(14)
N31J Ni7 N11L C16L -112(2)
N31H Ni7 N11L C16L 90.45(14)
N22L Ni7 N11L C16L 179.60(16)
N42J Ni7 N11L C16L -88.19(15)
N42H Ni7 N11L C12L -162.62(12)
N31J Ni7 N11L C12L 72(2)
N31H Ni7 N11L C12L -85.28(13)
N22L Ni7 N11L C12L 3.87(15)
N42J Ni7 N11L C12L 96.08(15)
C16L N11L C12L C23L -176.0(3)
Ni7 N11L C12L C23L 0.0(3)
C16L N11L C12L C13L 0.0
Ni7 N11L C12L C13L 175.99(10)
C23L C12L C13L C14L 175.7(3)
N11L C12L C13L C14L 0.0
C12L C13L C14L C15L 0.0
C13L C14L C15L C16L 0.0
C14L C15L C16L N11L 0.0
C12L N11L C16L C15L 0.0
Ni7 N11L C16L C15L -175.53(12)
C26L N21L N22L C23L 175.8(6)
C25L N21L N22L C23L 0.0
C26L N21L N22L Ni7 -24.5(7)
C25L N21L N22L Ni7 159.7(5)
N11L Ni7 N22L N21L -166.1(4)
N42H Ni7 N22L N21L -107.8(7)
N31J Ni7 N22L N21L 18.2(5)
N31H Ni7 N22L N21L -75.5(4)
N42J Ni7 N22L N21L 96.0(4)
N11L Ni7 N22L C23L -6.8(2)
N42H Ni7 N22L C23L 51.4(8)
N31J Ni7 N22L C23L 177.4(3)
N31H Ni7 N22L C23L 83.8(3)
N42J Ni7 N22L C23L -104.7(3)
C13L C12L C23L C24L -8.8(6)
N11L C12L C23L C24L 167.1(4)
C13L C12L C23L N22L 177.8(2)
N11L C12L C23L N22L -6.4(4)
N21L N22L C23L C12L 175.0(5)
Ni7 N22L C23L C12L 9.3(4)
N21L N22L C23L C24L 0.0
Ni7 N22L C23L C24L -165.7(4)
C12L C23L C24L C25L -173.9(6)
N22L C23L C24L C25L 0.0
C26L N21L C25L C24L -175.5(7)
N22L N21L C25L C24L 0.0
C23L C24L C25L N21L 0.0
N22L N21L C26L C53L -74.7(7)
C25L N21L C26L C53L 100.2(7)
N31K Ni8 N31L C32L 35(9)
N42L Ni8 N31L C32L -0.8(3)
N42K Ni8 N31L C32L 91.9(3)
N31I Ni8 N31L C32L -176.4(3)
N42I Ni8 N31L C32L -99.6(3)
N31K Ni8 N31L C36L -147(8)
N42L Ni8 N31L C36L 176.7(4)
N42K Ni8 N31L C36L -90.6(3)
N31I Ni8 N31L C36L 1.2(3)
N42I Ni8 N31L C36L 78.0(3)
C36L N31L C32L C43L 178.3(6)
Ni8 N31L C32L C43L -4.0(5)
C36L N31L C32L C33L 0.0
Ni8 N31L C32L C33L 177.7(4)
C43L C32L C33L C34L -178.2(6)
N31L C32L C33L C34L 0.0
C32L C33L C34L C35L 0.0
C33L C34L C35L C36L 0.0
C34L C35L C36L N31L 0.0
C32L N31L C36L C35L 0.0
Ni8 N31L C36L C35L -177.4(4)
C46L N41L N42L C43L -174.1(6)
C45L N41L N42L C43L 0.0
C46L N41L N42L Ni8 14.5(8)
C45L N41L N42L Ni8 -171.5(5)
N31K Ni8 N42L N41L -2.8(5)
N31L Ni8 N42L N41L 176.3(5)
N42K Ni8 N42L N41L 76.8(5)
N31I Ni8 N42L N41L -157.9(9)
N42I Ni8 N42L N41L -96.9(5)
N31K Ni8 N42L C43L -174.1(3)
N31L Ni8 N42L C43L 5.0(3)
N42K Ni8 N42L C43L -94.5(3)
N31I Ni8 N42L C43L 30.9(12)
N42I Ni8 N42L C43L 91.8(3)
C33L C32L C43L C44L 2.9(8)
N31L C32L C43L C44L -175.4(4)
C33L C32L C43L N42L -172.9(3)
N31L C32L C43L N42L 8.9(6)
N41L N42L C43L C32L 176.8(6)
Ni8 N42L C43L C32L -9.1(5)
N41L N42L C43L C44L 0.0
Ni8 N42L C43L C44L 174.1(4)
C32L C43L C44L C45L -176.1(7)
N42L C43L C44L C45L 0.0
C46L N41L C45L C44L 173.8(7)
N42L N41L C45L C44L 0.0
C43L C44L C45L N41L 0.0
N42L N41L C46L C63L -87.1(7)
C45L N41L C46L C63L 100.1(6)
C56L C51L C52L C53L 0.0
C61L C51L C52L C53L 176.7
C51L C52L C53L C54L 0.0
C51L C52L C53L C26L 176.7(5)
N21L C26L C53L C54L 163.9(4)
N21L C26L C53L C52L -12.8(8)
C52L C53L C54L C55L 0.0
C26L C53L C54L C55L -176.7(5)
C53L C54L C55L C56L 0.0
C54L C55L C56L C51L 0.0
C52L C51L C56L C55L 0.0
C61L C51L C56L C55L -176.8
C52L C51L C61L C62L 154.6
C56L C51L C61L C62L -28.7
C52L C51L C61L C66L -26.2
C56L C51L C61L C66L 150.5
C66L C61L C62L C63L 0.0
C51L C61L C62L C63L 179.2
C61L C62L C63L C64L 0.0
C61L C62L C63L C46L -178.0(4)
N41L C46L C63L C64L -12.3(8)
N41L C46L C63L C62L 165.6(4)
C62L C63L C64L C65L 0.0
C46L C63L C64L C65L 177.8(5)
C63L C64L C65L C66L 0.0
C64L C65L C66L C61L 0.0
C62L C61L C66L C65L 0.0
C51L C61L C66L C65L -179.2
